data_4303751
loop_
_publ_author_name
'Yunho Lee'
'Ga Young Park'
'Heather R. Lucas'
'Peter L. Vajda'
'Kaliappan Kamaraj'
'Michael A. Vance'
'Ashley E. Milligan'
'Julia S. Woertink'
'Maxime A. Siegler'
'Amy A. Narducci Sarjeant'
'Lev N. Zakharov'
'Arnold L. Rheingold'
'Edward I. Solomon'
'Kenneth D. Karlin'

_publ_section_title
;
Copper(I)/O2 Chemistry with Imidazole Containing Tripodal Tetradentate
Ligands Leading to \m-1,2-Peroxo-Dicopper(II) Species
;
_journal_name_full 'Inorganic Chemistry'
_journal_page_first 11297
_journal_page_last 11309
_journal_paper_doi 10.1021/ic9017695
_journal_volume 48
_journal_year 2009
_chemical_formula_moiety 'C68 H72 Cu4 N20, 4(C24 B F20)'
_chemical_formula_sum 'C164 H72 B4 Cu4 F80 N20'
_chemical_formula_weight 4139.82
_chemical_name_systematic
; 
 ? 
;
_space_group_IT_number 2
_symmetry_cell_setting triclinic
_symmetry_space_group_name_Hall '-P 1'
_symmetry_space_group_name_H-M 'P -1'
_atom_sites_solution_hydrogens difmap
_atom_sites_solution_primary direct
_atom_sites_solution_secondary difmap
_audit_creation_method SHELXL-97
_cell_angle_alpha 80.616(3)
_cell_angle_beta 83.120(3)
_cell_angle_gamma 83.680(4)
_cell_formula_units_Z 4
_cell_length_a 19.4799(8)
_cell_length_b 29.7741(13)
_cell_length_c 31.1647(11)
_cell_measurement_temperature 100(2)
_cell_measurement_theta_max 32.90
_cell_measurement_theta_min 3.94
_cell_volume 17629.3(12)
_computing_cell_refinement
;
CrysAlis RED, Oxford Diffraction Ltd.,
Version 1.171.10 beta (release 25.09.2003 CrysAlis171 VC++)
(compiled Sep 25 2003,17:01:25)
;
_computing_data_collection
;
CrysAlis CCD, Oxford Diffraction Ltd.,
Version 1.171.10 beta (release 25.09.2003 CrysAlis171 VC++)
(compiled Sep 25 2003,17:01:25)
;
_computing_data_reduction
;
CrysAlis RED, Oxford Diffraction Ltd.,
Version 1.171.10 beta (release 25.09.2003 CrysAlis171 VC++)
(compiled Sep 25 2003,17:01:25)
;
_computing_molecular_graphics 'Sheldrick, G.M. (2000). SHELXTL v6.10.'
_computing_publication_material 'Sheldrick, G.M. (2000). SHELXTL v6.10.'
_computing_structure_refinement 'Sheldrick, G.M. (2000). SHELXTL v6.10.'
_computing_structure_solution 'Sheldrick, G.M. (2000). SHELXTL v6.10.'
_diffrn_ambient_temperature 100(2)
_diffrn_detector_area_resol_mean 15.9890
_diffrn_measured_fraction_theta_full 0.978
_diffrn_measured_fraction_theta_max 0.978
_diffrn_measurement_device_type 'Goniometer KM4/Xcalibur, detector: Sapphire3'
_diffrn_measurement_method '\w scans'
_diffrn_radiation_monochromator graphite
_diffrn_radiation_source 'Enhance (Mo) X-ray Source'
_diffrn_radiation_type MoK\a
_diffrn_radiation_wavelength 0.71073
_diffrn_reflns_av_R_equivalents 0.0425
_diffrn_reflns_av_sigmaI/netI 0.1140
_diffrn_reflns_limit_h_max 23
_diffrn_reflns_limit_h_min -23
_diffrn_reflns_limit_k_max 24
_diffrn_reflns_limit_k_min -35
_diffrn_reflns_limit_l_max 37
_diffrn_reflns_limit_l_min -37
_diffrn_reflns_number 110050
_diffrn_reflns_theta_full 25.00
_diffrn_reflns_theta_max 25.00
_diffrn_reflns_theta_min 3.94
_exptl_absorpt_coefficient_mu 0.617
_exptl_absorpt_correction_T_max 0.935
_exptl_absorpt_correction_T_min 0.846
_exptl_absorpt_correction_type numerical
_exptl_absorpt_process_details
;
CrysAlis RED, Oxford Diffraction Ltd.,
Version 1.171.10 beta (release 25.09.2003 CrysAlis171 VC++)
(compiled Sep 25 2003,17:01:25)
Analytical numeric absorption correction using a multifaceted crystal
model based on expressions derived by R.C. Clark & J.S. Reid.
;
_exptl_crystal_colour green
_exptl_crystal_density_diffrn 1.560
_exptl_crystal_density_method 'not measured'
_exptl_crystal_description block
_exptl_crystal_F_000 8208
_exptl_crystal_size_max 0.20
_exptl_crystal_size_mid 0.11
_exptl_crystal_size_min 0.05
_platon_squeeze_details
;
;
_refine_diff_density_max 0.532
_refine_diff_density_min -0.706
_refine_diff_density_rms 0.085
_refine_ls_extinction_method none
_refine_ls_goodness_of_fit_ref 0.879
_refine_ls_hydrogen_treatment constr
_refine_ls_matrix_type fullcycle
_refine_ls_number_parameters 4873
_refine_ls_number_reflns 60740
_refine_ls_number_restraints 0
_refine_ls_restrained_S_all 0.879
_refine_ls_R_factor_all 0.0997
_refine_ls_R_factor_gt 0.0564
_refine_ls_shift/su_max 0.002
_refine_ls_shift/su_mean 0.000
_refine_ls_structure_factor_coef Fsqd
_refine_ls_weighting_details 'calc w=1/[\s^2^(Fo^2^)+(0.0719P)^2^+0.0000P] where P=(Fo^2^+2Fc^2^)/3'
_refine_ls_weighting_scheme calc
_refine_ls_wR_factor_gt 0.1318
_refine_ls_wR_factor_ref 0.1493
_reflns_number_gt 31920
_reflns_number_total 60740
_reflns_threshold_expression I>2\s(I)
_cod_data_source_file ic9017695_si_001_3.cif
_cod_data_source_block tetramer
_cod_database_code 4303751

loop_
_symmetry_equiv_pos_as_xyz
'x, y, z'
'-x, -y, -z'

loop_
_atom_site_label
_atom_site_type_symbol
_atom_site_fract_x
_atom_site_fract_y
_atom_site_fract_z
_atom_site_U_iso_or_equiv
_atom_site_adp_type
_atom_site_occupancy
_atom_site_symmetry_multiplicity
_atom_site_calc_flag
_atom_site_refinement_flags
_atom_site_disorder_assembly
_atom_site_disorder_group
Cu1 Cu 0.94865(3) 0.729909(18) 0.069095(17) 0.02128(13) Uani 1 1 d . . .
N1 N 0.95930(18) 0.78244(12) 0.09880(12) 0.0232(9) Uani 1 1 d . . .
C1 C 0.9750(2) 0.78059(15) 0.13969(14) 0.0223(10) Uani 1 1 d . . .
H1A H 0.9938 0.7534 0.1564 0.027 Uiso 1 1 calc R . .
Cu2 Cu 0.97595(3) 0.829623(19) 0.213900(18) 0.02490(14) Uani 1 1 d . . .
N2 N 0.96185(18) 0.82056(12) 0.15489(12) 0.0238(9) Uani 1 1 d . . .
C2 C 0.9356(2) 0.85056(16) 0.12059(15) 0.0267(11) Uani 1 1 d . . .
H2A H 0.9205 0.8820 0.1208 0.032 Uiso 1 1 calc R . .
Cu3 Cu 1.25676(3) 0.828813(18) 0.119792(18) 0.02384(13) Uani 1 1 d . . .
N3 N 0.88718(18) 0.76793(12) 0.02295(11) 0.0221(9) Uani 1 1 d . . .
C3 C 0.9351(2) 0.82727(15) 0.08647(15) 0.0239(11) Uani 1 1 d . . .
Cu4 Cu 1.20903(3) 0.636280(17) 0.127730(18) 0.02181(13) Uani 1 1 d . . .
N4 N 0.98276(19) 0.69773(12) 0.01623(12) 0.0260(9) Uani 1 1 d . . .
C4 C 0.9128(2) 0.84350(15) 0.04186(15) 0.0265(11) Uani 1 1 d . . .
H4A H 0.9541 0.8426 0.0200 0.032 Uiso 1 1 calc R . .
H4B H 0.8927 0.8757 0.0403 0.032 Uiso 1 1 calc R . .
N5 N 0.84378(18) 0.71506(12) 0.09855(11) 0.0225(9) Uani 1 1 d . . .
C5 C 0.8595(2) 0.81505(14) 0.03001(15) 0.0255(11) Uani 1 1 d . . .
H5A H 0.8208 0.8130 0.0537 0.031 Uiso 1 1 calc R . .
H5B H 0.8403 0.8311 0.0030 0.031 Uiso 1 1 calc R . .
Cu5 Cu 0.87198(3) 0.374000(19) 0.364351(19) 0.03017(15) Uani 1 1 d . . .
C6 C 0.9300(2) 0.76829(15) -0.02006(14) 0.0269(11) Uani 1 1 d . . .
H6A H 0.8997 0.7764 -0.0440 0.032 Uiso 1 1 calc R . .
H6B H 0.9637 0.7915 -0.0236 0.032 Uiso 1 1 calc R . .
Cu6 Cu 0.60127(3) 0.325635(19) 0.452373(18) 0.02834(14) Uani 1 1 d . . .
C7 C 0.9678(2) 0.72236(16) -0.02257(15) 0.0265(11) Uani 1 1 d . . .
Cu7 Cu 0.62732(3) 0.214391(19) 0.310644(18) 0.02851(14) Uani 1 1 d . . .
C8 C 0.9890(3) 0.70689(17) -0.06214(16) 0.0349(12) Uani 1 1 d . . .
H8A H 0.9785 0.7249 -0.0890 0.042 Uiso 1 1 calc R . .
Cu8 Cu 0.90605(3) 0.17599(2) 0.364182(19) 0.03205(15) Uani 1 1 d . . .
C9 C 1.0258(3) 0.66466(19) -0.06120(17) 0.0415(14) Uani 1 1 d . . .
H9A H 1.0408 0.6529 -0.0877 0.050 Uiso 1 1 calc R . .
C10 C 1.0410(2) 0.63912(18) -0.02143(16) 0.0360(13) Uani 1 1 d . . .
H10A H 1.0670 0.6101 -0.0204 0.043 Uiso 1 1 calc R . .
C11 C 1.0178(2) 0.65658(16) 0.01632(16) 0.0313(12) Uani 1 1 d . . .
H11A H 1.0271 0.6388 0.0435 0.038 Uiso 1 1 calc R . .
C12 C 0.8271(2) 0.74078(15) 0.02399(14) 0.0226(10) Uani 1 1 d . . .
H12A H 0.7917 0.7589 0.0064 0.027 Uiso 1 1 calc R . .
H12B H 0.8427 0.7126 0.0111 0.027 Uiso 1 1 calc R . .
C13 C 0.7965(2) 0.72847(14) 0.06968(14) 0.0226(10) Uani 1 1 d . . .
C14 C 0.8217(2) 0.70338(15) 0.14079(14) 0.0271(11) Uani 1 1 d . . .
H14A H 0.8551 0.6941 0.1611 0.032 Uiso 1 1 calc R . .
C16 C 0.7522(2) 0.70431(16) 0.15589(16) 0.0339(12) Uani 1 1 d . . .
H16A H 0.7381 0.6957 0.1861 0.041 Uiso 1 1 calc R . .
C17 C 0.7034(3) 0.71786(16) 0.12660(16) 0.0342(12) Uani 1 1 d . . .
H17A H 0.6552 0.7189 0.1361 0.041 Uiso 1 1 calc R . .
C18 C 0.7270(2) 0.73000(16) 0.08273(15) 0.0289(11) Uani 1 1 d . . .
H18A H 0.6946 0.7394 0.0618 0.035 Uiso 1 1 calc R . .
N21 N 1.07730(19) 0.81662(12) 0.20399(12) 0.0251(9) Uani 1 1 d . . .
C21 C 1.1164(2) 0.82146(14) 0.16552(14) 0.0227(10) Uani 1 1 d . . .
H21A H 1.0978 0.8264 0.1381 0.027 Uiso 1 1 calc R . .
N22 N 1.18434(19) 0.81870(12) 0.16945(12) 0.0238(9) Uani 1 1 d . . .
C22 C 1.1897(2) 0.81217(16) 0.21321(16) 0.0315(12) Uani 1 1 d . . .
H22A H 1.2317 0.8092 0.2265 0.038 Uiso 1 1 calc R . .
N23 N 0.9772(2) 0.83742(13) 0.27939(12) 0.0305(10) Uani 1 1 d . . .
C23 C 1.1245(2) 0.81051(16) 0.23496(15) 0.0275(11) Uani 1 1 d . . .
N24 N 0.8815(2) 0.80822(14) 0.24011(14) 0.0346(10) Uani 1 1 d . . .
C24 C 1.1004(3) 0.80247(18) 0.28288(16) 0.0387(13) Uani 1 1 d . . .
H24A H 1.0819 0.7722 0.2904 0.046 Uiso 1 1 calc R . .
H24B H 1.1406 0.8019 0.2997 0.046 Uiso 1 1 calc R . .
N25 N 0.97159(19) 0.90518(12) 0.20867(12) 0.0272(9) Uani 1 1 d . . .
C25 C 1.0455(3) 0.83813(19) 0.29631(17) 0.0397(13) Uani 1 1 d . . .
H25A H 1.0384 0.8341 0.3286 0.048 Uiso 1 1 calc R . .
H25B H 1.0625 0.8686 0.2860 0.048 Uiso 1 1 calc R . .
C26 C 0.9378(3) 0.80100(17) 0.30512(16) 0.0386(13) Uani 1 1 d . . .
H26A H 0.9239 0.8082 0.3350 0.046 Uiso 1 1 calc R . .
H26B H 0.9675 0.7717 0.3075 0.046 Uiso 1 1 calc R . .
C27 C 0.8753(3) 0.79646(17) 0.28406(16) 0.0346(12) Uani 1 1 d . . .
C28 C 0.8276(3) 0.8053(2) 0.2179(2) 0.0499(16) Uani 1 1 d . . .
H28A H 0.8321 0.8138 0.1871 0.060 Uiso 1 1 calc R . .
C29 C 0.7656(3) 0.7903(2) 0.2389(2) 0.068(2) Uani 1 1 d . . .
H29A H 0.7276 0.7884 0.2230 0.081 Uiso 1 1 calc R . .
C30 C 0.7612(4) 0.7781(2) 0.2842(2) 0.075(2) Uani 1 1 d . . .
H30A H 0.7197 0.7673 0.2996 0.090 Uiso 1 1 calc R . .
C31 C 0.8162(3) 0.7815(2) 0.3065(2) 0.0570(17) Uani 1 1 d . . .
H31A H 0.8129 0.7736 0.3374 0.068 Uiso 1 1 calc R . .
C32 C 0.9368(3) 0.88247(16) 0.28428(16) 0.0338(12) Uani 1 1 d . . .
H32A H 0.8868 0.8799 0.2835 0.041 Uiso 1 1 calc R . .
H32B H 0.9431 0.8911 0.3128 0.041 Uiso 1 1 calc R . .
C33 C 0.9613(2) 0.91842(16) 0.24804(17) 0.0329(12) Uani 1 1 d . . .
C34 C 0.9933(2) 0.93585(17) 0.17430(17) 0.0356(13) Uani 1 1 d . . .
H34A H 1.0015 0.9269 0.1461 0.043 Uiso 1 1 calc R . .
C35 C 1.0040(3) 0.97999(18) 0.1787(2) 0.0452(15) Uani 1 1 d . . .
H35A H 1.0182 1.0011 0.1538 0.054 Uiso 1 1 calc R . .
C36 C 0.9937(3) 0.99274(18) 0.2195(2) 0.0454(15) Uani 1 1 d . . .
H36A H 1.0026 1.0224 0.2235 0.054 Uiso 1 1 calc R . .
C37 C 0.9704(3) 0.96212(18) 0.25420(19) 0.0460(14) Uani 1 1 d . . .
H37A H 0.9605 0.9708 0.2825 0.055 Uiso 1 1 calc R . .
N41 N 1.24368(18) 0.77234(12) 0.09775(12) 0.0241(9) Uani 1 1 d . . .
C41 C 1.2189(2) 0.73471(14) 0.12157(15) 0.0223(10) Uani 1 1 d . . .
H41A H 1.1939 0.7344 0.1497 0.027 Uiso 1 1 calc R . .
N42 N 1.23296(18) 0.69790(12) 0.10166(12) 0.0228(9) Uani 1 1 d . . .
C42 C 1.2708(2) 0.71283(15) 0.06265(14) 0.0247(11) Uani 1 1 d . . .
H42A H 1.2894 0.6945 0.0410 0.030 Uiso 1 1 calc R . .
N43 N 1.33447(19) 0.84907(12) 0.06992(12) 0.0261(9) Uani 1 1 d . . .
C43 C 1.2769(2) 0.75804(15) 0.06039(14) 0.0242(11) Uani 1 1 d . . .
N44 N 1.2366(2) 0.89767(12) 0.11375(13) 0.0292(9) Uani 1 1 d . . .
C44 C 1.3111(2) 0.79136(15) 0.02501(15) 0.0284(11) Uani 1 1 d . . .
H44A H 1.3334 0.7747 0.0012 0.034 Uiso 1 1 calc R . .
H44B H 1.2750 0.8143 0.0128 0.034 Uiso 1 1 calc R . .
N45 N 1.35012(19) 0.80333(12) 0.15198(12) 0.0256(9) Uani 1 1 d . . .
C45 C 1.3643(2) 0.81561(16) 0.04023(15) 0.0295(12) Uani 1 1 d . . .
H45A H 1.3908 0.8320 0.0144 0.035 Uiso 1 1 calc R . .
H45B H 1.3972 0.7927 0.0557 0.035 Uiso 1 1 calc R . .
C46 C 1.3052(3) 0.89179(15) 0.04542(15) 0.0301(12) Uani 1 1 d . . .
H46A H 1.2757 0.8847 0.0241 0.036 Uiso 1 1 calc R . .
H46B H 1.3433 0.9089 0.0290 0.036 Uiso 1 1 calc R . .
C47 C 1.2632(2) 0.92036(16) 0.07553(16) 0.0304(12) Uani 1 1 d . . .
C48 C 1.1983(3) 0.92104(17) 0.14269(17) 0.0365(13) Uani 1 1 d . . .
H48A H 1.1797 0.9047 0.1696 0.044 Uiso 1 1 calc R . .
C49 C 1.1847(3) 0.96806(17) 0.1350(2) 0.0494(16) Uani 1 1 d . . .
H49A H 1.1580 0.9839 0.1564 0.059 Uiso 1 1 calc R . .
C50 C 1.2107(3) 0.99142(17) 0.0956(2) 0.0478(15) Uani 1 1 d . . .
H50A H 1.2011 1.0236 0.0892 0.057 Uiso 1 1 calc R . .
C51 C 1.2509(3) 0.96790(16) 0.06539(19) 0.0421(14) Uani 1 1 d . . .
H51A H 1.2699 0.9837 0.0383 0.051 Uiso 1 1 calc R . .
C52 C 1.3918(2) 0.86009(16) 0.09405(15) 0.0299(12) Uani 1 1 d . . .
H52A H 1.4346 0.8641 0.0737 0.036 Uiso 1 1 calc R . .
H52B H 1.3780 0.8890 0.1060 0.036 Uiso 1 1 calc R . .
C53 C 1.4058(2) 0.82166(17) 0.13087(15) 0.0308(12) Uani 1 1 d . . .
C54 C 1.3594(3) 0.76868(15) 0.18499(15) 0.0297(11) Uani 1 1 d . . .
H54A H 1.3200 0.7546 0.1999 0.036 Uiso 1 1 calc R . .
C55 C 1.4236(3) 0.75315(17) 0.19781(16) 0.0362(13) Uani 1 1 d . . .
H55A H 1.4286 0.7291 0.2217 0.043 Uiso 1 1 calc R . .
C56 C 1.4809(3) 0.7728(2) 0.17567(18) 0.0485(15) Uani 1 1 d . . .
H56A H 1.5260 0.7620 0.1838 0.058 Uiso 1 1 calc R . .
C57 C 1.4727(3) 0.8075(2) 0.14221(17) 0.0451(15) Uani 1 1 d . . .
H57A H 1.5116 0.8218 0.1269 0.054 Uiso 1 1 calc R . .
C61 C 1.0760(2) 0.68931(14) 0.10611(14) 0.0207(10) Uani 1 1 d . . .
H61A H 1.0995 0.7141 0.0901 0.025 Uiso 1 1 calc R . .
N61 N 1.10777(18) 0.65351(11) 0.13018(11) 0.0209(8) Uani 1 1 d . . .
N62 N 1.00733(18) 0.68648(11) 0.10692(11) 0.0219(9) Uani 1 1 d . . .
C62 C 0.9947(2) 0.64590(14) 0.13346(14) 0.0223(10) Uani 1 1 d . . .
H62A H 0.9508 0.6341 0.1407 0.027 Uiso 1 1 calc R . .
N63 N 1.20069(19) 0.56830(11) 0.15621(12) 0.0227(9) Uani 1 1 d . . .
C63 C 1.0560(2) 0.62534(14) 0.14771(14) 0.0213(10) Uani 1 1 d . . .
N64 N 1.29288(19) 0.62430(12) 0.16276(12) 0.0250(9) Uani 1 1 d . . .
C64 C 1.0714(2) 0.58230(14) 0.17788(15) 0.0251(11) Uani 1 1 d . . .
H64A H 1.0293 0.5655 0.1842 0.030 Uiso 1 1 calc R . .
H64B H 1.0825 0.5900 0.2058 0.030 Uiso 1 1 calc R . .
N65 N 1.22417(19) 0.60181(12) 0.07001(12) 0.0250(9) Uani 1 1 d . . .
C65 C 1.1313(2) 0.55108(14) 0.16003(15) 0.0261(11) Uani 1 1 d . . .
H65A H 1.1325 0.5211 0.1793 0.031 Uiso 1 1 calc R . .
H65B H 1.1221 0.5459 0.1308 0.031 Uiso 1 1 calc R . .
C66 C 1.2275(2) 0.56321(16) 0.19924(14) 0.0267(11) Uani 1 1 d . . .
H66A H 1.2397 0.5305 0.2099 0.032 Uiso 1 1 calc R . .
H66B H 1.1914 0.5753 0.2206 0.032 Uiso 1 1 calc R . .
C67 C 1.2900(2) 0.58868(15) 0.19511(15) 0.0256(11) Uani 1 1 d . . .
C68 C 1.3484(2) 0.64852(15) 0.15641(15) 0.0264(11) Uani 1 1 d . . .
H68A H 1.3504 0.6739 0.1335 0.032 Uiso 1 1 calc R . .
C69 C 1.4023(2) 0.63782(17) 0.18192(16) 0.0318(12) Uani 1 1 d . . .
H69A H 1.4410 0.6556 0.1767 0.038 Uiso 1 1 calc R . .
C70 C 1.4001(3) 0.60154(18) 0.21477(17) 0.0378(13) Uani 1 1 d . . .
H70A H 1.4375 0.5934 0.2324 0.045 Uiso 1 1 calc R . .
C71 C 1.3430(3) 0.57692(17) 0.22211(16) 0.0342(12) Uani 1 1 d . . .
H71A H 1.3398 0.5521 0.2454 0.041 Uiso 1 1 calc R . .
C72 C 1.2503(2) 0.54159(15) 0.12775(15) 0.0272(11) Uani 1 1 d . . .
H72A H 1.2434 0.5087 0.1357 0.033 Uiso 1 1 calc R . .
H72B H 1.2984 0.5456 0.1326 0.033 Uiso 1 1 calc R . .
C73 C 1.2404(2) 0.55666(15) 0.08074(15) 0.0262(11) Uani 1 1 d . . .
C74 C 1.2153(2) 0.61874(16) 0.02843(15) 0.0286(11) Uani 1 1 d . . .
H74A H 1.2028 0.6506 0.0209 0.034 Uiso 1 1 calc R . .
C75 C 1.2237(3) 0.59158(16) -0.00382(16) 0.0310(12) Uani 1 1 d . . .
H75A H 1.2174 0.6047 -0.0331 0.037 Uiso 1 1 calc R . .
C76 C 1.2410(3) 0.54581(17) 0.00643(16) 0.0367(13) Uani 1 1 d . . .
H76A H 1.2473 0.5266 -0.0155 0.044 Uiso 1 1 calc R . .
C77 C 1.2492(3) 0.52794(16) 0.04932(16) 0.0341(12) Uani 1 1 d . . .
H77A H 1.2609 0.4961 0.0573 0.041 Uiso 1 1 calc R . .
N101 N 0.7699(2) 0.37273(12) 0.37270(12) 0.0274(9) Uani 1 1 d . . .
C101 C 0.7336(2) 0.34315(16) 0.40180(15) 0.0272(11) Uani 1 1 d . . .
H10B H 0.7539 0.3154 0.4167 0.033 Uiso 1 1 calc R . .
N102 N 0.6664(2) 0.35713(12) 0.40726(12) 0.0282(9) Uani 1 1 d . . .
C102 C 0.6586(3) 0.39822(16) 0.38034(16) 0.0307(12) Uani 1 1 d . . .
H10C H 0.6163 0.4170 0.3771 0.037 Uiso 1 1 calc R . .
N103 N 0.8695(2) 0.44308(13) 0.33783(12) 0.0305(10) Uani 1 1 d . . .
C103 C 0.7218(2) 0.40760(16) 0.35900(15) 0.0288(11) Uani 1 1 d . . .
N104 N 0.9613(2) 0.37312(14) 0.32143(13) 0.0336(10) Uani 1 1 d . . .
C104 C 0.7418(2) 0.44746(16) 0.32578(16) 0.0317(12) Uani 1 1 d . . .
H10D H 0.7006 0.4699 0.3219 0.038 Uiso 1 1 calc R . .
H10E H 0.7568 0.4368 0.2973 0.038 Uiso 1 1 calc R . .
N105 N 0.8856(2) 0.40468(14) 0.42234(13) 0.0341(10) Uani 1 1 d . . .
C105 C 0.7997(2) 0.47083(16) 0.33873(17) 0.0339(12) Uani 1 1 d . . .
H10F H 0.8043 0.5000 0.3187 0.041 Uiso 1 1 calc R . .
H10G H 0.7864 0.4782 0.3686 0.041 Uiso 1 1 calc R . .
C106 C 0.9035(3) 0.44449(16) 0.29289(15) 0.0343(12) Uani 1 1 d . . .
H10H H 0.9176 0.4756 0.2817 0.041 Uiso 1 1 calc R . .
H10I H 0.8705 0.4374 0.2737 0.041 Uiso 1 1 calc R . .
C107 C 0.9660(3) 0.41063(17) 0.29195(15) 0.0319(12) Uani 1 1 d . . .
C108 C 1.0136(3) 0.33977(18) 0.32221(16) 0.0369(13) Uani 1 1 d . . .
H10J H 1.0098 0.3129 0.3431 0.044 Uiso 1 1 calc R . .
C109 C 1.0726(3) 0.3436(2) 0.29335(17) 0.0457(15) Uani 1 1 d . . .
H10K H 1.1094 0.3198 0.2941 0.055 Uiso 1 1 calc R . .
C110 C 1.0771(3) 0.3826(2) 0.26351(18) 0.0472(15) Uani 1 1 d . . .
H11B H 1.1175 0.3862 0.2434 0.057 Uiso 1 1 calc R . .
C111 C 1.0239(3) 0.41628(19) 0.26265(16) 0.0398(13) Uani 1 1 d . . .
H11C H 1.0268 0.4434 0.2420 0.048 Uiso 1 1 calc R . .
C112 C 0.9143(3) 0.46349(17) 0.36348(16) 0.0364(13) Uani 1 1 d . . .
H11D H 0.9065 0.4972 0.3573 0.044 Uiso 1 1 calc R . .
H11E H 0.9637 0.4546 0.3543 0.044 Uiso 1 1 calc R . .
C113 C 0.8993(3) 0.44809(17) 0.41137(17) 0.0360(13) Uani 1 1 d . . .
C114 C 0.8717(3) 0.38864(18) 0.46511(16) 0.0384(13) Uani 1 1 d . . .
H11F H 0.8582 0.3585 0.4733 0.046 Uiso 1 1 calc R . .
C115 C 0.8764(3) 0.41465(19) 0.49779(17) 0.0447(14) Uani 1 1 d . . .
H11G H 0.8692 0.4017 0.5278 0.054 Uiso 1 1 calc R . .
C116 C 0.8915(3) 0.4590(2) 0.48608(19) 0.0517(16) Uani 1 1 d . . .
H11H H 0.8941 0.4776 0.5078 0.062 Uiso 1 1 calc R . .
C117 C 0.9028(3) 0.4764(2) 0.44208(18) 0.0480(15) Uani 1 1 d . . .
H11I H 0.9129 0.5072 0.4331 0.058 Uiso 1 1 calc R . .
N121 N 0.6065(2) 0.27060(12) 0.42410(12) 0.0284(9) Uani 1 1 d . . .
C121 C 0.6301(2) 0.26628(16) 0.38244(15) 0.0270(11) Uani 1 1 d . . .
H12C H 0.6536 0.2891 0.3631 0.032 Uiso 1 1 calc R . .
N122 N 0.6174(2) 0.22690(13) 0.37073(12) 0.0290(9) Uani 1 1 d . . .
C122 C 0.5827(3) 0.20419(17) 0.40807(16) 0.0349(13) Uani 1 1 d . . .
H12D H 0.5659 0.1750 0.4106 0.042 Uiso 1 1 calc R . .
N123 N 0.5372(2) 0.29988(13) 0.50689(12) 0.0320(10) Uani 1 1 d . . .
C123 C 0.5765(3) 0.23026(16) 0.44034(16) 0.0335(12) Uani 1 1 d . . .
N124 N 0.6386(2) 0.35236(13) 0.50075(12) 0.0322(10) Uani 1 1 d . . .
C124 C 0.5452(3) 0.22037(17) 0.48729(16) 0.0394(13) Uani 1 1 d . . .
H12E H 0.5176 0.1938 0.4904 0.047 Uiso 1 1 calc R . .
H12F H 0.5832 0.2117 0.5063 0.047 Uiso 1 1 calc R . .
N125 N 0.5013(2) 0.36172(13) 0.43728(13) 0.0324(10) Uani 1 1 d . . .
C125 C 0.4996(3) 0.25935(17) 0.50309(17) 0.0401(13) Uani 1 1 d . . .
H12G H 0.4756 0.2483 0.5321 0.048 Uiso 1 1 calc R . .
H12H H 0.4636 0.2695 0.4828 0.048 Uiso 1 1 calc R . .
C126 C 0.5809(3) 0.29049(16) 0.54296(16) 0.0362(13) Uani 1 1 d . . .
H12I H 0.6113 0.2618 0.5408 0.043 Uiso 1 1 calc R . .
H12J H 0.5514 0.2865 0.5712 0.043 Uiso 1 1 calc R . .
C127 C 0.6243(2) 0.32904(17) 0.54119(15) 0.0316(12) Uani 1 1 d . . .
C128 C 0.6763(3) 0.38816(19) 0.49605(18) 0.0417(14) Uani 1 1 d . . .
H12K H 0.6856 0.4051 0.4677 0.050 Uiso 1 1 calc R . .
C129 C 0.7021(3) 0.4012(2) 0.53102(19) 0.0542(17) Uani 1 1 d . . .
H12L H 0.7292 0.4265 0.5267 0.065 Uiso 1 1 calc R . .
C130 C 0.6879(3) 0.3770(2) 0.57275(19) 0.0565(18) Uani 1 1 d . . .
H13A H 0.7046 0.3856 0.5974 0.068 Uiso 1 1 calc R . .
C131 C 0.6488(3) 0.3400(2) 0.57738(17) 0.0436(14) Uani 1 1 d . . .
H13B H 0.6391 0.3223 0.6053 0.052 Uiso 1 1 calc R . .
C132 C 0.4833(3) 0.33751(18) 0.51501(16) 0.0397(13) Uani 1 1 d . . .
H13C H 0.5035 0.3607 0.5278 0.048 Uiso 1 1 calc R . .
H13D H 0.4452 0.3254 0.5362 0.048 Uiso 1 1 calc R . .
C133 C 0.4546(3) 0.35959(18) 0.47234(17) 0.0393(13) Uani 1 1 d . . .
C134 C 0.4797(3) 0.38139(18) 0.39865(18) 0.0431(14) Uani 1 1 d . . .
H13E H 0.5116 0.3811 0.3731 0.052 Uiso 1 1 calc R . .
C135 C 0.4131(3) 0.4021(2) 0.3945(2) 0.0553(16) Uani 1 1 d . . .
H13F H 0.4002 0.4169 0.3669 0.066 Uiso 1 1 calc R . .
C136 C 0.3655(3) 0.4009(3) 0.4314(2) 0.074(2) Uani 1 1 d . . .
H13G H 0.3196 0.4151 0.4298 0.089 Uiso 1 1 calc R . .
C137 C 0.3861(3) 0.3788(2) 0.4700(2) 0.0640(19) Uani 1 1 d . . .
H13H H 0.3538 0.3763 0.4955 0.077 Uiso 1 1 calc R . .
N141 N 0.7289(2) 0.21276(13) 0.30359(12) 0.0295(10) Uani 1 1 d . . .
C141 C 0.7698(3) 0.20535(15) 0.33613(15) 0.0297(12) Uani 1 1 d . . .
H14B H 0.7525 0.2058 0.3659 0.036 Uiso 1 1 calc R . .
C142 C 0.8399(3) 0.19889(15) 0.27880(15) 0.0295(12) Uani 1 1 d . . .
H14C H 0.8809 0.1942 0.2596 0.035 Uiso 1 1 calc R . .
N142 N 0.8374(2) 0.19733(13) 0.32287(12) 0.0294(9) Uani 1 1 d . . .
N143 N 0.6215(2) 0.20640(13) 0.24630(12) 0.0316(10) Uani 1 1 d . . .
C143 C 0.7743(2) 0.20829(16) 0.26650(16) 0.0303(12) Uani 1 1 d . . .
N144 N 0.5394(2) 0.25663(13) 0.29725(13) 0.0314(10) Uani 1 1 d . . .
C144 C 0.7489(2) 0.21441(17) 0.22242(15) 0.0303(12) Uani 1 1 d . . .
H14D H 0.7870 0.2037 0.2014 0.036 Uiso 1 1 calc R . .
H14E H 0.7371 0.2474 0.2128 0.036 Uiso 1 1 calc R . .
N145 N 0.6106(2) 0.14247(14) 0.31791(14) 0.0391(11) Uani 1 1 d . . .
C145 C 0.6863(2) 0.18926(17) 0.22085(16) 0.0329(12) Uani 1 1 d . . .
H14F H 0.6773 0.1914 0.1899 0.040 Uiso 1 1 calc R . .
H14G H 0.6973 0.1565 0.2322 0.040 Uiso 1 1 calc R . .
C146 C 0.5933(3) 0.25105(16) 0.22448(15) 0.0340(12) Uani 1 1 d . . .
H14H H 0.5746 0.2471 0.1973 0.041 Uiso 1 1 calc R . .
H14I H 0.6311 0.2715 0.2164 0.041 Uiso 1 1 calc R . .
C147 C 0.5362(2) 0.27268(16) 0.25429(15) 0.0306(12) Uani 1 1 d . . .
C148 C 0.4910(3) 0.27300(17) 0.32600(17) 0.0367(13) Uani 1 1 d . . .
H14J H 0.4927 0.2618 0.3562 0.044 Uiso 1 1 calc R . .
C149 C 0.4381(3) 0.30578(18) 0.31333(18) 0.0406(13) Uani 1 1 d . . .
H14K H 0.4038 0.3166 0.3345 0.049 Uiso 1 1 calc R . .
C150 C 0.4364(3) 0.32219(18) 0.27006(18) 0.0439(14) Uani 1 1 d . . .
H15A H 0.4011 0.3451 0.2608 0.053 Uiso 1 1 calc R . .
C151 C 0.4866(3) 0.30517(17) 0.23923(17) 0.0361(13) Uani 1 1 d . . .
H15B H 0.4860 0.3160 0.2088 0.043 Uiso 1 1 calc R . .
C152 C 0.5689(3) 0.17301(18) 0.24893(17) 0.0419(14) Uani 1 1 d . . .
H15C H 0.5702 0.1624 0.2203 0.050 Uiso 1 1 calc R . .
H15D H 0.5219 0.1880 0.2560 0.050 Uiso 1 1 calc R . .
C153 C 0.5836(3) 0.13264(18) 0.28368(18) 0.0418(14) Uani 1 1 d . . .
C154 C 0.6269(3) 0.10766(18) 0.3498(2) 0.0525(16) Uani 1 1 d . . .
H15E H 0.6478 0.1140 0.3739 0.063 Uiso 1 1 calc R . .
C155 C 0.6140(4) 0.0630(2) 0.3485(2) 0.074(2) Uani 1 1 d . . .
H15F H 0.6249 0.0393 0.3717 0.089 Uiso 1 1 calc R . .
C156 C 0.5860(5) 0.0537(2) 0.3142(3) 0.089(3) Uani 1 1 d . . .
H15G H 0.5776 0.0232 0.3126 0.107 Uiso 1 1 calc R . .
C157 C 0.5693(4) 0.0888(2) 0.2812(2) 0.067(2) Uani 1 1 d . . .
H15H H 0.5482 0.0829 0.2570 0.081 Uiso 1 1 calc R . .
N161 N 0.8959(2) 0.23351(13) 0.38863(12) 0.0308(10) Uani 1 1 d . . .
C161 C 0.8745(2) 0.27534(15) 0.36806(15) 0.0286(11) Uani 1 1 d . . .
H16B H 0.8510 0.2800 0.3425 0.034 Uiso 1 1 calc R . .
N162 N 0.8893(2) 0.30936(13) 0.38704(13) 0.0320(10) Uani 1 1 d . . .
C162 C 0.9231(2) 0.28858(16) 0.42207(16) 0.0321(12) Uani 1 1 d . . .
H16C H 0.9408 0.3038 0.4423 0.038 Uiso 1 1 calc R . .
C163 C 0.9272(2) 0.24250(16) 0.42313(15) 0.0287(11) Uani 1 1 d . . .
N163 N 0.9757(2) 0.14261(13) 0.40723(13) 0.0338(10) Uani 1 1 d . . .
N164 N 0.8743(2) 0.11156(14) 0.37341(13) 0.0376(11) Uani 1 1 d . . .
C164 C 0.9571(3) 0.20462(18) 0.45518(16) 0.0384(13) Uani 1 1 d . . .
H16D H 0.9189 0.1882 0.4724 0.046 Uiso 1 1 calc R . .
H16E H 0.9814 0.2178 0.4757 0.046 Uiso 1 1 calc R . .
N165 N 1.0045(2) 0.18162(13) 0.32273(13) 0.0341(10) Uani 1 1 d . . .
C165 C 1.0079(3) 0.17072(18) 0.43296(17) 0.0403(13) Uani 1 1 d . . .
H16F H 1.0431 0.1878 0.4133 0.048 Uiso 1 1 calc R . .
H16G H 1.0324 0.1501 0.4556 0.048 Uiso 1 1 calc R . .
C166 C 0.9359(3) 0.10762(17) 0.43634(16) 0.0395(13) Uani 1 1 d . . .
H16H H 0.9046 0.1223 0.4586 0.047 Uiso 1 1 calc R . .
H16I H 0.9684 0.0843 0.4518 0.047 Uiso 1 1 calc R . .
C167 C 0.8941(3) 0.08520(18) 0.41008(17) 0.0408(14) Uani 1 1 d . . .
C168 C 0.8357(3) 0.09377(19) 0.34900(19) 0.0483(15) Uani 1 1 d . . .
H16J H 0.8218 0.1118 0.3229 0.058 Uiso 1 1 calc R . .
C169 C 0.8157(4) 0.0510(2) 0.3602(2) 0.071(2) Uani 1 1 d . . .
H16K H 0.7873 0.0397 0.3424 0.085 Uiso 1 1 calc R . .
C170 C 0.8363(4) 0.0242(2) 0.3967(3) 0.082(2) Uani 1 1 d . . .
H17B H 0.8233 -0.0061 0.4044 0.099 Uiso 1 1 calc R . .
C171 C 0.8762(4) 0.0414(2) 0.4226(2) 0.0639(19) Uani 1 1 d . . .
H17C H 0.8909 0.0233 0.4485 0.077 Uiso 1 1 calc R . .
C172 C 1.0317(3) 0.12003(18) 0.37856(17) 0.0397(13) Uani 1 1 d . . .
H17D H 1.0718 0.1087 0.3953 0.048 Uiso 1 1 calc R . .
H17E H 1.0142 0.0935 0.3694 0.048 Uiso 1 1 calc R . .
C173 C 1.0546(3) 0.15245(17) 0.33908(16) 0.0356(13) Uani 1 1 d . . .
C174 C 1.0215(3) 0.21194(18) 0.28750(17) 0.0386(13) Uani 1 1 d . . .
H17F H 0.9860 0.2331 0.2755 0.046 Uiso 1 1 calc R . .
C175 C 1.0889(3) 0.21356(18) 0.26780(17) 0.0425(14) Uani 1 1 d . . .
H17G H 1.0997 0.2355 0.2428 0.051 Uiso 1 1 calc R . .
C176 C 1.1395(3) 0.1829(2) 0.28504(18) 0.0526(16) Uani 1 1 d . . .
H17H H 1.1861 0.1833 0.2719 0.063 Uiso 1 1 calc R . .
C177 C 1.1234(3) 0.1514(2) 0.32141(17) 0.0447(14) Uani 1 1 d . . .
H17I H 1.1580 0.1299 0.3339 0.054 Uiso 1 1 calc R . .
B201 B 1.6010(3) 0.87608(18) -0.05344(18) 0.0264(13) Uani 1 1 d . . .
F201 F 1.58730(13) 0.88916(9) -0.14698(8) 0.0334(7) Uani 1 1 d . . .
C201 C 1.6616(2) 0.85909(15) -0.09198(15) 0.0251(11) Uani 1 1 d . . .
F202 F 1.67501(15) 0.85848(9) -0.21016(9) 0.0418(7) Uani 1 1 d . . .
C202 C 1.6475(2) 0.86576(15) -0.13551(16) 0.0276(11) Uani 1 1 d . . .
F203 F 1.79534(15) 0.80792(10) -0.19172(9) 0.0441(8) Uani 1 1 d . . .
C203 C 1.6912(3) 0.84928(15) -0.16869(14) 0.0281(11) Uani 1 1 d . . .
F204 F 1.82660(13) 0.78917(9) -0.10713(9) 0.0358(7) Uani 1 1 d . . .
C204 C 1.7512(3) 0.82325(16) -0.15905(15) 0.0305(12) Uani 1 1 d . . .
F205 F 1.74510(12) 0.82241(8) -0.04453(8) 0.0270(6) Uani 1 1 d . . .
C205 C 1.7680(2) 0.81459(15) -0.11698(15) 0.0265(11) Uani 1 1 d . . .
F206 F 1.46370(13) 0.88676(9) -0.09334(9) 0.0361(7) Uani 1 1 d . . .
C206 C 1.7229(2) 0.83228(15) -0.08500(14) 0.0243(11) Uani 1 1 d . . .
F207 F 1.38688(14) 0.82094(10) -0.09711(11) 0.0496(8) Uani 1 1 d . . .
C207 C 1.5451(2) 0.83776(15) -0.05189(15) 0.0259(11) Uani 1 1 d . . .
F208 F 1.42011(15) 0.73375(10) -0.05711(11) 0.0530(9) Uani 1 1 d . . .
C208 C 1.4844(2) 0.84475(16) -0.07303(16) 0.0287(11) Uani 1 1 d . . .
F209 F 1.53831(15) 0.71507(9) -0.01692(10) 0.0472(8) Uani 1 1 d . . .
C209 C 1.4444(2) 0.81086(18) -0.07560(17) 0.0355(13) Uani 1 1 d . . .
F210 F 1.62050(13) 0.78004(8) -0.01600(9) 0.0352(7) Uani 1 1 d . . .
C210 C 1.4609(3) 0.76771(17) -0.05617(17) 0.0359(13) Uani 1 1 d . . .
F211 F 1.71790(13) 0.92329(8) -0.04625(8) 0.0314(6) Uani 1 1 d . . .
C211 C 1.5208(3) 0.75794(16) -0.03526(17) 0.0353(13) Uani 1 1 d . . .
F212 F 1.78118(13) 0.92632(9) 0.02354(9) 0.0345(7) Uani 1 1 d . . .
C212 C 1.5607(2) 0.79219(16) -0.03468(16) 0.0295(12) Uani 1 1 d . . .
F213 F 1.73914(14) 0.87666(9) 0.10234(9) 0.0383(7) Uani 1 1 d . . .
C213 C 1.6349(2) 0.87520(14) -0.00692(14) 0.0207(10) Uani 1 1 d . . .
F214 F 1.62611(14) 0.83030(10) 0.10945(8) 0.0390(7) Uani 1 1 d . . .
C214 C 1.6914(2) 0.89999(15) -0.00774(15) 0.0256(11) Uani 1 1 d . . .
F215 F 1.55544(13) 0.83127(9) 0.04142(8) 0.0341(7) Uani 1 1 d . . .
C215 C 1.7255(2) 0.90160(15) 0.02789(15) 0.0252(11) Uani 1 1 d . . .
F216 F 1.65353(14) 0.95550(8) -0.12160(9) 0.0360(7) Uani 1 1 d . . .
C216 C 1.7046(2) 0.87767(15) 0.06730(15) 0.0261(11) Uani 1 1 d . . .
F217 F 1.59509(17) 1.03997(9) -0.13143(10) 0.0516(8) Uani 1 1 d . . .
C217 C 1.6478(2) 0.85391(16) 0.07029(14) 0.0271(11) Uani 1 1 d . . .
F218 F 1.47715(17) 1.06427(9) -0.08125(11) 0.0581(9) Uani 1 1 d . . .
C218 C 1.6132(2) 0.85395(15) 0.03458(15) 0.0275(11) Uani 1 1 d . . .
F219 F 1.41879(15) 0.99972(10) -0.01895(10) 0.0494(8) Uani 1 1 d . . .
C219 C 1.5668(2) 0.92904(15) -0.06496(16) 0.0277(11) Uani 1 1 d . . .
F220 F 1.47769(13) 0.91398(9) -0.00813(9) 0.0354(7) Uani 1 1 d . . .
C220 C 1.5947(3) 0.96338(16) -0.09490(16) 0.0314(12) Uani 1 1 d . . .
C221 C 1.5660(3) 1.00789(16) -0.10118(17) 0.0396(14) Uani 1 1 d . . .
C222 C 1.5061(3) 1.01971(17) -0.0759(2) 0.0442(15) Uani 1 1 d . . .
C223 C 1.4764(3) 0.98763(18) -0.04458(17) 0.0371(13) Uani 1 1 d . . .
C224 C 1.5084(2) 0.94408(16) -0.03994(16) 0.0316(12) Uani 1 1 d . . .
F301 F 0.27034(17) 0.95668(10) 0.38357(10) 0.0520(8) Uani 1 1 d . . .
C301 C 0.1817(3) 0.91339(18) 0.42170(16) 0.0392(13) Uani 1 1 d . . .
B301 B 0.2348(3) 0.8666(2) 0.4165(2) 0.0351(14) Uani 1 1 d . . .
F302 F 0.1988(2) 1.03608(11) 0.39478(11) 0.0752(12) Uani 1 1 d . . .
C302 C 0.2072(3) 0.95566(19) 0.40616(17) 0.0473(15) Uani 1 1 d . . .
F303 F 0.0707(2) 1.03768(12) 0.44082(12) 0.0932(15) Uani 1 1 d . . .
C303 C 0.1711(4) 0.99685(18) 0.41172(18) 0.0580(18) Uani 1 1 d . . .
F304 F 0.01549(19) 0.95905(12) 0.47331(11) 0.0723(11) Uani 1 1 d . . .
C304 C 0.1067(4) 0.9968(2) 0.43521(19) 0.0613(19) Uani 1 1 d . . .
F305 F 0.08378(15) 0.87962(10) 0.46257(9) 0.0480(8) Uani 1 1 d . . .
C305 C 0.0791(3) 0.9572(2) 0.45093(18) 0.0551(17) Uani 1 1 d . . .
F306 F 0.27724(14) 0.78164(9) 0.48288(9) 0.0392(7) Uani 1 1 d . . .
C306 C 0.1156(3) 0.91732(19) 0.44460(17) 0.0434(14) Uani 1 1 d . . .
F307 F 0.21043(15) 0.70830(9) 0.50400(9) 0.0404(7) Uani 1 1 d . . .
C307 C 0.1969(3) 0.81925(17) 0.43388(16) 0.0330(12) Uani 1 1 d . . .
F308 F 0.08935(15) 0.70255(10) 0.47016(9) 0.0420(7) Uani 1 1 d . . .
C308 C 0.2182(3) 0.78162(17) 0.46328(16) 0.0347(12) Uani 1 1 d . . .
F309 F 0.04488(16) 0.77045(11) 0.40751(10) 0.0529(9) Uani 1 1 d . . .
C309 C 0.1848(3) 0.74281(16) 0.47539(16) 0.0324(12) Uani 1 1 d . . .
F310 F 0.11200(15) 0.84513(10) 0.38466(9) 0.0469(8) Uani 1 1 d . . .
C310 C 0.1251(3) 0.73932(16) 0.45765(16) 0.0345(13) Uani 1 1 d . . .
F311 F 0.34138(15) 0.79971(10) 0.38977(10) 0.0462(8) Uani 1 1 d . . .
C311 C 0.1017(3) 0.77409(17) 0.42661(16) 0.0349(12) Uani 1 1 d . . .
F312 F 0.39390(16) 0.78889(11) 0.30855(11) 0.0558(9) Uani 1 1 d . . .
C312 C 0.1376(3) 0.81152(17) 0.41573(15) 0.0372(13) Uani 1 1 d . . .
F313 F 0.34627(17) 0.84562(12) 0.23869(10) 0.0621(10) Uani 1 1 d . . .
C313 C 0.2629(3) 0.86273(16) 0.36605(17) 0.0373(13) Uani 1 1 d . . .
F314 F 0.2402(2) 0.91105(11) 0.25185(10) 0.0667(10) Uani 1 1 d . . .
C314 C 0.3153(3) 0.82897(17) 0.35645(17) 0.0372(13) Uani 1 1 d . . .
F315 F 0.18596(17) 0.92156(10) 0.33150(9) 0.0539(9) Uani 1 1 d . . .
C315 C 0.3431(3) 0.82265(19) 0.3149(2) 0.0487(15) Uani 1 1 d . . .
F316 F 0.20979(15) 0.86474(10) 0.50926(9) 0.0438(8) Uani 1 1 d . . .
C316 C 0.3189(3) 0.85068(19) 0.27949(17) 0.0442(14) Uani 1 1 d . . .
F317 F 0.29387(17) 0.88278(11) 0.56384(10) 0.0569(9) Uani 1 1 d . . .
C317 C 0.2655(3) 0.88388(18) 0.28648(17) 0.0477(15) Uani 1 1 d . . .
F318 F 0.42747(17) 0.90043(11) 0.53439(11) 0.0610(9) Uani 1 1 d . . .
C318 C 0.2391(3) 0.88871(18) 0.32836(17) 0.0431(14) Uani 1 1 d . . .
F319 F 0.47303(17) 0.89979(12) 0.44830(11) 0.0638(10) Uani 1 1 d . . .
C319 C 0.2941(3) 0.87289(16) 0.44779(16) 0.0357(13) Uani 1 1 d . . .
F320 F 0.38944(16) 0.88416(10) 0.39310(10) 0.0513(8) Uani 1 1 d . . .
C320 C 0.2762(3) 0.87385(17) 0.49209(18) 0.0393(13) Uani 1 1 d . . .
C321 C 0.3184(3) 0.88248(18) 0.52150(17) 0.0407(14) Uani 1 1 d . . .
C322 C 0.3848(3) 0.89180(19) 0.50687(18) 0.0461(15) Uani 1 1 d . . .
C323 C 0.4071(3) 0.89116(18) 0.46356(18) 0.0424(14) Uani 1 1 d . . .
C324 C 0.3624(3) 0.88218(17) 0.43538(17) 0.0386(13) Uani 1 1 d . . .
F401 F 0.17417(13) 0.58430(9) 0.40127(8) 0.0331(7) Uani 1 1 d . . .
C401 C 0.1237(2) 0.56823(14) 0.34074(14) 0.0233(10) Uani 1 1 d . . .
B401 B 0.0777(3) 0.61841(18) 0.33899(17) 0.0260(13) Uani 1 1 d . . .
F402 F 0.25306(14) 0.50601(9) 0.41003(9) 0.0424(7) Uani 1 1 d . . .
C402 C 0.1701(2) 0.55526(16) 0.37239(15) 0.0291(11) Uani 1 1 d . . .
F403 F 0.25055(15) 0.44468(9) 0.35435(10) 0.0452(8) Uani 1 1 d . . .
C403 C 0.2116(2) 0.51538(17) 0.37773(15) 0.0311(12) Uani 1 1 d . . .
F404 F 0.16200(14) 0.46464(9) 0.29035(9) 0.0383(7) Uani 1 1 d . . .
C404 C 0.2095(2) 0.48417(15) 0.34987(16) 0.0300(12) Uani 1 1 d . . .
F405 F 0.08648(13) 0.54239(8) 0.27943(8) 0.0292(6) Uani 1 1 d . . .
C405 C 0.1659(2) 0.49412(15) 0.31761(15) 0.0277(11) Uani 1 1 d . . .
F406 F 0.13804(14) 0.67693(9) 0.39478(8) 0.0359(7) Uani 1 1 d . . .
C406 C 0.1256(2) 0.53576(15) 0.31353(15) 0.0267(11) Uani 1 1 d . . .
F407 F 0.23906(14) 0.73058(9) 0.36760(9) 0.0400(7) Uani 1 1 d . . .
C407 C 0.1365(2) 0.65517(15) 0.32503(15) 0.0271(11) Uani 1 1 d . . .
F408 F 0.29750(14) 0.73906(9) 0.28319(9) 0.0387(7) Uani 1 1 d . . .
C408 C 0.1626(2) 0.67906(15) 0.35236(14) 0.0264(11) Uani 1 1 d . . .
F409 F 0.25097(14) 0.69121(9) 0.22648(9) 0.0393(7) Uani 1 1 d . . .
C409 C 0.2158(3) 0.70776(16) 0.33865(16) 0.0316(12) Uani 1 1 d . . .
F410 F 0.15063(14) 0.63709(9) 0.25311(8) 0.0335(7) Uani 1 1 d . . .
C410 C 0.2457(2) 0.71171(16) 0.29695(16) 0.0305(12) Uani 1 1 d . . .
F411 F -0.02345(13) 0.55576(8) 0.33949(8) 0.0310(6) Uani 1 1 d . . .
C411 C 0.2227(2) 0.68784(16) 0.26803(15) 0.0294(11) Uani 1 1 d . . .
F412 F -0.12415(14) 0.56087(9) 0.28849(8) 0.0341(7) Uani 1 1 d . . .
C412 C 0.1698(2) 0.66062(15) 0.28289(15) 0.0277(11) Uani 1 1 d . . .
F413 F -0.14658(13) 0.63589(9) 0.22646(8) 0.0358(7) Uani 1 1 d . . .
C413 C 0.0170(2) 0.62598(14) 0.30416(14) 0.0226(10) Uani 1 1 d . . .
F414 F -0.06478(14) 0.70551(9) 0.21895(9) 0.0367(7) Uani 1 1 d . . .
C414 C -0.0295(2) 0.59332(15) 0.30806(14) 0.0240(11) Uani 1 1 d . . .
F415 F 0.03902(14) 0.70020(8) 0.26672(9) 0.0344(7) Uani 1 1 d . . .
C415 C -0.0822(2) 0.59508(15) 0.28261(15) 0.0282(11) Uani 1 1 d . . .
F416 F 0.03931(14) 0.54708(9) 0.42031(8) 0.0365(7) Uani 1 1 d . . .
C416 C -0.0945(2) 0.63322(15) 0.25148(15) 0.0278(11) Uani 1 1 d . . .
F417 F -0.04781(16) 0.56392(11) 0.48844(9) 0.0539(9) Uani 1 1 d . . .
C417 C -0.0526(2) 0.66742(15) 0.24786(14) 0.0260(11) Uani 1 1 d . . .
F418 F -0.10907(19) 0.65007(13) 0.49394(12) 0.0786(12) Uani 1 1 d . . .
C418 C 0.0009(2) 0.66366(15) 0.27360(15) 0.0284(11) Uani 1 1 d . . .
C419 C 0.0290(2) 0.62493(15) 0.38541(14) 0.0257(11) Uani 1 1 d . . .
F419 F -0.08245(19) 0.71884(11) 0.42681(13) 0.0762(12) Uani 1 1 d . . .
F420 F 0.00516(15) 0.70274(9) 0.35767(9) 0.0418(7) Uani 1 1 d . . .
C420 C 0.0121(3) 0.59160(17) 0.42018(16) 0.0331(12) Uani 1 1 d . . .
C421 C -0.0332(3) 0.59908(19) 0.45649(16) 0.0407(14) Uani 1 1 d . . .
C422 C -0.0645(3) 0.6415(2) 0.45923(18) 0.0501(16) Uani 1 1 d . . .
C423 C -0.0510(3) 0.67580(18) 0.4253(2) 0.0519(16) Uani 1 1 d . . .
C424 C -0.0052(3) 0.66713(17) 0.39029(16) 0.0338(12) Uani 1 1 d . . .
F501 F 0.18350(14) 0.28498(9) 0.18158(9) 0.0388(7) Uani 1 1 d . . .
C501 C 0.2061(2) 0.36194(15) 0.15642(15) 0.0246(11) Uani 1 1 d . . .
B501 B 0.2917(3) 0.35488(17) 0.15304(18) 0.0248(12) Uani 1 1 d . . .
F502 F 0.04947(14) 0.30204(9) 0.17802(10) 0.0463(8) Uani 1 1 d . . .
C502 C 0.1607(2) 0.32879(16) 0.16767(15) 0.0294(11) Uani 1 1 d . . .
F503 F -0.00838(14) 0.38788(10) 0.15226(10) 0.0482(8) Uani 1 1 d . . .
C503 C 0.0903(2) 0.33691(16) 0.16613(16) 0.0329(12) Uani 1 1 d . . .
F504 F 0.07604(15) 0.45702(9) 0.12726(11) 0.0526(9) Uani 1 1 d . . .
C504 C 0.0608(3) 0.37975(18) 0.15348(17) 0.0379(13) Uani 1 1 d . . .
F505 F 0.21303(14) 0.43988(8) 0.12776(9) 0.0353(7) Uani 1 1 d . . .
C505 C 0.1039(3) 0.41448(16) 0.14060(16) 0.0330(12) Uani 1 1 d . . .
F506 F 0.26397(14) 0.29104(9) 0.09850(9) 0.0362(7) Uani 1 1 d . . .
C506 C 0.1741(2) 0.40411(15) 0.14225(15) 0.0271(11) Uani 1 1 d . . .
F507 F 0.28797(16) 0.29741(10) 0.01156(10) 0.0492(8) Uani 1 1 d . . .
C507 C 0.3139(2) 0.35972(14) 0.09986(15) 0.0252(11) Uani 1 1 d . . .
F508 F 0.35275(18) 0.36851(12) -0.03623(10) 0.0633(10) Uani 1 1 d . . .
C508 C 0.2957(2) 0.32713(16) 0.07639(16) 0.0298(12) Uani 1 1 d . . .
F509 F 0.38678(18) 0.43536(11) 0.00505(10) 0.0590(9) Uani 1 1 d . . .
C509 C 0.3080(3) 0.33014(18) 0.03146(17) 0.0356(13) Uani 1 1 d . . .
F510 F 0.36072(14) 0.43150(8) 0.09025(9) 0.0359(7) Uani 1 1 d . . .
C510 C 0.3395(3) 0.36609(19) 0.00737(16) 0.0409(14) Uani 1 1 d . . .
F511 F 0.22879(13) 0.42118(9) 0.21725(8) 0.0330(7) Uani 1 1 d . . .
C511 C 0.3577(3) 0.39937(17) 0.02819(16) 0.0367(13) Uani 1 1 d . . .
F512 F 0.30085(14) 0.46908(9) 0.25701(8) 0.0348(7) Uani 1 1 d . . .
C512 C 0.3435(2) 0.39579(16) 0.07310(16) 0.0299(12) Uani 1 1 d . . .
F513 F 0.44024(14) 0.46856(10) 0.23900(10) 0.0434(8) Uani 1 1 d . . .
C513 C 0.3291(2) 0.39023(15) 0.17640(14) 0.0240(11) Uani 1 1 d . . .
F514 F 0.50883(14) 0.41457(10) 0.18122(10) 0.0463(8) Uani 1 1 d . . .
C514 C 0.2985(2) 0.41779(15) 0.20632(14) 0.0233(11) Uani 1 1 d . . .
F515 F 0.43830(13) 0.36448(9) 0.14230(8) 0.0318(6) Uani 1 1 d . . .
C515 C 0.3348(2) 0.44332(15) 0.22756(15) 0.0269(11) Uani 1 1 d . . .
F516 F 0.24783(14) 0.32319(9) 0.24317(9) 0.0390(7) Uani 1 1 d . . .
C516 C 0.4047(2) 0.44325(16) 0.21882(16) 0.0309(12) Uani 1 1 d . . .
F517 F 0.29457(15) 0.24779(10) 0.29395(9) 0.0492(8) Uani 1 1 d . . .
C517 C 0.4385(2) 0.41626(17) 0.19025(17) 0.0346(13) Uani 1 1 d . . .
F518 F 0.39619(15) 0.18892(10) 0.26142(10) 0.0481(8) Uani 1 1 d . . .
C518 C 0.4005(2) 0.39101(15) 0.16967(15) 0.0266(11) Uani 1 1 d . . .
F519 F 0.44825(14) 0.20567(9) 0.17593(10) 0.0422(7) Uani 1 1 d . . .
C519 C 0.3203(2) 0.30508(15) 0.18006(15) 0.0267(11) Uani 1 1 d . . .
F520 F 0.40183(13) 0.27860(8) 0.12413(8) 0.0321(6) Uani 1 1 d . . .
C520 C 0.2970(2) 0.29404(17) 0.22440(16) 0.0331(12) Uani 1 1 d . . .
C521 C 0.3204(3) 0.25596(17) 0.25138(16) 0.0367(13) Uani 1 1 d . . .
C522 C 0.3715(3) 0.22574(17) 0.23488(17) 0.0373(13) Uani 1 1 d . . .
C523 C 0.3972(2) 0.23414(16) 0.19210(17) 0.0316(12) Uani 1 1 d . . .
C524 C 0.3719(2) 0.27311(15) 0.16564(15) 0.0274(11) Uani 1 1 d . . .
F601 F 0.75669(12) 0.15697(8) 0.13118(8) 0.0251(6) Uani 1 1 d . . .
C601 C 0.8391(2) 0.16692(15) 0.06947(14) 0.0207(10) Uani 1 1 d . . .
B601 B 0.8728(3) 0.11412(17) 0.08308(16) 0.0217(12) Uani 1 1 d . . .
F602 F 0.69907(13) 0.24288(8) 0.11657(8) 0.0275(6) Uani 1 1 d . . .
C602 C 0.7835(2) 0.18494(14) 0.09549(14) 0.0197(10) Uani 1 1 d . . .
F603 F 0.74477(13) 0.30067(8) 0.04454(8) 0.0277(6) Uani 1 1 d . . .
C603 C 0.7517(2) 0.22847(15) 0.08889(14) 0.0215(10) Uani 1 1 d . . .
F604 F 0.86052(13) 0.27312(8) -0.00701(8) 0.0305(6) Uani 1 1 d . . .
C604 C 0.7760(2) 0.25813(14) 0.05321(14) 0.0220(10) Uani 1 1 d . . .
F605 F 0.91983(12) 0.18936(8) 0.00729(8) 0.0256(6) Uani 1 1 d . . .
C605 C 0.8335(2) 0.24398(14) 0.02692(14) 0.0229(10) Uani 1 1 d . . .
F606 F 0.82495(13) 0.07383(8) 0.17784(8) 0.0286(6) Uani 1 1 d . . .
C606 C 0.8633(2) 0.19966(14) 0.03524(14) 0.0215(10) Uani 1 1 d . . .
F607 F 0.88172(15) 0.08539(9) 0.24755(8) 0.0382(7) Uani 1 1 d . . .
C607 C 0.9061(2) 0.11638(14) 0.12819(14) 0.0217(10) Uani 1 1 d . . .
F608 F 0.99198(15) 0.13528(10) 0.24028(9) 0.0426(7) Uani 1 1 d . . .
C608 C 0.8804(2) 0.09858(15) 0.17036(15) 0.0245(11) Uani 1 1 d . . .
F609 F 1.04447(14) 0.17484(10) 0.15908(9) 0.0422(7) Uani 1 1 d . . .
C609 C 0.9084(2) 0.10415(15) 0.20773(15) 0.0284(11) Uani 1 1 d . . .
F610 F 0.99012(13) 0.16245(9) 0.08831(8) 0.0319(6) Uani 1 1 d . . .
C610 C 0.9646(2) 0.12979(16) 0.20396(15) 0.0290(12) Uani 1 1 d . . .
F611 F 1.02148(13) 0.06603(8) 0.08809(8) 0.0291(6) Uani 1 1 d . . .
C611 C 0.9910(2) 0.14905(15) 0.16347(15) 0.0274(11) Uani 1 1 d . . .
F612 F 1.09683(14) 0.02876(9) 0.02444(9) 0.0392(7) Uani 1 1 d . . .
C612 C 0.9616(2) 0.14205(15) 0.12762(14) 0.0254(11) Uani 1 1 d . . .
F613 F 1.05166(15) 0.03650(9) -0.05601(9) 0.0416(7) Uani 1 1 d . . .
C613 C 0.9297(2) 0.09586(14) 0.04410(14) 0.0198(10) Uani 1 1 d . . .
F614 F 0.92503(14) 0.08204(9) -0.07051(8) 0.0384(7) Uani 1 1 d . . .
C614 C 0.9941(2) 0.07175(15) 0.04949(15) 0.0249(11) Uani 1 1 d . . .
F615 F 0.84710(12) 0.11857(9) -0.00717(8) 0.0291(6) Uani 1 1 d . . .
C615 C 1.0359(2) 0.05169(15) 0.01688(16) 0.0277(11) Uani 1 1 d . . .
F616 F 0.89726(12) 0.01963(8) 0.11872(8) 0.0254(6) Uani 1 1 d . . .
C616 C 1.0118(3) 0.05531(15) -0.02369(15) 0.0306(12) Uani 1 1 d . . .
F617 F 0.81723(14) -0.04737(8) 0.12022(9) 0.0345(7) Uani 1 1 d . . .
C617 C 0.9488(3) 0.07814(15) -0.03105(15) 0.0277(11) Uani 1 1 d . . .
F618 F 0.68803(14) -0.02833(9) 0.09084(9) 0.0383(7) Uani 1 1 d . . .
C618 C 0.9094(2) 0.09743(15) 0.00230(15) 0.0253(11) Uani 1 1 d . . .
F619 F 0.64633(13) 0.05887(9) 0.05732(9) 0.0328(7) Uani 1 1 d . . .
C619 C 0.8157(2) 0.07618(14) 0.08775(14) 0.0212(10) Uani 1 1 d . . .
F620 F 0.72434(12) 0.12523(8) 0.05439(8) 0.0260(6) Uani 1 1 d . . .
C620 C 0.8341(2) 0.03106(15) 0.10360(14) 0.0211(10) Uani 1 1 d . . .
C621 C 0.7943(2) -0.00439(14) 0.10456(14) 0.0235(11) Uani 1 1 d . . .
C622 C 0.7295(2) 0.00493(15) 0.08910(15) 0.0268(11) Uani 1 1 d . . .
C623 C 0.7086(2) 0.04886(15) 0.07290(14) 0.0245(11) Uani 1 1 d . . .
C624 C 0.7509(2) 0.08326(14) 0.07218(14) 0.0232(10) Uani 1 1 d . . .
F701 F 0.60764(18) 0.54585(11) 0.32830(10) 0.0595(9) Uani 1 1 d . . .
C701 C 0.5336(3) 0.61372(16) 0.31687(15) 0.0319(12) Uani 1 1 d . . .
B701 B 0.6006(3) 0.6433(2) 0.30134(19) 0.0354(15) Uani 1 1 d . . .
F702 F 0.5048(2) 0.49363(11) 0.35319(13) 0.0851(13) Uani 1 1 d . . .
C702 C 0.5429(3) 0.56632(19) 0.32758(17) 0.0444(14) Uani 1 1 d . . .
F703 F 0.3709(2) 0.52946(12) 0.34899(12) 0.0813(12) Uani 1 1 d . . .
C703 C 0.4899(4) 0.53864(19) 0.3396(2) 0.0582(18) Uani 1 1 d . . .
F704 F 0.34338(16) 0.62044(12) 0.32381(10) 0.0555(9) Uani 1 1 d . . .
C704 C 0.4223(3) 0.5564(2) 0.33860(19) 0.0528(17) Uani 1 1 d . . .
F705 F 0.44341(14) 0.67486(9) 0.30501(9) 0.0404(7) Uani 1 1 d . . .
C705 C 0.4096(3) 0.6021(2) 0.32605(17) 0.0434(14) Uani 1 1 d . . .
F706 F 0.73342(14) 0.58297(10) 0.27484(9) 0.0437(8) Uani 1 1 d . . .
C706 C 0.4633(3) 0.62993(18) 0.31638(16) 0.0399(13) Uani 1 1 d . . .
F707 F 0.77180(14) 0.56376(10) 0.19526(10) 0.0444(8) Uani 1 1 d . . .
C707 C 0.6301(2) 0.62742(16) 0.25420(16) 0.0312(12) Uani 1 1 d . . .
F708 F 0.68920(15) 0.59072(10) 0.12994(9) 0.0477(8) Uani 1 1 d . . .
C708 C 0.6900(2) 0.60032(16) 0.24340(16) 0.0317(12) Uani 1 1 d . . .
F709 F 0.56719(14) 0.64262(10) 0.14561(9) 0.0436(8) Uani 1 1 d . . .
C709 C 0.7106(2) 0.58807(16) 0.20298(16) 0.0314(12) Uani 1 1 d . . .
F710 F 0.52905(13) 0.66549(9) 0.22497(9) 0.0358(7) Uani 1 1 d . . .
C710 C 0.6701(3) 0.60175(17) 0.16995(16) 0.0368(13) Uani 1 1 d . . .
F711 F 0.63052(14) 0.72315(9) 0.22612(9) 0.0382(7) Uani 1 1 d . . .
C711 C 0.6088(3) 0.62731(17) 0.17831(16) 0.0334(12) Uani 1 1 d . . .
F712 F 0.59438(17) 0.80997(10) 0.22939(10) 0.0547(9) Uani 1 1 d . . .
C712 C 0.5902(2) 0.63947(16) 0.21926(16) 0.0297(12) Uani 1 1 d . . .
F713 F 0.52550(18) 0.83809(10) 0.30290(11) 0.0615(10) Uani 1 1 d . . .
C713 C 0.5806(2) 0.69894(18) 0.29830(16) 0.0353(13) Uani 1 1 d . . .
F714 F 0.49725(16) 0.77511(10) 0.37477(10) 0.0516(8) Uani 1 1 d . . .
C714 C 0.5954(2) 0.73293(17) 0.26413(15) 0.0321(12) Uani 1 1 d . . .
F715 F 0.53080(15) 0.68652(10) 0.37211(9) 0.0435(7) Uani 1 1 d . . .
C715 C 0.5773(3) 0.77927(19) 0.26492(17) 0.0418(14) Uani 1 1 d . . .
F716 F 0.73548(15) 0.67635(12) 0.28474(10) 0.0551(9) Uani 1 1 d . . .
C716 C 0.5441(3) 0.79374(18) 0.30182(18) 0.0435(14) Uani 1 1 d . . .
C717 C 0.5297(3) 0.76141(18) 0.33802(16) 0.0390(13) Uani 1 1 d . . .
F717 F 0.83449(18) 0.66754(17) 0.33870(14) 0.1006(16) Uani 1 1 d . . .
C718 C 0.5480(3) 0.71645(17) 0.33549(17) 0.0362(13) Uani 1 1 d . . .
F718 F 0.8175(2) 0.6152(2) 0.41991(16) 0.140(2) Uani 1 1 d . . .
C719 C 0.66061(16) 0.63404(14) 0.33791(11) 0.0475(15) Uani 1 1 d G . .
C720 C 0.72275(19) 0.65342(13) 0.32405(10) 0.0524(17) Uani 1 1 d G . .
C721 C 0.77509(16) 0.64744(16) 0.35166(15) 0.080(2) Uani 1 1 d G . .
C722 C 0.7653(2) 0.62208(18) 0.39314(14) 0.093(3) Uani 1 1 d G . .
C723 C 0.7032(2) 0.60270(16) 0.40701(10) 0.079(2) Uani 1 1 d G . .
C724 C 0.65082(18) 0.60868(14) 0.37940(12) 0.0581(18) Uani 1 1 d G . .
F719 F 0.6944(3) 0.57789(17) 0.44704(13) 0.1116(17) Uani 1 1 d . . .
F720 F 0.59223(18) 0.59242(12) 0.39732(10) 0.0658(10) Uani 1 1 d . . .
F801 F 0.8396(2) 0.78071(15) 0.46468(14) 0.0922(14) Uani 1 1 d . . .
C801 C 0.7997(3) 0.8374(2) 0.5079(2) 0.0562(17) Uani 1 1 d . . .
B801 B 0.7383(4) 0.8051(3) 0.5335(3) 0.066(2) Uani 1 1 d . . .
F802 F 0.92655(19) 0.83250(14) 0.41126(13) 0.0824(12) Uani 1 1 d . . .
C802 C 0.8433(3) 0.8241(2) 0.4731(2) 0.064(2) Uani 1 1 d . . .
F803 F 0.9352(2) 0.91900(13) 0.42254(12) 0.0804(12) Uani 1 1 d . . .
C803 C 0.8889(3) 0.8485(2) 0.4458(2) 0.0621(18) Uani 1 1 d . . .
F804 F 0.8551(2) 0.95312(13) 0.48996(13) 0.0886(13) Uani 1 1 d . . .
C804 C 0.8932(3) 0.8918(2) 0.4510(2) 0.0603(18) Uani 1 1 d . . .
F805 F 0.7689(2) 0.90338(12) 0.54321(12) 0.0743(11) Uani 1 1 d . . .
C805 C 0.8534(3) 0.9091(2) 0.4849(2) 0.0572(17) Uani 1 1 d . . .
F806 F 0.79215(17) 0.82853(12) 0.60799(11) 0.0643(10) Uani 1 1 d . . .
C806 C 0.8086(3) 0.8820(2) 0.5118(2) 0.0575(17) Uani 1 1 d . . .
F807 F 0.72190(17) 0.86651(13) 0.67463(11) 0.0672(10) Uani 1 1 d . . .
C807 C 0.6913(3) 0.8287(2) 0.5725(2) 0.0597(18) Uani 1 1 d . . .
F808 F 0.58305(17) 0.88912(11) 0.67623(10) 0.0598(9) Uani 1 1 d . . .
C808 C 0.7213(3) 0.8381(2) 0.60784(19) 0.0506(16) Uani 1 1 d . . .
F809 F 0.51438(18) 0.87032(14) 0.61159(13) 0.0786(12) Uani 1 1 d . . .
C809 C 0.6880(3) 0.8576(2) 0.64195(18) 0.0511(16) Uani 1 1 d . . .
F810 F 0.58068(19) 0.82997(17) 0.54740(14) 0.0969(15) Uani 1 1 d . . .
C810 C 0.6178(3) 0.86858(19) 0.64327(18) 0.0484(15) Uani 1 1 d . . .
F811 F 0.88968(19) 0.76691(13) 0.54524(13) 0.0810(12) Uani 1 1 d . . .
C811 C 0.5843(3) 0.8586(2) 0.6112(2) 0.0539(17) Uani 1 1 d . . .
F812 F 0.9290(2) 0.68491(15) 0.58630(15) 0.0959(14) Uani 1 1 d . . .
C812 C 0.6195(3) 0.8394(2) 0.5770(2) 0.0608(18) Uani 1 1 d . . .
C813 C 0.7711(2) 0.75331(12) 0.55932(17) 0.086(3) Uani 1 1 d G . .
C814 C 0.8414(2) 0.74018(14) 0.56182(16) 0.076(2) Uani 1 1 d G . .
C815 C 0.86258(19) 0.69807(16) 0.58517(18) 0.074(2) Uani 1 1 d G . .
C816 C 0.8135(3) 0.66909(13) 0.60602(18) 0.095(3) Uani 1 1 d G . .
C817 C 0.7432(2) 0.68222(15) 0.6035(2) 0.101(3) Uani 1 1 d G . .
C818 C 0.72198(18) 0.72433(16) 0.5802(2) 0.105(3) Uani 1 1 d G . .
F813 F 0.8347(3) 0.62850(15) 0.62812(18) 0.1200(18) Uani 1 1 d . . .
F814 F 0.6976(2) 0.65454(14) 0.6256(2) 0.140(2) Uani 1 1 d . . .
F815 F 0.6541(2) 0.73440(15) 0.57773(17) 0.1071(17) Uani 1 1 d . . .
F816 F 0.7194(3) 0.7226(2) 0.4892(2) 0.145(3) Uani 1 1 d . . .
F817 F 0.6741(3) 0.7289(3) 0.4115(2) 0.220(4) Uani 1 1 d . . .
F818 F 0.6255(3) 0.8123(4) 0.36840(18) 0.230(5) Uani 1 1 d . . .
F819 F 0.6166(3) 0.8888(3) 0.40803(17) 0.154(3) Uani 1 1 d . . .
F820 F 0.6652(2) 0.88133(17) 0.48542(13) 0.0973(14) Uani 1 1 d . . .
C819 C 0.6969(4) 0.7998(3) 0.4933(3) 0.094(3) Uani 1 1 d . . .
C820 C 0.6954(4) 0.7654(4) 0.4705(3) 0.110(4) Uani 1 1 d . . .
C821 C 0.6705(5) 0.7658(5) 0.4302(4) 0.139(6) Uani 1 1 d . . .
C822 C 0.6473(5) 0.8091(5) 0.4094(3) 0.127(5) Uani 1 1 d . . .
C823 C 0.6418(5) 0.8455(5) 0.4285(3) 0.145(6) Uani 1 1 d . . .
C824 C 0.6689(4) 0.8408(3) 0.4689(3) 0.094(3) Uani 1 1 d . . .
F901 F 0.83683(14) 0.37716(9) 0.24103(8) 0.0339(7) Uani 1 1 d . . .
C901 C 0.8095(2) 0.35764(15) 0.17449(15) 0.0270(11) Uani 1 1 d . . .
B901 B 0.7580(3) 0.40487(18) 0.16685(18) 0.0263(13) Uani 1 1 d . . .
F902 F 0.92559(15) 0.30403(9) 0.25630(9) 0.0385(7) Uani 1 1 d . . .
C902 C 0.8463(2) 0.34797(16) 0.21120(15) 0.0285(11) Uani 1 1 d . . .
F903 F 0.95005(13) 0.24180(8) 0.19919(9) 0.0335(7) Uani 1 1 d . . .
C903 C 0.8913(2) 0.31050(16) 0.22035(15) 0.0285(11) Uani 1 1 d . . .
F904 F 0.88380(13) 0.25650(9) 0.12603(9) 0.0338(7) Uani 1 1 d . . .
C904 C 0.9051(2) 0.27937(15) 0.19124(15) 0.0278(11) Uani 1 1 d . . .
F905 F 0.79753(13) 0.33067(9) 0.10822(8) 0.0328(7) Uani 1 1 d . . .
C905 C 0.8712(2) 0.28718(16) 0.15415(15) 0.0278(11) Uani 1 1 d . . .
F906 F 0.80020(13) 0.47203(8) 0.22194(8) 0.0297(6) Uani 1 1 d . . .
C906 C 0.8256(2) 0.32573(15) 0.14591(15) 0.0252(11) Uani 1 1 d . . .
F907 F 0.90479(13) 0.52435(8) 0.19881(8) 0.0320(6) Uani 1 1 d . . .
C907 C 0.8145(2) 0.44421(15) 0.15386(14) 0.0239(11) Uani 1 1 d . . .
F908 F 0.97477(13) 0.52951(8) 0.11799(9) 0.0346(7) Uani 1 1 d . . .
C908 C 0.8339(2) 0.47174(16) 0.18102(15) 0.0286(11) Uani 1 1 d . . .
F909 F 0.94428(14) 0.47494(9) 0.06181(9) 0.0402(7) Uani 1 1 d . . .
C909 C 0.8874(2) 0.49959(15) 0.17001(15) 0.0247(11) Uani 1 1 d . . .
F910 F 0.84405(14) 0.41960(9) 0.08500(8) 0.0341(7) Uani 1 1 d . . .
C910 C 0.9237(2) 0.50171(15) 0.12921(15) 0.0278(11) Uani 1 1 d . . .
F911 F 0.71079(14) 0.33455(8) 0.24579(9) 0.0350(7) Uani 1 1 d . . .
C911 C 0.9077(2) 0.47453(15) 0.10094(14) 0.0270(11) Uani 1 1 d . . .
F912 F 0.60259(14) 0.34823(9) 0.30318(9) 0.0391(7) Uani 1 1 d . . .
C912 C 0.8552(2) 0.44660(15) 0.11427(15) 0.0257(11) Uani 1 1 d . . .
F913 F 0.53143(15) 0.43150(10) 0.30303(9) 0.0459(8) Uani 1 1 d . . .
C913 C 0.7015(2) 0.41208(15) 0.21041(14) 0.0250(11) Uani 1 1 d . . .
F914 F 0.57362(14) 0.50332(9) 0.24313(9) 0.0392(7) Uani 1 1 d . . .
C914 C 0.6793(2) 0.37791(15) 0.24281(15) 0.0279(11) Uani 1 1 d . . .
F915 F 0.67836(13) 0.49021(8) 0.18187(8) 0.0317(6) Uani 1 1 d . . .
C915 C 0.6232(2) 0.38408(16) 0.27350(15) 0.0310(12) Uani 1 1 d . . .
F916 F 0.67462(13) 0.33160(8) 0.16365(8) 0.0322(6) Uani 1 1 d . . .
C916 C 0.5878(2) 0.42552(18) 0.27324(16) 0.0333(12) Uani 1 1 d . . .
F917 F 0.57358(14) 0.33071(10) 0.11520(10) 0.0441(8) Uani 1 1 d . . .
C917 C 0.6075(2) 0.46184(16) 0.24308(15) 0.0302(12) Uani 1 1 d . . .
F918 F 0.53686(16) 0.40622(11) 0.05628(10) 0.0541(9) Uani 1 1 d . . .
C918 C 0.6636(2) 0.45338(15) 0.21272(15) 0.0261(11) Uani 1 1 d . . .
F919 F 0.61081(16) 0.48012(10) 0.04636(10) 0.0521(8) Uani 1 1 d . . .
C919 C 0.7024(2) 0.40590(15) 0.13041(15) 0.0268(11) Uani 1 1 d . . .
F920 F 0.71538(14) 0.48090(9) 0.09334(8) 0.0349(7) Uani 1 1 d . . .
C920 C 0.6626(2) 0.36945(15) 0.13405(15) 0.0260(11) Uani 1 1 d . . .
C921 C 0.6092(2) 0.36801(17) 0.10892(16) 0.0332(12) Uani 1 1 d . . .
C922 C 0.5905(3) 0.40532(19) 0.08002(17) 0.0394(13) Uani 1 1 d . . .
C923 C 0.6273(3) 0.44289(18) 0.07492(17) 0.0388(13) Uani 1 1 d . . .
C924 C 0.6822(3) 0.44212(16) 0.10042(16) 0.0326(12) Uani 1 1 d . . .

loop_
_atom_site_aniso_label
_atom_site_aniso_U_11
_atom_site_aniso_U_22
_atom_site_aniso_U_33
_atom_site_aniso_U_23
_atom_site_aniso_U_13
_atom_site_aniso_U_12
Cu1 0.0203(3) 0.0229(3) 0.0203(3) -0.0018(2) -0.0044(2) -0.0007(2)
N1 0.024(2) 0.022(2) 0.025(2) -0.0034(17) -0.0073(17) -0.0022(17)
C1 0.021(3) 0.022(2) 0.023(3) -0.001(2) -0.0029(19) -0.002(2)
Cu2 0.0212(3) 0.0302(3) 0.0237(3) -0.0062(3) -0.0027(2) -0.0004(3)
N2 0.021(2) 0.029(2) 0.023(2) -0.0093(18) -0.0061(16) 0.0045(17)
C2 0.024(3) 0.029(3) 0.030(3) -0.012(2) -0.009(2) 0.002(2)
Cu3 0.0226(3) 0.0232(3) 0.0259(3) -0.0037(2) -0.0006(2) -0.0052(2)
N3 0.021(2) 0.026(2) 0.020(2) -0.0033(17) -0.0043(16) -0.0015(17)
C3 0.019(3) 0.024(3) 0.028(3) 0.002(2) -0.009(2) -0.003(2)
Cu4 0.0210(3) 0.0190(3) 0.0258(3) -0.0027(2) -0.0054(2) -0.0016(2)
N4 0.024(2) 0.033(2) 0.019(2) -0.0044(18) -0.0012(17) 0.0003(18)
C4 0.033(3) 0.019(2) 0.026(3) 0.001(2) -0.007(2) 0.000(2)
N5 0.021(2) 0.023(2) 0.021(2) 0.0027(17) -0.0024(16) -0.0027(17)
C5 0.030(3) 0.023(2) 0.023(3) 0.003(2) -0.006(2) -0.006(2)
Cu5 0.0299(4) 0.0323(3) 0.0278(3) -0.0012(3) 0.0003(3) -0.0087(3)
C6 0.022(3) 0.037(3) 0.019(3) 0.006(2) -0.002(2) -0.007(2)
Cu6 0.0291(4) 0.0319(3) 0.0244(3) -0.0065(3) 0.0037(2) -0.0082(3)
C7 0.015(3) 0.040(3) 0.025(3) -0.003(2) 0.001(2) -0.009(2)
Cu7 0.0279(4) 0.0341(3) 0.0247(3) -0.0084(3) 0.0008(2) -0.0062(3)
C8 0.034(3) 0.046(3) 0.024(3) -0.011(2) 0.001(2) -0.001(3)
Cu8 0.0303(4) 0.0337(3) 0.0296(4) -0.0021(3) -0.0007(3) 0.0015(3)
C9 0.031(3) 0.065(4) 0.035(3) -0.029(3) 0.002(2) -0.005(3)
C10 0.026(3) 0.045(3) 0.040(3) -0.019(3) -0.005(2) 0.004(2)
C11 0.027(3) 0.036(3) 0.033(3) -0.008(2) -0.008(2) 0.002(2)
C12 0.017(3) 0.028(3) 0.023(3) -0.002(2) -0.0059(19) -0.004(2)
C13 0.020(3) 0.024(2) 0.024(3) -0.005(2) 0.000(2) -0.001(2)
C14 0.025(3) 0.035(3) 0.021(3) 0.001(2) -0.005(2) -0.002(2)
C16 0.028(3) 0.042(3) 0.028(3) 0.002(2) 0.004(2) -0.005(2)
C17 0.025(3) 0.041(3) 0.035(3) -0.005(2) 0.002(2) -0.004(2)
C18 0.021(3) 0.038(3) 0.029(3) -0.009(2) -0.004(2) -0.004(2)
N21 0.025(2) 0.030(2) 0.023(2) -0.0075(17) -0.0039(17) -0.0038(18)
C21 0.027(3) 0.022(2) 0.020(3) -0.004(2) -0.006(2) -0.004(2)
N22 0.023(2) 0.022(2) 0.027(2) -0.0038(17) -0.0014(17) -0.0029(17)
C22 0.021(3) 0.042(3) 0.033(3) -0.008(2) -0.005(2) -0.003(2)
N23 0.027(2) 0.038(2) 0.024(2) -0.0029(19) 0.0004(17) 0.0001(19)
C23 0.023(3) 0.033(3) 0.025(3) -0.002(2) -0.010(2) 0.004(2)
N24 0.023(2) 0.041(3) 0.044(3) -0.014(2) 0.0013(19) -0.010(2)
C24 0.030(3) 0.056(4) 0.029(3) -0.003(3) -0.009(2) 0.001(3)
N25 0.030(2) 0.026(2) 0.026(2) -0.0005(18) -0.0066(18) -0.0015(18)
C25 0.035(3) 0.057(4) 0.028(3) -0.011(3) -0.002(2) -0.001(3)
C26 0.039(3) 0.042(3) 0.030(3) 0.003(2) 0.002(2) -0.001(3)
C27 0.035(3) 0.037(3) 0.031(3) -0.005(2) 0.005(2) -0.009(2)
C28 0.031(3) 0.075(4) 0.051(4) -0.033(3) 0.004(3) -0.013(3)
C29 0.037(4) 0.113(6) 0.063(5) -0.032(4) 0.004(3) -0.030(4)
C30 0.064(5) 0.095(5) 0.072(5) -0.022(4) 0.025(4) -0.046(4)
C31 0.051(4) 0.079(5) 0.044(4) -0.009(3) 0.006(3) -0.031(4)
C32 0.032(3) 0.042(3) 0.028(3) -0.016(2) 0.001(2) 0.004(2)
C33 0.025(3) 0.029(3) 0.043(3) -0.007(2) -0.002(2) 0.002(2)
C34 0.028(3) 0.038(3) 0.038(3) 0.002(3) -0.009(2) 0.002(2)
C35 0.031(3) 0.038(3) 0.063(4) 0.013(3) -0.017(3) -0.004(3)
C36 0.033(3) 0.031(3) 0.071(4) -0.004(3) -0.011(3) 0.000(3)
C37 0.053(4) 0.040(3) 0.046(4) -0.012(3) -0.003(3) -0.001(3)
N41 0.021(2) 0.025(2) 0.026(2) -0.0031(17) -0.0005(16) -0.0046(17)
C41 0.020(3) 0.022(2) 0.025(3) -0.004(2) -0.0030(19) -0.001(2)
N42 0.017(2) 0.024(2) 0.028(2) -0.0053(17) -0.0034(16) -0.0010(17)
C42 0.023(3) 0.029(3) 0.022(3) -0.005(2) -0.002(2) -0.003(2)
N43 0.025(2) 0.028(2) 0.025(2) -0.0013(18) -0.0003(17) -0.0063(18)
C43 0.024(3) 0.031(3) 0.017(3) -0.003(2) -0.003(2) -0.005(2)
N44 0.027(2) 0.027(2) 0.033(3) -0.0045(19) 0.0008(18) -0.0082(19)
C44 0.030(3) 0.028(3) 0.029(3) -0.003(2) -0.003(2) -0.009(2)
N45 0.024(2) 0.030(2) 0.024(2) -0.0063(18) 0.0032(17) -0.0056(18)
C45 0.028(3) 0.039(3) 0.022(3) -0.007(2) 0.006(2) -0.010(2)
C46 0.035(3) 0.032(3) 0.022(3) 0.003(2) -0.004(2) -0.009(2)
C47 0.027(3) 0.029(3) 0.037(3) -0.008(2) -0.007(2) -0.005(2)
C48 0.034(3) 0.035(3) 0.040(3) -0.006(3) 0.006(2) -0.013(2)
C49 0.045(4) 0.029(3) 0.069(4) -0.009(3) 0.014(3) -0.004(3)
C50 0.044(4) 0.022(3) 0.073(4) 0.000(3) 0.002(3) -0.002(3)
C51 0.040(3) 0.027(3) 0.055(4) 0.007(3) 0.001(3) -0.009(3)
C52 0.027(3) 0.035(3) 0.029(3) -0.006(2) 0.003(2) -0.012(2)
C53 0.024(3) 0.044(3) 0.027(3) -0.014(2) -0.004(2) -0.004(2)
C54 0.031(3) 0.029(3) 0.029(3) -0.005(2) -0.005(2) -0.001(2)
C55 0.034(3) 0.044(3) 0.030(3) -0.003(2) -0.007(2) 0.002(3)
C56 0.027(3) 0.078(4) 0.038(4) -0.004(3) -0.004(2) -0.003(3)
C57 0.028(3) 0.071(4) 0.034(3) -0.001(3) -0.001(2) -0.011(3)
C61 0.019(3) 0.022(2) 0.021(3) -0.003(2) -0.0058(19) -0.002(2)
N61 0.024(2) 0.0195(19) 0.019(2) 0.0003(16) -0.0061(16) -0.0026(17)
N62 0.023(2) 0.0185(19) 0.024(2) -0.0028(16) -0.0029(16) 0.0003(17)
C62 0.020(3) 0.023(2) 0.024(3) -0.001(2) -0.0034(19) -0.004(2)
N63 0.026(2) 0.0183(19) 0.024(2) -0.0018(16) -0.0045(17) -0.0050(17)
C63 0.023(3) 0.023(2) 0.018(3) -0.0019(19) -0.0035(19) -0.003(2)
N64 0.025(2) 0.027(2) 0.023(2) -0.0072(18) -0.0061(17) 0.0027(18)
C64 0.027(3) 0.023(2) 0.025(3) 0.003(2) -0.008(2) -0.005(2)
N65 0.025(2) 0.028(2) 0.022(2) -0.0053(17) -0.0025(17) -0.0006(18)
C65 0.035(3) 0.019(2) 0.025(3) 0.003(2) -0.010(2) -0.007(2)
C66 0.033(3) 0.030(3) 0.019(3) -0.002(2) -0.011(2) 0.000(2)
C67 0.025(3) 0.027(3) 0.025(3) -0.007(2) -0.004(2) 0.004(2)
C68 0.025(3) 0.026(3) 0.028(3) -0.007(2) -0.002(2) -0.001(2)
C69 0.024(3) 0.040(3) 0.035(3) -0.014(2) -0.012(2) -0.002(2)
C70 0.029(3) 0.052(3) 0.038(3) -0.015(3) -0.019(2) 0.002(3)
C71 0.035(3) 0.037(3) 0.032(3) -0.007(2) -0.014(2) 0.003(2)
C72 0.031(3) 0.020(2) 0.029(3) -0.002(2) -0.006(2) 0.002(2)
C73 0.024(3) 0.026(3) 0.029(3) -0.002(2) -0.003(2) -0.006(2)
C74 0.029(3) 0.030(3) 0.027(3) -0.004(2) -0.004(2) -0.005(2)
C75 0.040(3) 0.031(3) 0.022(3) 0.000(2) -0.006(2) -0.008(2)
C76 0.053(4) 0.034(3) 0.025(3) -0.010(2) 0.005(2) -0.012(3)
C77 0.045(3) 0.027(3) 0.032(3) -0.010(2) 0.001(2) -0.005(2)
N101 0.030(2) 0.027(2) 0.024(2) -0.0012(18) 0.0044(17) -0.0096(19)
C101 0.027(3) 0.026(3) 0.030(3) -0.010(2) 0.000(2) -0.004(2)
N102 0.032(3) 0.028(2) 0.026(2) -0.0064(18) -0.0019(18) -0.0064(19)
C102 0.030(3) 0.029(3) 0.035(3) -0.005(2) -0.007(2) -0.002(2)
N103 0.040(3) 0.032(2) 0.022(2) -0.0018(18) -0.0039(18) -0.014(2)
C103 0.028(3) 0.029(3) 0.030(3) -0.007(2) -0.002(2) -0.003(2)
N104 0.031(3) 0.041(3) 0.029(2) -0.004(2) 0.0000(18) -0.007(2)
C104 0.021(3) 0.036(3) 0.036(3) 0.001(2) -0.002(2) -0.003(2)
N105 0.038(3) 0.040(3) 0.026(2) -0.002(2) -0.0052(19) -0.012(2)
C105 0.034(3) 0.030(3) 0.038(3) -0.002(2) -0.003(2) -0.008(2)
C106 0.048(4) 0.035(3) 0.021(3) 0.002(2) -0.008(2) -0.013(3)
C107 0.035(3) 0.041(3) 0.022(3) -0.004(2) -0.004(2) -0.015(3)
C108 0.026(3) 0.049(3) 0.033(3) 0.001(3) 0.002(2) -0.009(3)
C109 0.034(3) 0.064(4) 0.041(4) -0.013(3) -0.001(3) -0.010(3)
C110 0.038(4) 0.064(4) 0.040(4) -0.010(3) 0.012(3) -0.021(3)
C111 0.041(4) 0.051(3) 0.027(3) -0.008(3) 0.005(2) -0.014(3)
C112 0.047(4) 0.039(3) 0.029(3) -0.006(2) -0.010(2) -0.020(3)
C113 0.039(3) 0.037(3) 0.036(3) -0.009(2) -0.008(2) -0.012(3)
C114 0.037(3) 0.049(3) 0.029(3) 0.001(3) -0.005(2) -0.013(3)
C115 0.052(4) 0.060(4) 0.023(3) -0.010(3) -0.005(3) -0.004(3)
C116 0.060(4) 0.061(4) 0.041(4) -0.022(3) -0.009(3) -0.010(3)
C117 0.054(4) 0.053(4) 0.042(4) -0.010(3) -0.014(3) -0.015(3)
N121 0.033(2) 0.029(2) 0.025(2) -0.0074(18) -0.0003(18) -0.0089(19)
C121 0.023(3) 0.033(3) 0.025(3) -0.008(2) 0.003(2) -0.007(2)
N122 0.030(2) 0.035(2) 0.021(2) -0.0054(18) 0.0037(17) -0.0057(19)
C122 0.044(3) 0.034(3) 0.030(3) -0.015(2) -0.002(2) -0.009(3)
N123 0.035(3) 0.037(2) 0.025(2) -0.0081(19) 0.0005(18) -0.008(2)
C123 0.041(3) 0.027(3) 0.032(3) -0.004(2) 0.004(2) -0.007(2)
N124 0.035(3) 0.040(2) 0.023(2) -0.0115(19) 0.0052(18) -0.007(2)
C124 0.047(4) 0.037(3) 0.036(3) -0.009(2) 0.008(2) -0.018(3)
N125 0.030(3) 0.034(2) 0.031(3) -0.0026(19) 0.0018(19) -0.0066(19)
C125 0.040(3) 0.049(3) 0.031(3) -0.007(3) 0.005(2) -0.011(3)
C126 0.046(3) 0.032(3) 0.028(3) -0.004(2) 0.003(2) 0.000(3)
C127 0.029(3) 0.045(3) 0.021(3) -0.012(2) -0.003(2) 0.005(2)
C128 0.034(3) 0.054(4) 0.041(3) -0.015(3) 0.001(2) -0.015(3)
C129 0.043(4) 0.073(4) 0.054(4) -0.029(3) 0.008(3) -0.022(3)
C130 0.039(4) 0.104(5) 0.038(4) -0.035(4) -0.003(3) -0.021(4)
C131 0.033(3) 0.069(4) 0.028(3) -0.009(3) -0.003(2) -0.004(3)
C132 0.032(3) 0.052(3) 0.035(3) -0.018(3) 0.006(2) -0.001(3)
C133 0.044(4) 0.045(3) 0.031(3) -0.014(3) -0.002(3) -0.004(3)
C134 0.043(4) 0.050(3) 0.037(3) -0.001(3) -0.009(3) -0.011(3)
C135 0.056(4) 0.058(4) 0.051(4) -0.003(3) -0.019(3) 0.008(3)
C136 0.046(4) 0.111(6) 0.063(5) -0.016(4) -0.019(3) 0.026(4)
C137 0.044(4) 0.100(5) 0.045(4) -0.017(4) -0.001(3) 0.007(4)
N141 0.032(2) 0.037(2) 0.022(2) -0.0100(18) 0.0002(18) -0.0068(19)
C141 0.036(3) 0.033(3) 0.021(3) -0.005(2) 0.000(2) -0.004(2)
C142 0.032(3) 0.029(3) 0.025(3) -0.005(2) 0.007(2) 0.002(2)
N142 0.024(2) 0.034(2) 0.030(2) -0.0068(19) -0.0024(18) -0.0004(19)
N143 0.032(3) 0.042(2) 0.022(2) -0.0104(19) 0.0021(18) -0.010(2)
C143 0.027(3) 0.032(3) 0.033(3) -0.011(2) 0.002(2) -0.004(2)
N144 0.026(2) 0.043(3) 0.030(2) -0.013(2) -0.0027(18) -0.010(2)
C144 0.027(3) 0.038(3) 0.025(3) -0.008(2) 0.000(2) -0.002(2)
N145 0.044(3) 0.039(3) 0.036(3) -0.010(2) 0.001(2) -0.011(2)
C145 0.034(3) 0.039(3) 0.027(3) -0.011(2) 0.002(2) -0.006(2)
C146 0.039(3) 0.039(3) 0.023(3) -0.006(2) -0.002(2) -0.001(2)
C147 0.030(3) 0.037(3) 0.027(3) -0.009(2) -0.003(2) -0.010(2)
C148 0.032(3) 0.040(3) 0.040(3) -0.010(3) 0.001(2) -0.010(3)
C149 0.035(3) 0.046(3) 0.045(4) -0.020(3) -0.003(3) -0.002(3)
C150 0.037(3) 0.043(3) 0.053(4) -0.011(3) -0.008(3) -0.002(3)
C151 0.039(3) 0.037(3) 0.034(3) -0.006(2) -0.014(2) 0.001(3)
C152 0.045(4) 0.050(3) 0.037(3) -0.022(3) -0.002(3) -0.016(3)
C153 0.044(4) 0.039(3) 0.045(4) -0.019(3) 0.009(3) -0.013(3)
C154 0.058(4) 0.042(3) 0.050(4) 0.000(3) 0.014(3) -0.005(3)
C155 0.096(6) 0.043(4) 0.072(5) -0.003(4) 0.026(4) -0.007(4)
C156 0.137(8) 0.045(4) 0.087(6) -0.019(4) 0.015(5) -0.028(5)
C157 0.079(5) 0.065(4) 0.069(5) -0.037(4) 0.013(4) -0.040(4)
N161 0.033(3) 0.032(2) 0.028(2) -0.0040(19) -0.0011(18) -0.0057(19)
C161 0.026(3) 0.035(3) 0.023(3) 0.000(2) 0.000(2) -0.003(2)
N162 0.029(2) 0.034(2) 0.032(3) -0.004(2) -0.0025(19) -0.0001(19)
C162 0.031(3) 0.037(3) 0.028(3) -0.002(2) -0.001(2) -0.009(2)
C163 0.022(3) 0.035(3) 0.026(3) -0.003(2) 0.001(2) 0.007(2)
N163 0.028(2) 0.037(2) 0.032(3) -0.002(2) 0.0048(18) 0.001(2)
N164 0.040(3) 0.036(2) 0.033(3) -0.002(2) -0.002(2) 0.005(2)
C164 0.030(3) 0.056(3) 0.028(3) -0.006(3) 0.000(2) 0.002(3)
N165 0.037(3) 0.033(2) 0.030(3) -0.004(2) -0.0004(19) -0.001(2)
C165 0.038(3) 0.048(3) 0.031(3) 0.004(3) -0.006(2) 0.002(3)
C166 0.037(3) 0.044(3) 0.031(3) 0.004(3) 0.007(2) -0.002(3)
C167 0.034(3) 0.042(3) 0.043(4) -0.001(3) -0.001(3) -0.001(3)
C168 0.057(4) 0.045(3) 0.046(4) -0.004(3) -0.011(3) -0.013(3)
C169 0.084(5) 0.042(4) 0.094(6) 0.003(4) -0.043(4) -0.018(4)
C170 0.105(6) 0.049(4) 0.102(6) 0.007(4) -0.048(5) -0.032(4)
C171 0.083(5) 0.042(4) 0.066(5) 0.013(3) -0.027(4) -0.013(4)
C172 0.029(3) 0.042(3) 0.043(3) -0.004(3) 0.000(2) 0.008(3)
C173 0.031(3) 0.045(3) 0.030(3) -0.006(2) 0.001(2) -0.003(3)
C174 0.036(3) 0.043(3) 0.037(3) -0.005(3) -0.002(2) -0.008(3)
C175 0.041(4) 0.048(3) 0.036(3) -0.001(3) -0.002(3) -0.007(3)
C176 0.035(4) 0.082(5) 0.037(4) -0.007(3) 0.011(3) -0.009(3)
C177 0.036(3) 0.062(4) 0.033(3) -0.008(3) 0.002(2) 0.004(3)
B201 0.022(3) 0.028(3) 0.030(3) -0.006(2) -0.001(2) -0.004(2)
F201 0.0306(17) 0.0367(16) 0.0330(16) -0.0028(13) -0.0133(12) 0.0039(13)
C201 0.024(3) 0.026(3) 0.027(3) -0.007(2) -0.002(2) -0.008(2)
F202 0.055(2) 0.0470(18) 0.0244(17) -0.0055(13) -0.0054(13) -0.0055(15)
C202 0.026(3) 0.021(2) 0.037(3) -0.006(2) -0.004(2) -0.005(2)
F203 0.052(2) 0.0471(18) 0.0295(17) -0.0097(14) 0.0098(14) 0.0031(15)
C203 0.039(3) 0.029(3) 0.016(3) 0.002(2) -0.006(2) -0.004(2)
F204 0.0246(16) 0.0382(16) 0.0417(18) -0.0049(13) -0.0016(12) 0.0056(13)
C204 0.032(3) 0.037(3) 0.022(3) -0.012(2) 0.011(2) -0.006(2)
F205 0.0214(15) 0.0331(15) 0.0252(15) -0.0035(12) -0.0064(11) 0.0058(12)
C205 0.023(3) 0.028(3) 0.028(3) -0.005(2) -0.001(2) 0.001(2)
F206 0.0277(16) 0.0349(16) 0.0489(19) -0.0128(14) -0.0141(13) 0.0039(13)
C206 0.025(3) 0.025(3) 0.023(3) -0.001(2) -0.003(2) -0.002(2)
F207 0.0248(17) 0.0537(19) 0.080(2) -0.0352(17) -0.0129(15) -0.0021(15)
C207 0.023(3) 0.026(3) 0.031(3) -0.012(2) 0.001(2) -0.003(2)
F208 0.040(2) 0.0434(18) 0.085(3) -0.0295(17) -0.0019(16) -0.0178(15)
C208 0.021(3) 0.032(3) 0.036(3) -0.020(2) -0.003(2) 0.006(2)
F209 0.047(2) 0.0268(16) 0.069(2) -0.0087(15) -0.0018(15) -0.0089(14)
C209 0.017(3) 0.047(3) 0.046(3) -0.019(3) -0.002(2) -0.004(2)
F210 0.0254(16) 0.0311(15) 0.0473(18) -0.0021(13) -0.0038(13) -0.0011(13)
C210 0.027(3) 0.034(3) 0.052(4) -0.025(3) 0.005(2) -0.013(2)
F211 0.0318(16) 0.0339(15) 0.0288(16) 0.0002(12) -0.0047(12) -0.0100(13)
C211 0.037(3) 0.023(3) 0.046(3) -0.010(2) 0.003(2) -0.004(2)
F212 0.0283(16) 0.0376(16) 0.0409(18) -0.0074(13) -0.0100(12) -0.0084(13)
C212 0.021(3) 0.030(3) 0.037(3) -0.008(2) 0.004(2) -0.003(2)
F213 0.0354(18) 0.0443(17) 0.0362(18) -0.0066(14) -0.0116(13) 0.0008(14)
C213 0.013(2) 0.019(2) 0.031(3) -0.012(2) 0.0018(19) 0.0001(19)
F214 0.0337(17) 0.0552(18) 0.0277(17) -0.0021(14) -0.0019(12) -0.0106(14)
C214 0.025(3) 0.022(2) 0.028(3) -0.002(2) -0.002(2) 0.002(2)
F215 0.0224(16) 0.0474(17) 0.0328(17) -0.0052(13) 0.0022(12) -0.0119(13)
C215 0.021(3) 0.023(2) 0.031(3) -0.003(2) -0.003(2) -0.003(2)
F216 0.0371(18) 0.0299(15) 0.0407(18) 0.0009(13) -0.0086(13) -0.0063(13)
C216 0.020(3) 0.031(3) 0.030(3) -0.010(2) -0.008(2) 0.001(2)
F217 0.073(2) 0.0285(16) 0.056(2) -0.0005(15) -0.0241(17) -0.0048(16)
C217 0.027(3) 0.034(3) 0.017(3) 0.001(2) -0.001(2) 0.004(2)
F218 0.072(2) 0.0292(17) 0.081(3) -0.0221(16) -0.0411(19) 0.0164(16)
C218 0.018(3) 0.030(3) 0.034(3) -0.009(2) 0.003(2) 0.002(2)
F219 0.0371(19) 0.0531(19) 0.066(2) -0.0367(17) -0.0192(16) 0.0175(15)
C219 0.028(3) 0.023(3) 0.036(3) -0.006(2) -0.014(2) 0.000(2)
F220 0.0223(16) 0.0457(17) 0.0416(18) -0.0180(14) -0.0049(12) 0.0006(13)
C220 0.031(3) 0.030(3) 0.035(3) -0.009(2) -0.011(2) 0.001(2)
C221 0.053(4) 0.027(3) 0.043(3) -0.002(3) -0.025(3) -0.005(3)
C222 0.044(4) 0.028(3) 0.069(4) -0.021(3) -0.037(3) 0.014(3)
C223 0.026(3) 0.045(3) 0.049(4) -0.028(3) -0.020(3) 0.009(3)
C224 0.026(3) 0.033(3) 0.040(3) -0.013(2) -0.010(2) 0.000(2)
F301 0.068(2) 0.0408(18) 0.044(2) -0.0023(15) 0.0036(16) -0.0052(16)
C301 0.046(4) 0.043(3) 0.028(3) -0.005(3) -0.005(2) 0.002(3)
B301 0.033(4) 0.035(3) 0.036(4) -0.003(3) -0.002(3) 0.001(3)
F302 0.126(4) 0.0384(19) 0.052(2) -0.0005(17) 0.002(2) 0.009(2)
C302 0.060(4) 0.047(4) 0.030(3) -0.005(3) 0.001(3) 0.008(3)
F303 0.136(4) 0.062(2) 0.060(3) 0.002(2) 0.004(2) 0.053(2)
C303 0.104(6) 0.033(3) 0.033(4) 0.005(3) -0.010(3) 0.004(3)
F304 0.073(3) 0.084(3) 0.044(2) 0.0010(18) 0.0031(18) 0.041(2)
C304 0.088(5) 0.044(4) 0.039(4) -0.006(3) 0.006(3) 0.035(4)
F305 0.047(2) 0.057(2) 0.0343(18) -0.0027(15) 0.0011(14) 0.0077(16)
C305 0.053(4) 0.070(4) 0.030(3) 0.005(3) 0.000(3) 0.021(3)
F306 0.0316(17) 0.0397(16) 0.0443(19) 0.0044(14) -0.0108(13) -0.0034(13)
C306 0.045(4) 0.048(3) 0.032(3) 0.000(3) -0.003(3) 0.011(3)
F307 0.0427(19) 0.0369(16) 0.0383(18) 0.0031(14) -0.0042(13) -0.0022(14)
C307 0.028(3) 0.040(3) 0.031(3) -0.011(2) -0.001(2) 0.004(2)
F308 0.0435(19) 0.0531(19) 0.0307(17) -0.0060(14) 0.0011(13) -0.0170(15)
C308 0.030(3) 0.040(3) 0.034(3) -0.003(2) -0.006(2) -0.002(2)
F309 0.049(2) 0.066(2) 0.048(2) -0.0033(16) -0.0206(16) -0.0152(17)
C309 0.029(3) 0.033(3) 0.034(3) -0.006(2) -0.004(2) 0.003(2)
F310 0.049(2) 0.0514(19) 0.0393(19) -0.0005(15) -0.0139(14) -0.0002(16)
C310 0.042(3) 0.033(3) 0.026(3) -0.005(2) 0.011(2) -0.007(3)
F311 0.0395(19) 0.0461(18) 0.052(2) -0.0094(15) -0.0001(14) 0.0003(15)
C311 0.029(3) 0.046(3) 0.033(3) -0.013(3) -0.005(2) -0.007(3)
F312 0.038(2) 0.063(2) 0.072(2) -0.0346(18) 0.0045(16) -0.0047(17)
C312 0.047(4) 0.042(3) 0.020(3) 0.001(2) -0.008(2) 0.004(3)
F313 0.064(2) 0.083(2) 0.045(2) -0.0310(18) 0.0135(17) -0.0194(19)
C313 0.045(4) 0.030(3) 0.036(3) -0.002(2) 0.004(2) -0.010(3)
F314 0.106(3) 0.060(2) 0.033(2) -0.0065(17) -0.0034(18) -0.008(2)
C314 0.035(3) 0.038(3) 0.037(3) -0.008(3) 0.004(2) -0.006(3)
F315 0.078(3) 0.0466(19) 0.0318(18) -0.0021(15) -0.0023(16) 0.0075(18)
C315 0.042(4) 0.047(4) 0.061(4) -0.025(3) 0.004(3) -0.005(3)
F316 0.0366(19) 0.0573(19) 0.0362(18) -0.0097(15) -0.0012(13) 0.0030(15)
C316 0.049(4) 0.057(4) 0.031(3) -0.018(3) 0.006(3) -0.014(3)
F317 0.059(2) 0.076(2) 0.037(2) -0.0098(17) -0.0104(16) -0.0034(18)
C317 0.075(5) 0.041(3) 0.028(3) -0.005(3) 0.000(3) -0.014(3)
F318 0.063(2) 0.070(2) 0.054(2) -0.0012(18) -0.0186(17) -0.0212(19)
C318 0.053(4) 0.038(3) 0.038(3) -0.014(3) 0.002(3) 0.005(3)
F319 0.046(2) 0.079(2) 0.068(2) -0.0046(19) -0.0010(17) -0.0271(19)
C319 0.039(3) 0.032(3) 0.033(3) -0.002(2) 0.000(2) -0.001(2)
F320 0.048(2) 0.060(2) 0.046(2) -0.0103(16) 0.0069(15) -0.0162(16)
C320 0.033(3) 0.035(3) 0.045(4) 0.000(3) 0.004(3) 0.002(2)
C321 0.043(4) 0.052(3) 0.027(3) 0.000(3) -0.008(3) -0.003(3)
C322 0.045(4) 0.055(4) 0.039(4) 0.003(3) -0.013(3) -0.010(3)
C323 0.035(3) 0.039(3) 0.051(4) 0.000(3) 0.001(3) -0.008(3)
C324 0.046(4) 0.032(3) 0.033(3) -0.002(2) 0.004(3) 0.002(3)
F401 0.0328(17) 0.0412(16) 0.0279(16) -0.0084(13) -0.0093(12) -0.0032(13)
C401 0.025(3) 0.024(2) 0.020(3) 0.001(2) -0.003(2) -0.005(2)
B401 0.030(3) 0.025(3) 0.021(3) -0.001(2) -0.003(2) 0.005(2)
F402 0.0385(18) 0.0477(18) 0.0394(18) 0.0029(14) -0.0180(14) 0.0043(14)
C402 0.028(3) 0.035(3) 0.025(3) -0.003(2) -0.002(2) -0.011(2)
F403 0.0402(19) 0.0371(17) 0.055(2) -0.0032(15) -0.0111(15) 0.0107(14)
C403 0.020(3) 0.043(3) 0.028(3) 0.001(2) -0.006(2) 0.002(2)
F404 0.0385(18) 0.0354(16) 0.0433(18) -0.0153(14) -0.0054(13) 0.0011(13)
C404 0.026(3) 0.025(3) 0.036(3) -0.003(2) 0.000(2) 0.004(2)
F405 0.0352(17) 0.0276(14) 0.0258(15) -0.0049(12) -0.0102(12) 0.0009(12)
C405 0.030(3) 0.025(3) 0.028(3) -0.004(2) -0.001(2) -0.004(2)
F406 0.0428(18) 0.0416(16) 0.0262(16) -0.0096(13) -0.0015(13) -0.0116(14)
C406 0.024(3) 0.031(3) 0.023(3) -0.001(2) 0.003(2) -0.007(2)
F407 0.0438(19) 0.0480(18) 0.0330(17) -0.0107(14) -0.0045(13) -0.0179(15)
C407 0.030(3) 0.025(3) 0.027(3) -0.006(2) -0.006(2) 0.001(2)
F408 0.0328(17) 0.0464(17) 0.0403(18) -0.0097(14) 0.0023(13) -0.0206(14)
C408 0.027(3) 0.030(3) 0.020(3) -0.004(2) 0.000(2) 0.002(2)
F409 0.0442(19) 0.0433(17) 0.0304(17) -0.0086(13) 0.0087(13) -0.0139(14)
C409 0.038(3) 0.031(3) 0.030(3) -0.007(2) -0.016(2) -0.004(2)
F410 0.0364(17) 0.0338(15) 0.0312(16) -0.0077(13) 0.0004(12) -0.0074(13)
C410 0.028(3) 0.032(3) 0.033(3) -0.007(2) -0.003(2) -0.006(2)
F411 0.0325(16) 0.0286(14) 0.0301(16) 0.0072(12) -0.0086(12) -0.0071(12)
C411 0.027(3) 0.032(3) 0.028(3) -0.003(2) 0.001(2) -0.004(2)
F412 0.0349(17) 0.0334(15) 0.0337(17) 0.0039(13) -0.0101(12) -0.0086(13)
C412 0.032(3) 0.029(3) 0.024(3) -0.007(2) -0.005(2) -0.005(2)
F413 0.0303(17) 0.0433(17) 0.0327(17) 0.0058(13) -0.0127(13) -0.0056(13)
C413 0.019(3) 0.024(2) 0.025(3) -0.003(2) -0.0014(19) -0.005(2)
F414 0.0394(18) 0.0306(15) 0.0370(17) 0.0085(13) -0.0100(13) -0.0027(13)
C414 0.025(3) 0.026(3) 0.019(3) 0.001(2) -0.005(2) 0.005(2)
F415 0.0402(18) 0.0254(14) 0.0386(17) -0.0001(12) -0.0090(13) -0.0088(13)
C415 0.034(3) 0.020(2) 0.030(3) -0.003(2) -0.001(2) -0.006(2)
F416 0.0387(18) 0.0396(17) 0.0281(16) 0.0039(13) 0.0005(12) -0.0072(14)
C416 0.028(3) 0.028(3) 0.025(3) 0.001(2) -0.006(2) 0.001(2)
F417 0.062(2) 0.072(2) 0.0254(17) -0.0034(16) 0.0143(14) -0.0218(18)
C417 0.033(3) 0.022(2) 0.020(3) 0.001(2) 0.000(2) 0.002(2)
F418 0.076(3) 0.088(3) 0.071(3) -0.041(2) 0.045(2) -0.020(2)
C418 0.030(3) 0.026(3) 0.029(3) -0.001(2) -0.002(2) -0.003(2)
C419 0.027(3) 0.033(3) 0.019(3) -0.006(2) -0.004(2) -0.007(2)
F419 0.063(3) 0.056(2) 0.107(3) -0.038(2) 0.033(2) -0.0001(19)
F420 0.0423(19) 0.0292(15) 0.051(2) -0.0062(14) 0.0023(14) -0.0001(14)
C420 0.029(3) 0.042(3) 0.032(3) -0.016(2) -0.002(2) -0.003(2)
C421 0.041(3) 0.053(4) 0.029(3) -0.009(3) 0.007(2) -0.014(3)
C422 0.050(4) 0.060(4) 0.044(4) -0.028(3) 0.020(3) -0.020(3)
C423 0.051(4) 0.036(3) 0.068(4) -0.023(3) 0.010(3) 0.000(3)
C424 0.033(3) 0.040(3) 0.031(3) -0.015(2) 0.003(2) -0.005(2)
F501 0.0294(17) 0.0291(15) 0.055(2) 0.0064(14) -0.0060(13) -0.0078(13)
C501 0.022(3) 0.025(3) 0.025(3) -0.003(2) 0.000(2) 0.001(2)
B501 0.022(3) 0.020(3) 0.030(3) 0.002(2) -0.004(2) 0.002(2)
F502 0.0271(17) 0.0420(17) 0.067(2) 0.0037(15) -0.0022(14) -0.0133(14)
C502 0.028(3) 0.029(3) 0.031(3) -0.003(2) -0.004(2) -0.002(2)
F503 0.0229(17) 0.0492(19) 0.072(2) -0.0075(16) -0.0119(15) 0.0028(14)
C503 0.026(3) 0.038(3) 0.035(3) -0.001(2) 0.002(2) -0.013(2)
F504 0.0373(19) 0.0311(17) 0.089(3) -0.0024(16) -0.0227(17) 0.0043(14)
C504 0.023(3) 0.046(3) 0.046(3) -0.009(3) -0.009(2) 0.002(3)
F505 0.0390(18) 0.0219(14) 0.0459(18) 0.0008(13) -0.0122(13) -0.0074(13)
C505 0.029(3) 0.033(3) 0.039(3) -0.004(2) -0.012(2) -0.001(2)
F506 0.0379(18) 0.0291(15) 0.0440(18) -0.0080(13) -0.0072(13) -0.0068(13)
C506 0.029(3) 0.029(3) 0.025(3) -0.007(2) -0.010(2) 0.001(2)
F507 0.050(2) 0.061(2) 0.0437(19) -0.0293(16) -0.0194(15) 0.0084(16)
C507 0.022(3) 0.021(2) 0.032(3) -0.002(2) -0.007(2) 0.003(2)
F508 0.077(3) 0.085(3) 0.0238(18) -0.0052(17) -0.0046(16) 0.008(2)
C508 0.023(3) 0.032(3) 0.033(3) -0.005(2) -0.008(2) 0.007(2)
F509 0.081(3) 0.057(2) 0.0310(19) 0.0125(16) 0.0078(16) -0.0134(19)
C509 0.026(3) 0.046(3) 0.036(3) -0.016(3) -0.011(2) 0.013(2)
F510 0.0429(18) 0.0276(15) 0.0354(17) 0.0014(13) 0.0007(13) -0.0094(13)
C510 0.045(4) 0.056(4) 0.018(3) -0.003(3) -0.006(2) 0.009(3)
F511 0.0228(16) 0.0418(16) 0.0362(17) -0.0147(13) 0.0016(12) -0.0029(13)
C511 0.043(3) 0.040(3) 0.023(3) 0.002(2) 0.000(2) 0.002(3)
F512 0.0338(17) 0.0387(16) 0.0336(17) -0.0121(13) -0.0066(12) 0.0024(13)
C512 0.027(3) 0.030(3) 0.031(3) -0.003(2) -0.005(2) 0.003(2)
F513 0.0332(18) 0.0463(18) 0.058(2) -0.0248(15) -0.0113(14) -0.0030(14)
C513 0.018(3) 0.029(3) 0.025(3) -0.002(2) -0.002(2) -0.002(2)
F514 0.0253(17) 0.0545(19) 0.064(2) -0.0200(16) -0.0033(14) -0.0092(14)
C514 0.022(3) 0.026(3) 0.019(3) 0.005(2) -0.0019(19) 0.000(2)
F515 0.0216(15) 0.0357(15) 0.0392(17) -0.0129(13) 0.0003(12) -0.0009(12)
C515 0.030(3) 0.028(3) 0.023(3) -0.007(2) -0.002(2) -0.001(2)
F516 0.0384(18) 0.0432(17) 0.0308(17) -0.0007(13) 0.0040(13) 0.0017(14)
C516 0.029(3) 0.032(3) 0.036(3) -0.010(2) -0.009(2) -0.007(2)
F517 0.047(2) 0.061(2) 0.0330(19) 0.0130(15) -0.0026(14) -0.0098(16)
C517 0.019(3) 0.036(3) 0.049(3) -0.005(3) -0.003(2) -0.006(2)
F518 0.044(2) 0.0413(17) 0.054(2) 0.0182(15) -0.0184(15) -0.0019(15)
C518 0.031(3) 0.022(2) 0.026(3) -0.003(2) -0.003(2) 0.000(2)
F519 0.0334(18) 0.0344(16) 0.057(2) -0.0018(14) -0.0138(14) 0.0064(14)
C519 0.029(3) 0.025(3) 0.025(3) 0.000(2) -0.006(2) -0.003(2)
F520 0.0294(16) 0.0340(15) 0.0310(16) -0.0051(12) -0.0032(12) 0.0053(12)
C520 0.027(3) 0.039(3) 0.033(3) 0.003(2) -0.005(2) -0.011(2)
C521 0.038(3) 0.042(3) 0.029(3) 0.006(2) -0.007(2) -0.012(3)
C522 0.030(3) 0.035(3) 0.045(4) 0.013(3) -0.017(3) -0.012(3)
C523 0.022(3) 0.032(3) 0.042(3) -0.006(2) -0.006(2) -0.002(2)
C524 0.029(3) 0.030(3) 0.025(3) 0.000(2) -0.011(2) -0.005(2)
F601 0.0264(15) 0.0241(13) 0.0238(15) -0.0037(11) 0.0026(11) -0.0032(11)
C601 0.018(3) 0.028(2) 0.016(2) -0.004(2) -0.0020(19) -0.002(2)
B601 0.021(3) 0.026(3) 0.019(3) -0.004(2) -0.005(2) -0.002(2)
F602 0.0263(15) 0.0278(14) 0.0277(15) -0.0090(12) 0.0024(11) 0.0023(12)
C602 0.020(3) 0.024(2) 0.017(2) -0.002(2) -0.0062(19) -0.004(2)
F603 0.0303(16) 0.0185(13) 0.0333(16) -0.0030(11) -0.0059(12) 0.0038(12)
C603 0.016(2) 0.028(3) 0.023(3) -0.011(2) -0.0030(19) -0.004(2)
F604 0.0321(16) 0.0267(14) 0.0296(16) 0.0053(12) -0.0019(12) -0.0043(12)
C604 0.024(3) 0.020(2) 0.026(3) -0.007(2) -0.011(2) -0.002(2)
F605 0.0227(15) 0.0283(14) 0.0221(14) -0.0001(11) 0.0056(11) -0.0007(11)
C605 0.025(3) 0.024(2) 0.021(3) 0.001(2) -0.005(2) -0.009(2)
F606 0.0308(16) 0.0329(15) 0.0236(15) -0.0034(12) 0.0007(11) -0.0144(13)
C606 0.018(3) 0.025(2) 0.022(3) -0.004(2) -0.0008(19) -0.004(2)
F607 0.053(2) 0.0444(17) 0.0170(15) -0.0040(13) -0.0022(13) -0.0054(15)
C607 0.022(3) 0.023(2) 0.019(3) -0.002(2) -0.0010(19) 0.000(2)
F608 0.0432(19) 0.060(2) 0.0305(17) -0.0160(14) -0.0160(13) -0.0045(15)
C608 0.021(3) 0.025(3) 0.027(3) -0.008(2) -0.004(2) 0.003(2)
F609 0.0329(18) 0.0547(19) 0.0454(19) -0.0123(15) -0.0097(13) -0.0184(15)
C609 0.031(3) 0.028(3) 0.023(3) -0.003(2) 0.002(2) 0.004(2)
F610 0.0307(16) 0.0361(15) 0.0294(16) 0.0008(13) -0.0042(12) -0.0122(13)
C610 0.031(3) 0.032(3) 0.027(3) -0.012(2) -0.014(2) 0.005(2)
F611 0.0257(15) 0.0335(15) 0.0264(16) 0.0007(12) -0.0056(11) -0.0001(12)
C611 0.022(3) 0.028(3) 0.034(3) -0.008(2) -0.006(2) -0.003(2)
F612 0.0257(17) 0.0349(16) 0.0524(19) -0.0063(14) 0.0064(13) 0.0058(13)
C612 0.027(3) 0.025(3) 0.023(3) -0.001(2) -0.001(2) -0.002(2)
F613 0.0461(19) 0.0387(16) 0.0385(18) -0.0172(14) 0.0165(14) -0.0026(14)
C613 0.023(3) 0.019(2) 0.018(2) -0.0029(19) -0.0007(19) -0.005(2)
F614 0.0435(19) 0.0503(18) 0.0246(16) -0.0150(14) 0.0020(13) -0.0111(14)
C614 0.025(3) 0.023(2) 0.028(3) -0.007(2) 0.004(2) -0.008(2)
F615 0.0200(15) 0.0391(16) 0.0283(15) -0.0058(12) -0.0044(11) -0.0001(12)
C615 0.025(3) 0.019(2) 0.036(3) -0.001(2) 0.005(2) -0.001(2)
F616 0.0213(15) 0.0279(14) 0.0269(15) -0.0028(11) -0.0061(11) -0.0006(11)
C616 0.037(3) 0.025(3) 0.030(3) -0.013(2) 0.015(2) -0.010(2)
F617 0.0341(17) 0.0198(14) 0.0487(19) -0.0020(13) -0.0074(13) -0.0001(12)
C617 0.037(3) 0.026(3) 0.021(3) -0.009(2) 0.003(2) -0.008(2)
F618 0.0328(17) 0.0287(15) 0.057(2) -0.0133(14) -0.0074(14) -0.0073(13)
C618 0.023(3) 0.021(2) 0.030(3) -0.005(2) 0.003(2) -0.003(2)
F619 0.0225(16) 0.0340(15) 0.0435(18) -0.0074(13) -0.0079(12) -0.0027(12)
C619 0.023(3) 0.024(2) 0.017(2) -0.006(2) -0.0007(19) 0.000(2)
F620 0.0243(15) 0.0244(14) 0.0292(15) -0.0025(12) -0.0073(11) 0.0002(11)
C620 0.018(3) 0.027(3) 0.017(2) -0.006(2) -0.0012(19) 0.002(2)
C621 0.026(3) 0.018(2) 0.026(3) -0.003(2) -0.001(2) -0.002(2)
C622 0.021(3) 0.024(3) 0.037(3) -0.009(2) 0.002(2) -0.007(2)
C623 0.021(3) 0.030(3) 0.023(3) -0.007(2) -0.005(2) 0.001(2)
C624 0.028(3) 0.021(2) 0.020(3) -0.004(2) -0.001(2) 0.001(2)
F701 0.066(2) 0.054(2) 0.050(2) -0.0064(16) 0.0069(17) 0.0190(18)
C701 0.033(3) 0.037(3) 0.026(3) -0.011(2) 0.000(2) 0.004(2)
B701 0.033(4) 0.044(4) 0.029(3) -0.010(3) -0.007(3) 0.008(3)
F702 0.131(4) 0.0348(19) 0.076(3) -0.0058(18) 0.033(2) -0.003(2)
C702 0.044(4) 0.050(4) 0.036(3) -0.012(3) 0.009(3) 0.009(3)
F703 0.092(3) 0.076(3) 0.079(3) -0.026(2) 0.035(2) -0.048(2)
C703 0.081(5) 0.041(4) 0.049(4) -0.013(3) 0.021(3) -0.009(3)
F704 0.039(2) 0.083(2) 0.047(2) -0.0152(18) 0.0040(15) -0.0187(18)
C704 0.067(5) 0.055(4) 0.041(4) -0.026(3) 0.017(3) -0.022(4)
F705 0.0309(17) 0.0451(18) 0.0426(19) -0.0055(14) -0.0023(13) 0.0042(14)
C705 0.035(3) 0.061(4) 0.036(3) -0.012(3) 0.000(2) -0.004(3)
F706 0.0362(18) 0.0552(19) 0.0398(18) -0.0122(15) -0.0111(14) 0.0104(15)
C706 0.052(4) 0.042(3) 0.028(3) -0.010(3) -0.003(3) -0.010(3)
F707 0.0328(18) 0.0461(18) 0.055(2) -0.0217(15) 0.0008(14) 0.0093(14)
C707 0.022(3) 0.035(3) 0.037(3) -0.011(2) -0.003(2) 0.000(2)
F708 0.047(2) 0.062(2) 0.0353(18) -0.0212(15) 0.0036(14) -0.0006(16)
C708 0.027(3) 0.037(3) 0.032(3) -0.003(2) -0.011(2) -0.002(2)
F709 0.0362(18) 0.067(2) 0.0294(17) -0.0107(15) -0.0084(13) -0.0044(15)
C709 0.021(3) 0.035(3) 0.039(3) -0.016(2) 0.004(2) 0.001(2)
F710 0.0216(16) 0.0485(17) 0.0390(17) -0.0123(14) -0.0078(12) 0.0029(13)
C710 0.039(3) 0.042(3) 0.031(3) -0.013(3) 0.003(2) -0.005(3)
F711 0.0290(17) 0.0544(18) 0.0319(17) -0.0133(14) 0.0064(12) -0.0073(14)
C711 0.029(3) 0.039(3) 0.035(3) -0.007(2) -0.007(2) -0.007(2)
F712 0.061(2) 0.056(2) 0.046(2) -0.0063(16) 0.0104(16) -0.0183(17)
C712 0.017(3) 0.036(3) 0.036(3) -0.007(2) -0.003(2) 0.000(2)
F713 0.078(3) 0.0429(19) 0.062(2) -0.0130(17) 0.0120(18) -0.0109(18)
C713 0.023(3) 0.051(3) 0.036(3) -0.016(3) -0.002(2) -0.007(2)
F714 0.056(2) 0.054(2) 0.044(2) -0.0188(16) 0.0137(15) -0.0044(16)
C714 0.024(3) 0.050(3) 0.025(3) -0.012(2) 0.000(2) -0.007(2)
F715 0.0447(19) 0.0503(18) 0.0338(18) -0.0107(15) 0.0046(14) 0.0000(15)
C715 0.042(4) 0.051(4) 0.029(3) 0.001(3) 0.002(2) -0.010(3)
F716 0.0302(19) 0.084(2) 0.058(2) -0.0345(19) -0.0040(16) -0.0041(17)
C716 0.041(4) 0.040(3) 0.052(4) -0.016(3) -0.002(3) -0.005(3)
C717 0.040(3) 0.047(3) 0.030(3) -0.018(3) 0.011(2) -0.003(3)
F717 0.034(2) 0.183(5) 0.109(3) -0.097(3) -0.022(2) 0.008(3)
C718 0.031(3) 0.042(3) 0.036(3) -0.008(3) 0.003(2) -0.010(3)
F718 0.088(3) 0.257(7) 0.096(4) -0.089(4) -0.069(3) 0.057(4)
C719 0.042(4) 0.068(4) 0.037(3) -0.027(3) -0.018(3) 0.019(3)
C720 0.028(3) 0.085(5) 0.057(4) -0.052(4) -0.009(3) 0.006(3)
C721 0.043(4) 0.146(7) 0.064(5) -0.059(5) -0.015(4) 0.012(4)
C722 0.072(5) 0.147(8) 0.077(6) -0.069(6) -0.047(5) 0.040(5)
C723 0.084(6) 0.114(6) 0.039(4) -0.021(4) -0.026(4) 0.033(5)
C724 0.054(4) 0.083(5) 0.037(4) -0.016(3) -0.018(3) 0.018(4)
F719 0.140(4) 0.141(4) 0.051(3) -0.020(3) -0.043(3) 0.044(3)
F720 0.069(3) 0.085(3) 0.036(2) -0.0035(18) -0.0077(17) 0.017(2)
F801 0.063(3) 0.113(3) 0.115(4) -0.074(3) 0.025(2) -0.023(2)
C801 0.050(4) 0.061(4) 0.068(5) -0.036(3) -0.011(3) -0.006(3)
B801 0.045(5) 0.100(6) 0.070(6) -0.054(5) 0.010(4) -0.034(4)
F802 0.051(2) 0.116(3) 0.082(3) -0.042(2) 0.014(2) -0.001(2)
C802 0.038(4) 0.084(5) 0.084(5) -0.059(4) 0.013(3) -0.016(3)
F803 0.076(3) 0.091(3) 0.065(3) 0.004(2) -0.001(2) -0.003(2)
C803 0.047(4) 0.073(5) 0.070(5) -0.031(4) 0.001(3) -0.001(4)
F804 0.123(4) 0.064(3) 0.075(3) -0.010(2) 0.006(2) -0.010(2)
C804 0.051(4) 0.077(5) 0.049(4) 0.001(4) -0.001(3) -0.008(4)
F805 0.090(3) 0.070(2) 0.065(3) -0.027(2) 0.008(2) -0.010(2)
C805 0.067(5) 0.043(4) 0.060(4) -0.009(3) -0.011(3) 0.002(3)
F806 0.041(2) 0.085(3) 0.072(3) -0.031(2) 0.0018(17) -0.0068(19)
C806 0.049(4) 0.069(4) 0.055(4) -0.024(3) 0.006(3) 0.000(3)
F807 0.054(2) 0.100(3) 0.051(2) -0.022(2) -0.0087(17) 0.001(2)
C807 0.043(4) 0.082(5) 0.064(4) -0.037(4) 0.006(3) -0.024(3)
F808 0.059(2) 0.069(2) 0.050(2) -0.0161(18) -0.0030(17) 0.0042(18)
C808 0.033(4) 0.069(4) 0.049(4) -0.015(3) 0.006(3) -0.008(3)
F809 0.043(2) 0.112(3) 0.090(3) -0.047(2) -0.0042(19) -0.004(2)
C809 0.057(4) 0.065(4) 0.034(4) -0.008(3) -0.013(3) -0.010(3)
F810 0.048(3) 0.166(4) 0.098(3) -0.083(3) -0.001(2) -0.021(3)
C810 0.047(4) 0.053(4) 0.041(4) -0.010(3) 0.004(3) 0.007(3)
F811 0.055(3) 0.089(3) 0.103(3) -0.019(2) 0.010(2) -0.039(2)
C811 0.025(3) 0.077(4) 0.065(4) -0.030(4) 0.001(3) -0.010(3)
F812 0.065(3) 0.106(3) 0.114(4) -0.001(3) -0.004(2) -0.026(3)
C812 0.041(4) 0.079(5) 0.072(5) -0.037(4) -0.009(3) -0.009(3)
C813 0.069(5) 0.075(5) 0.129(7) -0.064(5) 0.027(5) -0.035(4)
C814 0.055(5) 0.073(5) 0.111(6) -0.042(5) 0.020(4) -0.038(4)
C815 0.058(5) 0.069(5) 0.099(6) -0.027(4) 0.011(4) -0.022(4)
C816 0.105(7) 0.044(4) 0.132(8) -0.014(5) 0.022(6) -0.023(5)
C817 0.055(5) 0.071(5) 0.178(9) -0.042(6) 0.041(5) -0.034(5)
C818 0.058(5) 0.057(5) 0.199(10) -0.049(6) 0.049(6) -0.028(4)
F813 0.113(4) 0.075(3) 0.167(5) -0.017(3) 0.029(3) -0.033(3)
F814 0.084(4) 0.069(3) 0.259(7) -0.049(4) 0.075(4) -0.035(3)
F815 0.052(3) 0.099(3) 0.179(5) -0.070(3) 0.032(3) -0.016(2)
F816 0.105(4) 0.173(5) 0.191(6) -0.142(5) 0.062(4) -0.072(4)
F817 0.154(6) 0.377(11) 0.200(7) -0.239(8) 0.076(5) -0.150(7)
F818 0.142(6) 0.513(14) 0.093(4) -0.140(7) 0.030(4) -0.186(8)
F819 0.065(4) 0.313(9) 0.084(4) -0.022(5) -0.011(3) -0.026(4)
F820 0.072(3) 0.160(4) 0.064(3) -0.028(3) -0.012(2) -0.003(3)
C819 0.041(5) 0.129(7) 0.126(8) -0.068(6) 0.002(4) -0.017(5)
C820 0.075(6) 0.150(9) 0.135(9) -0.113(8) 0.021(5) -0.038(6)
C821 0.097(8) 0.241(14) 0.119(9) -0.132(10) 0.047(6) -0.100(9)
C822 0.083(7) 0.250(15) 0.075(7) -0.074(8) 0.009(5) -0.081(8)
C823 0.060(6) 0.317(18) 0.088(8) -0.107(10) 0.029(5) -0.075(9)
C824 0.064(5) 0.165(9) 0.077(6) -0.084(6) 0.006(4) -0.034(5)
F901 0.0446(18) 0.0324(15) 0.0273(16) -0.0107(13) -0.0075(13) -0.0018(13)
C901 0.028(3) 0.026(3) 0.029(3) -0.005(2) 0.000(2) -0.012(2)
B901 0.027(3) 0.026(3) 0.027(3) -0.005(2) -0.004(2) -0.007(2)
F902 0.0474(19) 0.0380(16) 0.0330(17) -0.0119(13) -0.0137(14) 0.0039(14)
C902 0.029(3) 0.029(3) 0.029(3) -0.007(2) -0.004(2) -0.004(2)
F903 0.0302(16) 0.0324(15) 0.0372(17) -0.0047(13) -0.0009(12) -0.0041(13)
C903 0.033(3) 0.036(3) 0.021(3) -0.009(2) -0.005(2) -0.011(2)
F904 0.0341(17) 0.0342(15) 0.0376(17) -0.0195(13) -0.0048(12) -0.0010(13)
C904 0.024(3) 0.024(3) 0.032(3) -0.001(2) 0.000(2) 0.004(2)
F905 0.0329(17) 0.0405(16) 0.0282(16) -0.0137(13) -0.0080(12) -0.0003(13)
C905 0.024(3) 0.037(3) 0.027(3) -0.015(2) -0.002(2) -0.007(2)
F906 0.0330(16) 0.0351(15) 0.0233(15) -0.0069(12) -0.0042(12) -0.0080(13)
C906 0.027(3) 0.025(3) 0.023(3) -0.003(2) 0.000(2) -0.004(2)
F907 0.0318(16) 0.0316(15) 0.0360(17) -0.0082(13) -0.0087(12) -0.0082(13)
C907 0.023(3) 0.026(3) 0.022(3) -0.003(2) -0.004(2) -0.002(2)
F908 0.0267(16) 0.0303(15) 0.0451(18) -0.0020(13) 0.0025(12) -0.0077(13)
C908 0.031(3) 0.035(3) 0.020(3) -0.002(2) -0.005(2) 0.000(2)
F909 0.0386(18) 0.0486(18) 0.0324(17) -0.0090(14) 0.0100(13) -0.0106(14)
C909 0.024(3) 0.025(3) 0.027(3) -0.004(2) -0.007(2) -0.001(2)
F910 0.0350(17) 0.0418(16) 0.0286(16) -0.0153(13) 0.0029(12) -0.0091(13)
C910 0.020(3) 0.028(3) 0.033(3) 0.000(2) -0.003(2) 0.001(2)
F911 0.0395(18) 0.0296(15) 0.0353(17) -0.0045(13) 0.0013(13) -0.0062(13)
C911 0.028(3) 0.031(3) 0.021(3) -0.004(2) 0.001(2) -0.001(2)
F912 0.0444(19) 0.0433(17) 0.0284(17) 0.0003(13) 0.0036(13) -0.0146(14)
C912 0.025(3) 0.027(3) 0.026(3) -0.007(2) -0.005(2) 0.001(2)
F913 0.0367(19) 0.060(2) 0.0372(18) -0.0081(15) 0.0081(14) -0.0001(15)
C913 0.028(3) 0.029(3) 0.022(3) -0.008(2) -0.005(2) -0.008(2)
F914 0.0376(18) 0.0376(17) 0.0426(18) -0.0134(14) -0.0007(13) 0.0026(14)
C914 0.034(3) 0.027(3) 0.026(3) -0.009(2) -0.007(2) -0.010(2)
F915 0.0317(16) 0.0313(15) 0.0323(16) -0.0080(13) -0.0014(12) -0.0014(12)
C915 0.028(3) 0.037(3) 0.026(3) 0.001(2) 0.002(2) -0.009(2)
F916 0.0308(16) 0.0323(15) 0.0347(17) -0.0066(13) -0.0023(12) -0.0073(13)
C916 0.022(3) 0.052(3) 0.027(3) -0.012(3) -0.001(2) 0.000(2)
F917 0.0306(17) 0.0499(18) 0.059(2) -0.0244(16) -0.0077(14) -0.0087(15)
C917 0.031(3) 0.033(3) 0.029(3) -0.009(2) -0.004(2) -0.004(2)
F918 0.042(2) 0.076(2) 0.050(2) -0.0121(17) -0.0248(16) -0.0042(17)
C918 0.028(3) 0.028(3) 0.024(3) -0.003(2) 0.000(2) -0.011(2)
F919 0.049(2) 0.059(2) 0.045(2) 0.0054(16) -0.0204(15) 0.0037(16)
C919 0.027(3) 0.030(3) 0.024(3) -0.011(2) 0.001(2) 0.002(2)
F920 0.0379(18) 0.0361(16) 0.0294(16) 0.0004(13) -0.0049(12) -0.0049(13)
C920 0.023(3) 0.029(3) 0.025(3) -0.006(2) 0.001(2) 0.001(2)
C921 0.022(3) 0.046(3) 0.037(3) -0.024(3) 0.002(2) -0.006(2)
C922 0.028(3) 0.057(4) 0.037(3) -0.017(3) -0.009(2) 0.000(3)
C923 0.031(3) 0.049(3) 0.034(3) -0.007(3) -0.004(2) 0.006(3)
C924 0.032(3) 0.032(3) 0.035(3) -0.010(2) -0.003(2) 0.000(2)

loop_
_atom_type_symbol
_atom_type_description
_atom_type_scat_dispersion_real
_atom_type_scat_dispersion_imag
_atom_type_scat_source
C C 0.0033 0.0016 'International Tables Vol C Tables 4.2.6.8 and 6.1.1.4'
H H 0.0000 0.0000 'International Tables Vol C Tables 4.2.6.8 and 6.1.1.4'
B B 0.0013 0.0007 'International Tables Vol C Tables 4.2.6.8 and 6.1.1.4'
N N 0.0061 0.0033 'International Tables Vol C Tables 4.2.6.8 and 6.1.1.4'
F F 0.0171 0.0103 'International Tables Vol C Tables 4.2.6.8 and 6.1.1.4'
Cu Cu 0.3201 1.2651 'International Tables Vol C Tables 4.2.6.8 and 6.1.1.4'

loop_
_geom_angle_atom_site_label_1
_geom_angle_atom_site_label_2
_geom_angle_atom_site_label_3
_geom_angle
_geom_angle_site_symmetry_1
_geom_angle_site_symmetry_3
_geom_angle_publ_flag
N62 Cu1 N1 93.90(14) . . ?
N62 Cu1 N4 91.82(15) . . ?
N1 Cu1 N4 145.00(15) . . ?
N62 Cu1 N3 171.06(14) . . ?
N1 Cu1 N3 94.89(14) . . ?
N4 Cu1 N3 80.03(14) . . ?
N62 Cu1 N5 101.85(14) . . ?
N1 Cu1 N5 98.76(14) . . ?
N4 Cu1 N5 113.76(14) . . ?
N3 Cu1 N5 78.41(13) . . ?
C1 N1 C3 104.7(4) . . ?
C1 N1 Cu1 126.8(3) . . ?
C3 N1 Cu1 126.6(3) . . ?
N1 C1 N2 113.8(4) . . ?
N1 C1 H1A 123.1 . . ?
N2 C1 H1A 123.1 . . ?
N2 Cu2 N21 93.16(15) . . ?
N2 Cu2 N24 93.11(16) . . ?
N21 Cu2 N24 149.20(16) . . ?
N2 Cu2 N23 172.34(15) . . ?
N21 Cu2 N23 93.90(15) . . ?
N24 Cu2 N23 79.29(16) . . ?
N2 Cu2 N25 103.20(14) . . ?
N21 Cu2 N25 98.34(14) . . ?
N24 Cu2 N25 109.48(15) . . ?
N23 Cu2 N25 78.70(14) . . ?
C1 N2 C2 104.4(4) . . ?
C1 N2 Cu2 124.6(3) . . ?
C2 N2 Cu2 131.0(3) . . ?
C3 C2 N2 108.3(4) . . ?
C3 C2 H2A 125.9 . . ?
N2 C2 H2A 125.9 . . ?
N41 Cu3 N22 93.68(15) . . ?
N41 Cu3 N44 146.89(16) . . ?
N22 Cu3 N44 92.51(15) . . ?
N41 Cu3 N43 94.82(14) . . ?
N22 Cu3 N43 171.44(15) . . ?
N44 Cu3 N43 79.82(15) . . ?
N41 Cu3 N45 97.51(14) . . ?
N22 Cu3 N45 100.69(14) . . ?
N44 Cu3 N45 113.21(15) . . ?
N43 Cu3 N45 79.13(14) . . ?
C5 N3 C12 108.0(3) . . ?
C5 N3 C6 111.1(3) . . ?
C12 N3 C6 109.4(3) . . ?
C5 N3 Cu1 117.6(3) . . ?
C12 N3 Cu1 104.8(2) . . ?
C6 N3 Cu1 105.7(3) . . ?
C2 C3 N1 108.9(4) . . ?
C2 C3 C4 130.0(4) . . ?
N1 C3 C4 121.1(4) . . ?
N42 Cu4 N61 93.85(14) . . ?
N42 Cu4 N64 92.77(15) . . ?
N61 Cu4 N64 145.08(15) . . ?
N42 Cu4 N63 170.78(15) . . ?
N61 Cu4 N63 95.30(14) . . ?
N64 Cu4 N63 79.06(14) . . ?
N42 Cu4 N65 100.84(14) . . ?
N61 Cu4 N65 99.86(14) . . ?
N64 Cu4 N65 112.46(14) . . ?
N63 Cu4 N65 78.68(14) . . ?
C11 N4 C7 118.5(4) . . ?
C11 N4 Cu1 127.3(3) . . ?
C7 N4 Cu1 114.2(3) . . ?
C3 C4 C5 113.2(4) . . ?
C3 C4 H4A 108.9 . . ?
C5 C4 H4A 108.9 . . ?
C3 C4 H4B 108.9 . . ?
C5 C4 H4B 108.9 . . ?
H4A C4 H4B 107.8 . . ?
C14 N5 C13 119.0(4) . . ?
C14 N5 Cu1 128.4(3) . . ?
C13 N5 Cu1 111.4(3) . . ?
N3 C5 C4 114.5(4) . . ?
N3 C5 H5A 108.6 . . ?
C4 C5 H5A 108.6 . . ?
N3 C5 H5B 108.6 . . ?
C4 C5 H5B 108.6 . . ?
H5A C5 H5B 107.6 . . ?
N162 Cu5 N101 93.56(16) . . ?
N162 Cu5 N104 92.39(16) . . ?
N101 Cu5 N104 147.11(16) . . ?
N162 Cu5 N103 171.42(16) . . ?
N101 Cu5 N103 94.97(15) . . ?
N104 Cu5 N103 79.95(16) . . ?
N162 Cu5 N105 100.44(16) . . ?
N101 Cu5 N105 99.06(15) . . ?
N104 Cu5 N105 111.58(15) . . ?
N103 Cu5 N105 79.07(15) . . ?
C7 C6 N3 109.8(3) . . ?
C7 C6 H6A 109.7 . . ?
N3 C6 H6A 109.7 . . ?
C7 C6 H6B 109.7 . . ?
N3 C6 H6B 109.7 . . ?
H6A C6 H6B 108.2 . . ?
N102 Cu6 N121 94.40(15) . . ?
N102 Cu6 N124 91.54(15) . . ?
N121 Cu6 N124 143.55(16) . . ?
N102 Cu6 N123 170.07(15) . . ?
N121 Cu6 N123 94.80(15) . . ?
N124 Cu6 N123 78.82(15) . . ?
N102 Cu6 N125 102.31(15) . . ?
N121 Cu6 N125 103.58(16) . . ?
N124 Cu6 N125 110.18(16) . . ?
N123 Cu6 N125 79.13(15) . . ?
N4 C7 C8 122.5(4) . . ?
N4 C7 C6 115.3(4) . . ?
C8 C7 C6 122.1(4) . . ?
N122 Cu7 N141 94.65(16) . . ?
N122 Cu7 N144 91.36(16) . . ?
N141 Cu7 N144 141.98(16) . . ?
N122 Cu7 N143 170.55(16) . . ?
N141 Cu7 N143 93.84(15) . . ?
N144 Cu7 N143 79.38(15) . . ?
N122 Cu7 N145 103.59(16) . . ?
N141 Cu7 N145 102.46(16) . . ?
N144 Cu7 N145 112.51(16) . . ?
N143 Cu7 N145 78.55(16) . . ?
C9 C8 C7 117.9(5) . . ?
C9 C8 H8A 121.1 . . ?
C7 C8 H8A 121.1 . . ?
N142 Cu8 N161 93.99(16) . . ?
N142 Cu8 N164 90.58(16) . . ?
N161 Cu8 N164 143.66(16) . . ?
N142 Cu8 N163 170.68(16) . . ?
N161 Cu8 N163 94.58(16) . . ?
N164 Cu8 N163 80.34(16) . . ?
N142 Cu8 N165 102.76(16) . . ?
N161 Cu8 N165 101.43(15) . . ?
N164 Cu8 N165 112.66(16) . . ?
N163 Cu8 N165 79.10(15) . . ?
C8 C9 C10 119.9(5) . . ?
C8 C9 H9A 120.0 . . ?
C10 C9 H9A 120.0 . . ?
C11 C10 C9 118.8(5) . . ?
C11 C10 H10A 120.6 . . ?
C9 C10 H10A 120.6 . . ?
N4 C11 C10 122.4(5) . . ?
N4 C11 H11A 118.8 . . ?
C10 C11 H11A 118.8 . . ?
C13 C12 N3 109.9(3) . . ?
C13 C12 H12A 109.7 . . ?
N3 C12 H12A 109.7 . . ?
C13 C12 H12B 109.7 . . ?
N3 C12 H12B 109.7 . . ?
H12A C12 H12B 108.2 . . ?
N5 C13 C18 121.3(4) . . ?
N5 C13 C12 114.0(4) . . ?
C18 C13 C12 124.7(4) . . ?
N5 C14 C16 122.3(4) . . ?
N5 C14 H14A 118.8 . . ?
C16 C14 H14A 118.8 . . ?
C14 C16 C17 119.2(5) . . ?
C14 C16 H16A 120.4 . . ?
C17 C16 H16A 120.4 . . ?
C16 C17 C18 118.1(5) . . ?
C16 C17 H17A 121.0 . . ?
C18 C17 H17A 121.0 . . ?
C13 C18 C17 120.2(4) . . ?
C13 C18 H18A 119.9 . . ?
C17 C18 H18A 119.9 . . ?
C21 N21 C23 104.6(4) . . ?
C21 N21 Cu2 126.8(3) . . ?
C23 N21 Cu2 127.2(3) . . ?
N22 C21 N21 113.2(4) . . ?
N22 C21 H21A 123.4 . . ?
N21 C21 H21A 123.4 . . ?
C21 N22 C22 105.6(4) . . ?
C21 N22 Cu3 124.3(3) . . ?
C22 N22 Cu3 129.9(3) . . ?
N22 C22 C23 108.7(4) . . ?
N22 C22 H22A 125.6 . . ?
C23 C22 H22A 125.6 . . ?
C26 N23 C25 111.2(4) . . ?
C26 N23 C32 108.2(4) . . ?
C25 N23 C32 107.0(4) . . ?
C26 N23 Cu2 105.6(3) . . ?
C25 N23 Cu2 118.7(3) . . ?
C32 N23 Cu2 105.6(3) . . ?
C22 C23 N21 107.9(4) . . ?
C22 C23 C24 131.3(4) . . ?
N21 C23 C24 120.8(4) . . ?
C28 N24 C27 119.4(4) . . ?
C28 N24 Cu2 126.2(4) . . ?
C27 N24 Cu2 114.3(3) . . ?
C25 C24 C23 113.0(4) . . ?
C25 C24 H24A 109.0 . . ?
C23 C24 H24A 109.0 . . ?
C25 C24 H24B 109.0 . . ?
C23 C24 H24B 109.0 . . ?
H24A C24 H24B 107.8 . . ?
C33 N25 C34 117.8(4) . . ?
C33 N25 Cu2 111.4(3) . . ?
C34 N25 Cu2 128.8(3) . . ?
N23 C25 C24 114.8(4) . . ?
N23 C25 H25A 108.6 . . ?
C24 C25 H25A 108.6 . . ?
N23 C25 H25B 108.6 . . ?
C24 C25 H25B 108.6 . . ?
H25A C25 H25B 107.6 . . ?
N23 C26 C27 110.3(4) . . ?
N23 C26 H26A 109.6 . . ?
C27 C26 H26A 109.6 . . ?
N23 C26 H26B 109.6 . . ?
C27 C26 H26B 109.6 . . ?
H26A C26 H26B 108.1 . . ?
N24 C27 C31 121.7(5) . . ?
N24 C27 C26 114.8(4) . . ?
C31 C27 C26 123.4(5) . . ?
N24 C28 C29 121.7(6) . . ?
N24 C28 H28A 119.2 . . ?
C29 C28 H28A 119.1 . . ?
C28 C29 C30 117.4(6) . . ?
C28 C29 H29A 121.3 . . ?
C30 C29 H29A 121.3 . . ?
C31 C30 C29 120.4(6) . . ?
C31 C30 H30A 119.8 . . ?
C29 C30 H30A 119.8 . . ?
C27 C31 C30 119.3(6) . . ?
C27 C31 H31A 120.3 . . ?
C30 C31 H31A 120.3 . . ?
C33 C32 N23 109.8(4) . . ?
C33 C32 H32A 109.7 . . ?
N23 C32 H32A 109.7 . . ?
C33 C32 H32B 109.7 . . ?
N23 C32 H32B 109.7 . . ?
H32A C32 H32B 108.2 . . ?
N25 C33 C37 122.4(5) . . ?
N25 C33 C32 114.3(4) . . ?
C37 C33 C32 123.2(5) . . ?
N25 C34 C35 122.2(5) . . ?
N25 C34 H34A 118.9 . . ?
C35 C34 H34A 118.9 . . ?
C36 C35 C34 119.0(5) . . ?
C36 C35 H35A 120.5 . . ?
C34 C35 H35A 120.5 . . ?
C37 C36 C35 118.9(5) . . ?
C37 C36 H36A 120.5 . . ?
C35 C36 H36A 120.5 . . ?
C36 C37 C33 119.6(5) . . ?
C36 C37 H37A 120.2 . . ?
C33 C37 H37A 120.2 . . ?
C41 N41 C43 104.9(4) . . ?
C41 N41 Cu3 126.1(3) . . ?
C43 N41 Cu3 126.2(3) . . ?
N42 C41 N41 113.0(4) . . ?
N42 C41 H41A 123.5 . . ?
N41 C41 H41A 123.5 . . ?
C41 N42 C42 104.9(4) . . ?
C41 N42 Cu4 124.5(3) . . ?
C42 N42 Cu4 130.5(3) . . ?
C43 C42 N42 108.5(4) . . ?
C43 C42 H42A 125.8 . . ?
N42 C42 H42A 125.8 . . ?
C46 N43 C45 111.6(4) . . ?
C46 N43 C52 108.3(3) . . ?
C45 N43 C52 108.6(4) . . ?
C46 N43 Cu3 105.8(3) . . ?
C45 N43 Cu3 118.1(3) . . ?
C52 N43 Cu3 104.0(3) . . ?
C42 C43 N41 108.7(4) . . ?
C42 C43 C44 130.8(4) . . ?
N41 C43 C44 120.4(4) . . ?
C48 N44 C47 119.3(4) . . ?
C48 N44 Cu3 126.4(3) . . ?
C47 N44 Cu3 114.2(3) . . ?
C45 C44 C43 113.7(4) . . ?
C45 C44 H44A 108.8 . . ?
C43 C44 H44A 108.8 . . ?
C45 C44 H44B 108.8 . . ?
C43 C44 H44B 108.8 . . ?
H44A C44 H44B 107.7 . . ?
C53 N45 C54 118.0(4) . . ?
C53 N45 Cu3 111.8(3) . . ?
C54 N45 Cu3 129.5(3) . . ?
C44 C45 N43 113.7(4) . . ?
C44 C45 H45A 108.8 . . ?
N43 C45 H45A 108.8 . . ?
C44 C45 H45B 108.8 . . ?
N43 C45 H45B 108.8 . . ?
H45A C45 H45B 107.7 . . ?
N43 C46 C47 110.5(4) . . ?
N43 C46 H46A 109.5 . . ?
C47 C46 H46A 109.5 . . ?
N43 C46 H46B 109.5 . . ?
C47 C46 H46B 109.5 . . ?
H46A C46 H46B 108.1 . . ?
N44 C47 C51 121.2(4) . . ?
N44 C47 C46 115.7(4) . . ?
C51 C47 C46 123.0(4) . . ?
N44 C48 C49 122.5(5) . . ?
N44 C48 H48A 118.8 . . ?
C49 C48 H48A 118.8 . . ?
C50 C49 C48 118.5(5) . . ?
C50 C49 H49A 120.8 . . ?
C48 C49 H49A 120.8 . . ?
C49 C50 C51 119.9(5) . . ?
C49 C50 H50A 120.1 . . ?
C51 C50 H50A 120.1 . . ?
C50 C51 C47 118.6(5) . . ?
C50 C51 H51A 120.7 . . ?
C47 C51 H51A 120.7 . . ?
C53 C52 N43 109.4(4) . . ?
C53 C52 H52A 109.8 . . ?
N43 C52 H52A 109.8 . . ?
C53 C52 H52B 109.8 . . ?
N43 C52 H52B 109.8 . . ?
H52A C52 H52B 108.2 . . ?
N45 C53 C57 122.8(5) . . ?
N45 C53 C52 115.3(4) . . ?
C57 C53 C52 121.9(4) . . ?
N45 C54 C55 122.2(5) . . ?
N45 C54 H54A 118.9 . . ?
C55 C54 H54A 118.9 . . ?
C54 C55 C56 119.1(5) . . ?
C54 C55 H55A 120.5 . . ?
C56 C55 H55A 120.5 . . ?
C57 C56 C55 119.6(5) . . ?
C57 C56 H56A 120.2 . . ?
C55 C56 H56A 120.2 . . ?
C56 C57 C53 118.3(5) . . ?
C56 C57 H57A 120.9 . . ?
C53 C57 H57A 120.9 . . ?
N61 C61 N62 112.9(4) . . ?
N61 C61 H61A 123.6 . . ?
N62 C61 H61A 123.6 . . ?
C61 N61 C63 105.5(4) . . ?
C61 N61 Cu4 126.3(3) . . ?
C63 N61 Cu4 126.2(3) . . ?
C61 N62 C62 105.1(3) . . ?
C61 N62 Cu1 122.4(3) . . ?
C62 N62 Cu1 132.0(3) . . ?
C63 C62 N62 108.8(4) . . ?
C63 C62 H62A 125.6 . . ?
N62 C62 H62A 125.6 . . ?
C66 N63 C65 111.5(3) . . ?
C66 N63 C72 108.0(4) . . ?
C65 N63 C72 109.2(3) . . ?
C66 N63 Cu4 106.3(3) . . ?
C65 N63 Cu4 117.2(3) . . ?
C72 N63 Cu4 104.2(3) . . ?
C62 C63 N61 107.8(4) . . ?
C62 C63 C64 131.0(4) . . ?
N61 C63 C64 121.1(4) . . ?
C67 N64 C68 119.0(4) . . ?
C67 N64 Cu4 114.7(3) . . ?
C68 N64 Cu4 126.3(3) . . ?
C63 C64 C65 113.7(4) . . ?
C63 C64 H64A 108.8 . . ?
C65 C64 H64A 108.8 . . ?
C63 C64 H64B 108.8 . . ?
C65 C64 H64B 108.8 . . ?
H64A C64 H64B 107.7 . . ?
C74 N65 C73 118.9(4) . . ?
C74 N65 Cu4 129.5(3) . . ?
C73 N65 Cu4 111.4(3) . . ?
N63 C65 C64 115.2(4) . . ?
N63 C65 H65A 108.5 . . ?
C64 C65 H65A 108.5 . . ?
N63 C65 H65B 108.5 . . ?
C64 C65 H65B 108.5 . . ?
H65A C65 H65B 107.5 . . ?
N63 C66 C67 109.4(4) . . ?
N63 C66 H66A 109.8 . . ?
C67 C66 H66A 109.8 . . ?
N63 C66 H66B 109.8 . . ?
C67 C66 H66B 109.8 . . ?
H66A C66 H66B 108.2 . . ?
N64 C67 C71 121.0(4) . . ?
N64 C67 C66 115.5(4) . . ?
C71 C67 C66 123.5(4) . . ?
N64 C68 C69 122.0(4) . . ?
N64 C68 H68A 119.0 . . ?
C69 C68 H68A 119.0 . . ?
C70 C69 C68 119.5(5) . . ?
C70 C69 H69A 120.2 . . ?
C68 C69 H69A 120.2 . . ?
C69 C70 C71 119.0(5) . . ?
C69 C70 H70A 120.5 . . ?
C71 C70 H70A 120.5 . . ?
C70 C71 C67 119.4(5) . . ?
C70 C71 H71A 120.3 . . ?
C67 C71 H71A 120.3 . . ?
N63 C72 C73 111.1(4) . . ?
N63 C72 H72A 109.4 . . ?
C73 C72 H72A 109.4 . . ?
N63 C72 H72B 109.4 . . ?
C73 C72 H72B 109.4 . . ?
H72A C72 H72B 108.0 . . ?
N65 C73 C77 121.0(4) . . ?
N65 C73 C72 114.4(4) . . ?
C77 C73 C72 124.5(4) . . ?
N65 C74 C75 122.1(4) . . ?
N65 C74 H74A 119.0 . . ?
C75 C74 H74A 119.0 . . ?
C76 C75 C74 119.7(4) . . ?
C76 C75 H75A 120.1 . . ?
C74 C75 H75A 120.1 . . ?
C75 C76 C77 118.6(5) . . ?
C75 C76 H76A 120.7 . . ?
C77 C76 H76A 120.7 . . ?
C76 C77 C73 119.6(4) . . ?
C76 C77 H77A 120.2 . . ?
C73 C77 H77A 120.2 . . ?
C101 N101 C103 105.0(4) . . ?
C101 N101 Cu5 126.6(3) . . ?
C103 N101 Cu5 126.5(3) . . ?
N102 C101 N101 112.6(4) . . ?
N102 C101 H10B 123.7 . . ?
N101 C101 H10B 123.7 . . ?
C101 N102 C102 105.6(4) . . ?
C101 N102 Cu6 122.6(3) . . ?
C102 N102 Cu6 131.2(3) . . ?
C103 C102 N102 108.5(4) . . ?
C103 C102 H10C 125.8 . . ?
N102 C102 H10C 125.8 . . ?
C106 N103 C112 108.1(4) . . ?
C106 N103 C105 111.4(4) . . ?
C112 N103 C105 107.9(4) . . ?
C106 N103 Cu5 105.7(3) . . ?
C112 N103 Cu5 105.6(3) . . ?
C105 N103 Cu5 117.7(3) . . ?
C102 C103 N101 108.4(4) . . ?
C102 C103 C104 130.2(4) . . ?
N101 C103 C104 121.5(4) . . ?
C107 N104 C108 119.7(4) . . ?
C107 N104 Cu5 114.2(3) . . ?
C108 N104 Cu5 126.1(3) . . ?
C103 C104 C105 112.4(4) . . ?
C103 C104 H10D 109.1 . . ?
C105 C104 H10D 109.1 . . ?
C103 C104 H10E 109.1 . . ?
C105 C104 H10E 109.1 . . ?
H10D C104 H10E 107.8 . . ?
C113 N105 C114 117.9(4) . . ?
C113 N105 Cu5 111.5(3) . . ?
C114 N105 Cu5 129.7(3) . . ?
N103 C105 C104 114.6(4) . . ?
N103 C105 H10F 108.6 . . ?
C104 C105 H10F 108.6 . . ?
N103 C105 H10G 108.6 . . ?
C104 C105 H10G 108.6 . . ?
H10F C105 H10G 107.6 . . ?
N103 C106 C107 110.3(4) . . ?
N103 C106 H10H 109.6 . . ?
C107 C106 H10H 109.6 . . ?
N103 C106 H10I 109.6 . . ?
C107 C106 H10I 109.6 . . ?
H10H C106 H10I 108.1 . . ?
N104 C107 C111 121.2(5) . . ?
N104 C107 C106 115.0(4) . . ?
C111 C107 C106 123.8(4) . . ?
N104 C108 C109 121.4(5) . . ?
N104 C108 H10J 119.3 . . ?
C109 C108 H10J 119.3 . . ?
C110 C109 C108 118.4(5) . . ?
C110 C109 H10K 120.8 . . ?
C108 C109 H10K 120.8 . . ?
C111 C110 C109 120.1(5) . . ?
C111 C110 H11B 120.0 . . ?
C109 C110 H11B 120.0 . . ?
C110 C111 C107 119.3(5) . . ?
C110 C111 H11C 120.4 . . ?
C107 C111 H11C 120.4 . . ?
N103 C112 C113 111.4(4) . . ?
N103 C112 H11D 109.3 . . ?
C113 C112 H11D 109.3 . . ?
N103 C112 H11E 109.3 . . ?
C113 C112 H11E 109.3 . . ?
H11D C112 H11E 108.0 . . ?
N105 C113 C117 122.7(5) . . ?
N105 C113 C112 114.9(4) . . ?
C117 C113 C112 122.3(5) . . ?
N105 C114 C115 122.4(5) . . ?
N105 C114 H11F 118.8 . . ?
C115 C114 H11F 118.8 . . ?
C116 C115 C114 119.0(5) . . ?
C116 C115 H11G 120.5 . . ?
C114 C115 H11G 120.5 . . ?
C115 C116 C117 118.9(5) . . ?
C115 C116 H11H 120.6 . . ?
C117 C116 H11H 120.6 . . ?
C116 C117 C113 119.0(5) . . ?
C116 C117 H11I 120.5 . . ?
C113 C117 H11I 120.5 . . ?
C121 N121 C123 104.3(4) . . ?
C121 N121 Cu6 127.6(3) . . ?
C123 N121 Cu6 127.4(3) . . ?
N122 C121 N121 113.9(4) . . ?
N122 C121 H12C 123.1 . . ?
N121 C121 H12C 123.1 . . ?
C121 N122 C122 104.1(4) . . ?
C121 N122 Cu7 124.6(3) . . ?
C122 N122 Cu7 129.7(3) . . ?
C123 C122 N122 109.1(4) . . ?
C123 C122 H12D 125.4 . . ?
N122 C122 H12D 125.4 . . ?
C126 N123 C132 109.1(4) . . ?
C126 N123 C125 112.3(4) . . ?
C132 N123 C125 106.8(4) . . ?
C126 N123 Cu6 105.5(3) . . ?
C132 N123 Cu6 105.9(3) . . ?
C125 N123 Cu6 116.9(3) . . ?
C122 C123 N121 108.5(4) . . ?
C122 C123 C124 129.8(4) . . ?
N121 C123 C124 121.6(4) . . ?
C128 N124 C127 118.7(4) . . ?
C128 N124 Cu6 127.5(3) . . ?
C127 N124 Cu6 113.8(3) . . ?
C125 C124 C123 114.4(4) . . ?
C125 C124 H12E 108.7 . . ?
C123 C124 H12E 108.7 . . ?
C125 C124 H12F 108.7 . . ?
C123 C124 H12F 108.7 . . ?
H12E C124 H12F 107.6 . . ?
C133 N125 C134 117.7(5) . . ?
C133 N125 Cu6 112.0(3) . . ?
C134 N125 Cu6 130.1(4) . . ?
C124 C125 N123 114.6(4) . . ?
C124 C125 H12G 108.6 . . ?
N123 C125 H12G 108.6 . . ?
C124 C125 H12H 108.6 . . ?
N123 C125 H12H 108.6 . . ?
H12G C125 H12H 107.6 . . ?
N123 C126 C127 109.9(4) . . ?
N123 C126 H12I 109.7 . . ?
C127 C126 H12I 109.7 . . ?
N123 C126 H12J 109.7 . . ?
C127 C126 H12J 109.7 . . ?
H12I C126 H12J 108.2 . . ?
N124 C127 C131 122.3(5) . . ?
N124 C127 C126 114.4(4) . . ?
C131 C127 C126 123.3(5) . . ?
N124 C128 C129 122.1(5) . . ?
N124 C128 H12K 119.0 . . ?
C129 C128 H12K 119.0 . . ?
C128 C129 C130 119.4(5) . . ?
C128 C129 H12L 120.3 . . ?
C130 C129 H12L 120.3 . . ?
C131 C130 C129 118.2(5) . . ?
C131 C130 H13A 120.9 . . ?
C129 C130 H13A 120.9 . . ?
C127 C131 C130 119.4(5) . . ?
C127 C131 H13B 120.3 . . ?
C130 C131 H13B 120.3 . . ?
N123 C132 C133 110.1(4) . . ?
N123 C132 H13C 109.6 . . ?
C133 C132 H13C 109.6 . . ?
N123 C132 H13D 109.6 . . ?
C133 C132 H13D 109.6 . . ?
H13C C132 H13D 108.1 . . ?
N125 C133 C137 122.0(5) . . ?
N125 C133 C132 114.6(5) . . ?
C137 C133 C132 123.3(5) . . ?
N125 C134 C135 122.9(5) . . ?
N125 C134 H13E 118.6 . . ?
C135 C134 H13E 118.6 . . ?
C134 C135 C136 118.7(6) . . ?
C134 C135 H13F 120.6 . . ?
C136 C135 H13F 120.6 . . ?
C137 C136 C135 118.4(6) . . ?
C137 C136 H13G 120.8 . . ?
C135 C136 H13G 120.8 . . ?
C136 C137 C133 120.1(6) . . ?
C136 C137 H13H 119.9 . . ?
C133 C137 H13H 119.9 . . ?
C141 N141 C143 104.2(4) . . ?
C141 N141 Cu7 125.7(3) . . ?
C143 N141 Cu7 128.6(3) . . ?
N142 C141 N141 113.9(4) . . ?
N142 C141 H14B 123.1 . . ?
N141 C141 H14B 123.1 . . ?
N142 C142 C143 109.3(4) . . ?
N142 C142 H14C 125.4 . . ?
C143 C142 H14C 125.4 . . ?
C141 N142 C142 104.5(4) . . ?
C141 N142 Cu8 121.9(3) . . ?
C142 N142 Cu8 132.3(3) . . ?
C146 N143 C152 108.6(4) . . ?
C146 N143 C145 110.8(4) . . ?
C152 N143 C145 108.3(4) . . ?
C146 N143 Cu7 106.0(3) . . ?
C152 N143 Cu7 104.9(3) . . ?
C145 N143 Cu7 117.8(3) . . ?
C142 C143 N141 108.1(4) . . ?
C142 C143 C144 130.7(4) . . ?
N141 C143 C144 121.2(4) . . ?
C148 N144 C147 118.3(4) . . ?
C148 N144 Cu7 127.1(4) . . ?
C147 N144 Cu7 114.2(3) . . ?
C143 C144 C145 114.1(4) . . ?
C143 C144 H14D 108.7 . . ?
C145 C144 H14D 108.7 . . ?
C143 C144 H14E 108.7 . . ?
C145 C144 H14E 108.7 . . ?
H14D C144 H14E 107.6 . . ?
C153 N145 C154 118.0(5) . . ?
C153 N145 Cu7 111.9(3) . . ?
C154 N145 Cu7 129.9(4) . . ?
N143 C145 C144 114.8(4) . . ?
N143 C145 H14F 108.6 . . ?
C144 C145 H14F 108.6 . . ?
N143 C145 H14G 108.6 . . ?
C144 C145 H14G 108.6 . . ?
H14F C145 H14G 107.6 . . ?
N143 C146 C147 110.8(4) . . ?
N143 C146 H14H 109.5 . . ?
C147 C146 H14H 109.5 . . ?
N143 C146 H14I 109.5 . . ?
C147 C146 H14I 109.5 . . ?
H14H C146 H14I 108.1 . . ?
N144 C147 C151 123.1(4) . . ?
N144 C147 C146 113.7(4) . . ?
C151 C147 C146 123.1(4) . . ?
N144 C148 C149 122.2(5) . . ?
N144 C148 H14J 118.9 . . ?
C149 C148 H14J 118.9 . . ?
C150 C149 C148 118.8(5) . . ?
C150 C149 H14K 120.6 . . ?
C148 C149 H14K 120.6 . . ?
C149 C150 C151 119.9(5) . . ?
C149 C150 H15A 120.1 . . ?
C151 C150 H15A 120.1 . . ?
C147 C151 C150 117.7(5) . . ?
C147 C151 H15B 121.2 . . ?
C150 C151 H15B 121.2 . . ?
N143 C152 C153 110.1(4) . . ?
N143 C152 H15C 109.6 . . ?
C153 C152 H15C 109.6 . . ?
N143 C152 H15D 109.6 . . ?
C153 C152 H15D 109.6 . . ?
H15C C152 H15D 108.2 . . ?
N145 C153 C157 121.8(6) . . ?
N145 C153 C152 114.8(4) . . ?
C157 C153 C152 123.4(5) . . ?
N145 C154 C155 122.2(6) . . ?
N145 C154 H15E 118.9 . . ?
C155 C154 H15E 118.9 . . ?
C156 C155 C154 119.2(7) . . ?
C156 C155 H15F 120.4 . . ?
C154 C155 H15F 120.4 . . ?
C155 C156 C157 119.4(6) . . ?
C155 C156 H15G 120.3 . . ?
C157 C156 H15G 120.3 . . ?
C153 C157 C156 119.4(6) . . ?
C153 C157 H15H 120.3 . . ?
C156 C157 H15H 120.3 . . ?
C161 N161 C163 104.0(4) . . ?
C161 N161 Cu8 126.3(3) . . ?
C163 N161 Cu8 127.1(3) . . ?
N162 C161 N161 113.6(4) . . ?
N162 C161 H16B 123.2 . . ?
N161 C161 H16B 123.2 . . ?
C161 N162 C162 105.0(4) . . ?
C161 N162 Cu5 124.9(3) . . ?
C162 N162 Cu5 129.9(3) . . ?
C163 C162 N162 108.7(4) . . ?
C163 C162 H16C 125.6 . . ?
N162 C162 H16C 125.6 . . ?
C162 C163 N161 108.7(4) . . ?
C162 C163 C164 130.1(5) . . ?
N161 C163 C164 121.2(4) . . ?
C165 N163 C166 111.1(4) . . ?
C165 N163 C172 108.8(4) . . ?
C166 N163 C172 110.2(4) . . ?
C165 N163 Cu8 117.8(3) . . ?
C166 N163 Cu8 104.6(3) . . ?
C172 N163 Cu8 104.1(3) . . ?
C168 N164 C167 117.9(5) . . ?
C168 N164 Cu8 128.5(4) . . ?
C167 N164 Cu8 113.5(3) . . ?
C163 C164 C165 112.4(4) . . ?
C163 C164 H16D 109.1 . . ?
C165 C164 H16D 109.1 . . ?
C163 C164 H16E 109.1 . . ?
C165 C164 H16E 109.1 . . ?
H16D C164 H16E 107.9 . . ?
C173 N165 C174 118.0(4) . . ?
C173 N165 Cu8 111.6(3) . . ?
C174 N165 Cu8 130.0(3) . . ?
N163 C165 C164 114.7(4) . . ?
N163 C165 H16F 108.6 . . ?
C164 C165 H16F 108.6 . . ?
N163 C165 H16G 108.6 . . ?
C164 C165 H16G 108.6 . . ?
H16F C165 H16G 107.6 . . ?
N163 C166 C167 110.0(4) . . ?
N163 C166 H16H 109.7 . . ?
C167 C166 H16H 109.7 . . ?
N163 C166 H16I 109.7 . . ?
C167 C166 H16I 109.7 . . ?
H16H C166 H16I 108.2 . . ?
N164 C167 C171 122.2(5) . . ?
N164 C167 C166 115.0(4) . . ?
C171 C167 C166 122.7(5) . . ?
N164 C168 C169 122.2(6) . . ?
N164 C168 H16J 118.9 . . ?
C169 C168 H16J 118.9 . . ?
C168 C169 C170 120.0(6) . . ?
C168 C169 H16K 120.0 . . ?
C170 C169 H16K 120.0 . . ?
C169 C170 C171 119.4(6) . . ?
C169 C170 H17B 120.3 . . ?
C171 C170 H17B 120.3 . . ?
C167 C171 C170 118.3(6) . . ?
C167 C171 H17C 120.9 . . ?
C170 C171 H17C 120.9 . . ?
C173 C172 N163 111.2(4) . . ?
C173 C172 H17D 109.4 . . ?
N163 C172 H17D 109.4 . . ?
C173 C172 H17E 109.4 . . ?
N163 C172 H17E 109.4 . . ?
H17D C172 H17E 108.0 . . ?
N165 C173 C177 123.6(5) . . ?
N165 C173 C172 114.9(4) . . ?
C177 C173 C172 121.5(5) . . ?
N165 C174 C175 122.3(5) . . ?
N165 C174 H17F 118.8 . . ?
C175 C174 H17F 118.8 . . ?
C176 C175 C174 118.5(5) . . ?
C176 C175 H17G 120.7 . . ?
C174 C175 H17G 120.7 . . ?
C175 C176 C177 120.3(5) . . ?
C175 C176 H17H 119.9 . . ?
C177 C176 H17H 119.9 . . ?
C176 C177 C173 117.2(5) . . ?
C176 C177 H17I 121.4 . . ?
C173 C177 H17I 121.4 . . ?
C219 B201 C207 113.3(4) . . ?
C219 B201 C213 103.9(4) . . ?
C207 B201 C213 114.9(4) . . ?
C219 B201 C201 114.5(4) . . ?
C207 B201 C201 99.8(3) . . ?
C213 B201 C201 111.0(4) . . ?
C206 C201 C202 112.9(4) . . ?
C206 C201 B201 126.5(4) . . ?
C202 C201 B201 119.9(4) . . ?
F201 C202 C203 116.2(4) . . ?
F201 C202 C201 119.7(4) . . ?
C203 C202 C201 124.1(4) . . ?
F202 C203 C204 120.1(4) . . ?
F202 C203 C202 120.6(4) . . ?
C204 C203 C202 119.3(4) . . ?
F203 C204 C203 119.6(4) . . ?
F203 C204 C205 120.3(4) . . ?
C203 C204 C205 120.0(4) . . ?
F204 C205 C204 120.6(4) . . ?
F204 C205 C206 121.0(4) . . ?
C204 C205 C206 118.4(4) . . ?
F205 C206 C205 113.7(4) . . ?
F205 C206 C201 121.0(4) . . ?
C205 C206 C201 125.2(4) . . ?
C212 C207 C208 112.6(4) . . ?
C212 C207 B201 121.1(4) . . ?
C208 C207 B201 125.5(4) . . ?
F206 C208 C209 116.1(4) . . ?
F206 C208 C207 120.1(4) . . ?
C209 C208 C207 123.7(5) . . ?
C210 C209 F207 120.1(4) . . ?
C210 C209 C208 120.5(5) . . ?
F207 C209 C208 119.4(5) . . ?
C209 C210 F208 121.3(5) . . ?
C209 C210 C211 119.2(4) . . ?
F208 C210 C211 119.6(5) . . ?
F209 C211 C212 121.8(5) . . ?
F209 C211 C210 119.5(4) . . ?
C212 C211 C210 118.7(5) . . ?
C211 C212 F210 115.9(4) . . ?
C211 C212 C207 125.2(5) . . ?
F210 C212 C207 118.8(4) . . ?
C218 C213 C214 112.9(4) . . ?
C218 C213 B201 129.0(4) . . ?
C214 C213 B201 118.1(4) . . ?
F211 C214 C215 115.9(4) . . ?
F211 C214 C213 119.6(4) . . ?
C215 C214 C213 124.5(4) . . ?
C216 C215 F212 120.0(4) . . ?
C216 C215 C214 120.0(4) . . ?
F212 C215 C214 120.0(4) . . ?
F213 C216 C215 121.4(4) . . ?
F213 C216 C217 120.6(4) . . ?
C215 C216 C217 118.0(4) . . ?
F214 C217 C216 118.5(4) . . ?
F214 C217 C218 120.4(4) . . ?
C216 C217 C218 121.1(4) . . ?
F215 C218 C217 116.5(4) . . ?
F215 C218 C213 120.1(4) . . ?
C217 C218 C213 123.4(4) . . ?
C224 C219 C220 113.3(4) . . ?
C224 C219 B201 119.6(4) . . ?
C220 C219 B201 126.7(4) . . ?
F216 C220 C221 113.8(4) . . ?
F216 C220 C219 122.0(4) . . ?
C221 C220 C219 124.2(5) . . ?
F217 C221 C222 119.6(5) . . ?
F217 C221 C220 121.7(5) . . ?
C222 C221 C220 118.8(5) . . ?
C221 C222 C223 120.3(5) . . ?
C221 C222 F218 119.6(5) . . ?
C223 C222 F218 120.0(5) . . ?
F219 C223 C224 122.3(5) . . ?
F219 C223 C222 120.1(5) . . ?
C224 C223 C222 117.6(5) . . ?
F220 C224 C223 115.3(4) . . ?
F220 C224 C219 119.0(4) . . ?
C223 C224 C219 125.7(5) . . ?
C302 C301 C306 112.8(5) . . ?
C302 C301 B301 118.0(5) . . ?
C306 C301 B301 128.7(5) . . ?
C313 B301 C319 115.5(4) . . ?
C313 B301 C307 104.0(4) . . ?
C319 B301 C307 111.8(4) . . ?
C313 B301 C301 112.7(4) . . ?
C319 B301 C301 100.4(4) . . ?
C307 B301 C301 112.8(4) . . ?
F301 C302 C303 117.2(5) . . ?
F301 C302 C301 118.8(5) . . ?
C303 C302 C301 124.0(6) . . ?
F302 C303 C302 120.2(6) . . ?
F302 C303 C304 121.3(5) . . ?
C302 C303 C304 118.4(5) . . ?
C305 C304 F303 120.9(6) . . ?
C305 C304 C303 120.5(5) . . ?
F303 C304 C303 118.6(6) . . ?
C304 C305 C306 119.7(6) . . ?
C304 C305 F304 118.1(5) . . ?
C306 C305 F304 122.2(6) . . ?
C305 C306 F305 114.9(5) . . ?
C305 C306 C301 124.6(5) . . ?
F305 C306 C301 120.5(5) . . ?
C308 C307 C312 110.9(4) . . ?
C308 C307 B301 128.9(5) . . ?
C312 C307 B301 120.0(4) . . ?
C309 C308 F306 114.6(4) . . ?
C309 C308 C307 125.7(5) . . ?
F306 C308 C307 119.8(4) . . ?
F307 C309 C308 120.6(4) . . ?
F307 C309 C310 120.2(4) . . ?
C308 C309 C310 119.2(5) . . ?
F308 C310 C309 120.9(5) . . ?
F308 C310 C311 119.8(5) . . ?
C309 C310 C311 119.3(4) . . ?
F309 C311 C312 121.3(5) . . ?
F309 C311 C310 120.2(4) . . ?
C312 C311 C310 118.5(5) . . ?
C311 C312 F310 116.1(5) . . ?
C311 C312 C307 126.2(5) . . ?
F310 C312 C307 117.6(4) . . ?
C314 C313 C318 112.2(5) . . ?
C314 C313 B301 119.8(5) . . ?
C318 C313 B301 128.0(5) . . ?
F311 C314 C315 116.4(5) . . ?
F311 C314 C313 118.9(4) . . ?
C315 C314 C313 124.7(5) . . ?
F312 C315 C316 119.5(5) . . ?
F312 C315 C314 120.7(5) . . ?
C316 C315 C314 119.8(5) . . ?
F313 C316 C315 120.7(5) . . ?
F313 C316 C317 120.7(5) . . ?
C315 C316 C317 118.7(5) . . ?
F314 C317 C318 121.2(5) . . ?
F314 C317 C316 119.3(5) . . ?
C318 C317 C316 119.6(5) . . ?
F315 C318 C317 114.7(5) . . ?
F315 C318 C313 120.2(5) . . ?
C317 C318 C313 125.0(5) . . ?
C324 C319 C320 111.4(5) . . ?
C324 C319 B301 128.2(5) . . ?
C320 C319 B301 120.1(5) . . ?
C321 C320 F316 115.4(5) . . ?
C321 C320 C319 126.7(5) . . ?
F316 C320 C319 117.9(5) . . ?
F317 C321 C322 120.8(5) . . ?
F317 C321 C320 120.5(5) . . ?
C322 C321 C320 118.7(5) . . ?
F318 C322 C321 120.6(5) . . ?
F318 C322 C323 120.9(5) . . ?
C321 C322 C323 118.5(5) . . ?
F319 C323 C322 119.7(5) . . ?
F319 C323 C324 120.0(5) . . ?
C322 C323 C324 120.3(5) . . ?
F320 C324 C323 115.0(5) . . ?
F320 C324 C319 120.6(5) . . ?
C323 C324 C319 124.4(5) . . ?
C406 C401 C402 111.8(4) . . ?
C406 C401 B401 129.1(4) . . ?
C402 C401 B401 119.1(4) . . ?
C407 B401 C401 103.5(4) . . ?
C407 B401 C419 113.8(4) . . ?
C401 B401 C419 113.4(4) . . ?
C407 B401 C413 112.4(4) . . ?
C401 B401 C413 113.4(4) . . ?
C419 B401 C413 100.7(4) . . ?
C403 C402 F401 115.9(4) . . ?
C403 C402 C401 125.9(4) . . ?
F401 C402 C401 118.2(4) . . ?
F402 C403 C402 120.8(4) . . ?
F402 C403 C404 120.2(4) . . ?
C402 C403 C404 118.9(4) . . ?
F403 C404 C405 120.8(4) . . ?
F403 C404 C403 119.9(4) . . ?
C405 C404 C403 119.2(4) . . ?
F404 C405 C404 120.9(4) . . ?
F404 C405 C406 120.2(4) . . ?
C404 C405 C406 118.9(4) . . ?
F405 C406 C401 121.4(4) . . ?
F405 C406 C405 113.4(4) . . ?
C401 C406 C405 125.2(4) . . ?
C408 C407 C412 113.6(4) . . ?
C408 C407 B401 126.4(4) . . ?
C412 C407 B401 119.7(4) . . ?
F406 C408 C407 122.0(4) . . ?
F406 C408 C409 114.8(4) . . ?
C407 C408 C409 123.2(4) . . ?
C410 C409 F407 119.8(4) . . ?
C410 C409 C408 120.1(4) . . ?
F407 C409 C408 120.1(4) . . ?
C409 C410 F408 120.9(4) . . ?
C409 C410 C411 119.4(4) . . ?
F408 C410 C411 119.6(4) . . ?
F409 C411 C412 120.8(4) . . ?
F409 C411 C410 120.9(4) . . ?
C412 C411 C410 118.3(4) . . ?
F410 C412 C411 115.4(4) . . ?
F410 C412 C407 119.2(4) . . ?
C411 C412 C407 125.3(4) . . ?
C418 C413 C414 112.5(4) . . ?
C418 C413 B401 128.7(4) . . ?
C414 C413 B401 118.5(4) . . ?
C415 C414 F411 115.8(4) . . ?
C415 C414 C413 125.2(4) . . ?
F411 C414 C413 119.0(4) . . ?
F412 C415 C414 120.7(4) . . ?
F412 C415 C416 119.7(4) . . ?
C414 C415 C416 119.6(4) . . ?
F413 C416 C417 121.8(4) . . ?
F413 C416 C415 120.5(4) . . ?
C417 C416 C415 117.7(4) . . ?
F414 C417 C416 119.0(4) . . ?
F414 C417 C418 120.3(4) . . ?
C416 C417 C418 120.7(4) . . ?
F415 C418 C417 114.9(4) . . ?
F415 C418 C413 120.9(4) . . ?
C417 C418 C413 124.2(4) . . ?
C424 C419 C420 112.6(4) . . ?
C424 C419 B401 119.3(4) . . ?
C420 C419 B401 127.8(4) . . ?
F416 C420 C419 120.8(4) . . ?
F416 C420 C421 114.6(4) . . ?
C419 C420 C421 124.6(5) . . ?
F417 C421 C422 120.2(5) . . ?
F417 C421 C420 120.2(5) . . ?
C422 C421 C420 119.6(5) . . ?
F418 C422 C421 121.3(5) . . ?
F418 C422 C423 120.2(5) . . ?
C421 C422 C423 118.5(5) . . ?
F419 C423 C424 120.0(5) . . ?
F419 C423 C422 119.9(5) . . ?
C424 C423 C422 120.0(5) . . ?
F420 C424 C423 116.7(5) . . ?
F420 C424 C419 118.6(4) . . ?
C423 C424 C419 124.6(5) . . ?
C506 C501 C502 113.0(4) . . ?
C506 C501 B501 119.1(4) . . ?
C502 C501 B501 127.5(4) . . ?
C513 B501 C501 115.9(4) . . ?
C513 B501 C507 112.8(4) . . ?
C501 B501 C507 102.8(4) . . ?
C513 B501 C519 100.6(4) . . ?
C501 B501 C519 112.1(4) . . ?
C507 B501 C519 113.2(4) . . ?
F501 C502 C503 115.0(4) . . ?
F501 C502 C501 121.0(4) . . ?
C503 C502 C501 124.0(4) . . ?
F502 C503 C504 119.4(4) . . ?
F502 C503 C502 119.9(4) . . ?
C504 C503 C502 120.7(4) . . ?
F503 C504 C503 120.8(5) . . ?
F503 C504 C505 121.0(5) . . ?
C503 C504 C505 118.2(5) . . ?
F504 C505 C506 122.3(4) . . ?
F504 C505 C504 119.3(4) . . ?
C506 C505 C504 118.4(4) . . ?
F505 C506 C501 119.6(4) . . ?
F505 C506 C505 114.7(4) . . ?
C501 C506 C505 125.7(4) . . ?
C512 C507 C508 112.8(4) . . ?
C512 C507 B501 127.3(4) . . ?
C508 C507 B501 119.6(4) . . ?
F506 C508 C509 117.7(4) . . ?
F506 C508 C507 118.8(4) . . ?
C509 C508 C507 123.5(5) . . ?
F507 C509 C510 120.3(5) . . ?
F507 C509 C508 119.5(5) . . ?
C510 C509 C508 120.3(5) . . ?
F508 C510 C509 120.2(5) . . ?
F508 C510 C511 120.6(5) . . ?
C509 C510 C511 119.1(5) . . ?
F509 C511 C510 119.9(4) . . ?
F509 C511 C512 120.8(5) . . ?
C510 C511 C512 119.2(5) . . ?
F510 C512 C507 120.4(4) . . ?
F510 C512 C511 114.5(4) . . ?
C507 C512 C511 125.1(5) . . ?
C514 C513 C518 112.7(4) . . ?
C514 C513 B501 127.7(4) . . ?
C518 C513 B501 119.4(4) . . ?
F511 C514 C513 121.1(4) . . ?
F511 C514 C515 114.9(4) . . ?
C513 C514 C515 124.0(4) . . ?
C516 C515 F512 119.3(4) . . ?
C516 C515 C514 120.3(4) . . ?
F512 C515 C514 120.4(4) . . ?
F513 C516 C515 120.5(4) . . ?
F513 C516 C517 120.6(4) . . ?
C515 C516 C517 118.8(4) . . ?
C516 C517 F514 120.7(4) . . ?
C516 C517 C518 119.2(4) . . ?
F514 C517 C518 120.1(4) . . ?
F515 C518 C513 119.7(4) . . ?
F515 C518 C517 115.4(4) . . ?
C513 C518 C517 124.9(4) . . ?
C524 C519 C520 112.7(4) . . ?
C524 C519 B501 128.0(4) . . ?
C520 C519 B501 118.9(4) . . ?
F516 C520 C521 116.1(4) . . ?
F516 C520 C519 118.9(4) . . ?
C521 C520 C519 125.0(5) . . ?
F517 C521 C520 121.1(5) . . ?
F517 C521 C522 119.8(4) . . ?
C520 C521 C522 119.2(5) . . ?
F518 C522 C523 121.0(5) . . ?
F518 C522 C521 119.5(5) . . ?
C523 C522 C521 119.5(4) . . ?
F519 C523 C522 120.1(4) . . ?
F519 C523 C524 120.2(4) . . ?
C522 C523 C524 119.7(5) . . ?
F520 C524 C523 114.9(4) . . ?
F520 C524 C519 121.2(4) . . ?
C523 C524 C519 123.9(4) . . ?
C602 C601 C606 111.9(4) . . ?
C602 C601 B601 120.2(4) . . ?
C606 C601 B601 127.8(4) . . ?
C607 B601 C601 102.8(3) . . ?
C607 B601 C619 114.5(4) . . ?
C601 B601 C619 113.0(4) . . ?
C607 B601 C613 114.0(4) . . ?
C601 B601 C613 113.1(4) . . ?
C619 B601 C613 100.0(3) . . ?
F601 C602 C603 115.7(4) . . ?
F601 C602 C601 117.8(4) . . ?
C603 C602 C601 126.4(4) . . ?
F602 C603 C602 121.8(4) . . ?
F602 C603 C604 119.7(4) . . ?
C602 C603 C604 118.4(4) . . ?
F603 C604 C603 120.4(4) . . ?
F603 C604 C605 120.5(4) . . ?
C603 C604 C605 119.1(4) . . ?
F604 C605 C604 120.3(4) . . ?
F604 C605 C606 120.0(4) . . ?
C604 C605 C606 119.7(4) . . ?
F605 C606 C605 114.8(4) . . ?
F605 C606 C601 120.9(4) . . ?
C605 C606 C601 124.3(4) . . ?
C612 C607 C608 112.4(4) . . ?
C612 C607 B601 120.4(4) . . ?
C608 C607 B601 126.8(4) . . ?
F606 C608 C609 114.4(4) . . ?
F606 C608 C607 121.4(4) . . ?
C609 C608 C607 124.2(4) . . ?
F607 C609 C608 121.2(4) . . ?
F607 C609 C610 119.5(4) . . ?
C608 C609 C610 119.3(4) . . ?
F608 C610 C611 121.4(4) . . ?
F608 C610 C609 119.5(4) . . ?
C611 C610 C609 119.1(4) . . ?
F609 C611 C610 120.2(4) . . ?
F609 C611 C612 120.8(4) . . ?
C610 C611 C612 118.9(4) . . ?
F610 C612 C611 115.9(4) . . ?
F610 C612 C607 118.2(4) . . ?
C611 C612 C607 125.9(4) . . ?
C614 C613 C618 113.0(4) . . ?
C614 C613 B601 126.8(4) . . ?
C618 C613 B601 119.3(4) . . ?
F611 C614 C613 121.2(4) . . ?
F611 C614 C615 114.2(4) . . ?
C613 C614 C615 124.6(4) . . ?
F612 C615 C616 120.3(4) . . ?
F612 C615 C614 121.4(4) . . ?
C616 C615 C614 118.4(4) . . ?
F613 C616 C617 120.4(4) . . ?
F613 C616 C615 119.5(5) . . ?
C617 C616 C615 120.1(4) . . ?
F614 C617 C616 120.5(4) . . ?
F614 C617 C618 120.2(4) . . ?
C616 C617 C618 119.3(4) . . ?
F615 C618 C617 115.8(4) . . ?
F615 C618 C613 119.5(4) . . ?
C617 C618 C613 124.6(4) . . ?
C620 C619 C624 113.2(4) . . ?
C620 C619 B601 119.8(4) . . ?
C624 C619 B601 126.6(4) . . ?
F616 C620 C621 116.0(4) . . ?
F616 C620 C619 118.7(4) . . ?
C621 C620 C619 125.3(4) . . ?
F617 C621 C620 120.9(4) . . ?
F617 C621 C622 120.3(4) . . ?
C620 C621 C622 118.9(4) . . ?
F618 C622 C623 120.7(4) . . ?
F618 C622 C621 120.9(4) . . ?
C623 C622 C621 118.5(4) . . ?
F619 C623 C622 119.8(4) . . ?
F619 C623 C624 119.7(4) . . ?
C622 C623 C624 120.5(4) . . ?
F620 C624 C623 114.4(4) . . ?
F620 C624 C619 121.9(4) . . ?
C623 C624 C619 123.7(4) . . ?
C702 C701 C706 112.1(5) . . ?
C702 C701 B701 120.5(4) . . ?
C706 C701 B701 127.0(4) . . ?
C701 B701 C707 102.9(4) . . ?
C701 B701 C713 113.1(4) . . ?
C707 B701 C713 113.4(4) . . ?
C701 B701 C719 113.3(4) . . ?
C707 B701 C719 113.3(4) . . ?
C713 B701 C719 101.3(4) . . ?
F701 C702 C703 116.6(5) . . ?
F701 C702 C701 118.8(5) . . ?
C703 C702 C701 124.6(5) . . ?
F702 C703 C704 119.9(6) . . ?
F702 C703 C702 119.6(6) . . ?
C704 C703 C702 120.5(6) . . ?
F703 C704 C705 121.4(6) . . ?
F703 C704 C703 120.7(6) . . ?
C705 C704 C703 117.9(5) . . ?
F704 C705 C704 119.2(5) . . ?
F704 C705 C706 119.9(5) . . ?
C704 C705 C706 120.9(5) . . ?
F705 C706 C705 114.9(5) . . ?
F705 C706 C701 121.3(5) . . ?
C705 C706 C701 123.8(5) . . ?
C708 C707 C712 111.8(4) . . ?
C708 C707 B701 129.0(4) . . ?
C712 C707 B701 119.1(4) . . ?
C709 C708 F706 115.1(4) . . ?
C709 C708 C707 125.4(4) . . ?
F706 C708 C707 119.5(4) . . ?
F707 C709 C710 119.3(4) . . ?
F707 C709 C708 120.6(4) . . ?
C710 C709 C708 120.0(5) . . ?
F708 C710 C709 121.4(5) . . ?
F708 C710 C711 120.3(5) . . ?
C709 C710 C711 118.3(5) . . ?
C710 C711 F709 120.1(4) . . ?
C710 C711 C712 120.1(4) . . ?
F709 C711 C712 119.8(4) . . ?
F710 C712 C711 116.8(4) . . ?
F710 C712 C707 118.8(4) . . ?
C711 C712 C707 124.4(4) . . ?
C714 C713 C718 112.1(5) . . ?
C714 C713 B701 128.8(4) . . ?
C718 C713 B701 119.0(4) . . ?
F711 C714 C713 121.1(4) . . ?
F711 C714 C715 114.3(4) . . ?
C713 C714 C715 124.6(5) . . ?
F712 C715 C716 120.0(5) . . ?
F712 C715 C714 119.9(5) . . ?
C716 C715 C714 120.1(5) . . ?
F713 C716 C715 120.8(5) . . ?
F713 C716 C717 120.9(5) . . ?
C715 C716 C717 118.3(5) . . ?
F714 C717 C718 121.5(5) . . ?
F714 C717 C716 119.1(5) . . ?
C718 C717 C716 119.4(5) . . ?
C717 C718 F715 116.0(4) . . ?
C717 C718 C713 125.5(5) . . ?
F715 C718 C713 118.4(4) . . ?
C720 C719 C724 120.0 . . ?
C720 C719 B701 115.9(3) . . ?
C724 C719 B701 124.1(3) . . ?
F716 C720 C719 122.4(3) . . ?
F716 C720 C721 117.6(3) . . ?
C719 C720 C721 120.0 . . ?
F717 C721 C722 120.0(4) . . ?
F717 C721 C720 119.9(4) . . ?
C722 C721 C720 120.0 . . ?
F718 C722 C723 120.0(4) . . ?
F718 C722 C721 120.0(4) . . ?
C723 C722 C721 120.0 . . ?
F719 C723 C722 119.5(4) . . ?
F719 C723 C724 120.4(4) . . ?
C722 C723 C724 120.0 . . ?
F720 C724 C723 114.6(3) . . ?
F720 C724 C719 125.1(3) . . ?
C723 C724 C719 120.0 . . ?
C802 C801 C806 109.8(6) . . ?
C802 C801 B801 121.0(5) . . ?
C806 C801 B801 128.3(5) . . ?
C819 B801 C807 114.7(6) . . ?
C819 B801 C801 100.9(6) . . ?
C807 B801 C801 112.3(5) . . ?
C819 B801 C813 112.0(6) . . ?
C807 B801 C813 104.3(6) . . ?
C801 B801 C813 113.0(5) . . ?
C803 C802 F801 115.2(5) . . ?
C803 C802 C801 128.2(6) . . ?
F801 C802 C801 116.6(6) . . ?
C804 C803 C802 118.4(6) . . ?
C804 C803 F802 118.5(6) . . ?
C802 C803 F802 122.9(6) . . ?
C803 C804 F803 120.8(6) . . ?
C803 C804 C805 119.2(6) . . ?
F803 C804 C805 120.0(6) . . ?
F804 C805 C804 120.3(6) . . ?
F804 C805 C806 120.5(6) . . ?
C804 C805 C806 119.1(6) . . ?
C805 C806 F805 114.2(5) . . ?
C805 C806 C801 125.2(6) . . ?
F805 C806 C801 120.5(6) . . ?
C808 C807 C812 111.4(5) . . ?
C808 C807 B801 120.8(6) . . ?
C812 C807 B801 127.7(5) . . ?
C809 C808 F806 116.1(5) . . ?
C809 C808 C807 126.2(6) . . ?
F806 C808 C807 117.7(5) . . ?
F807 C809 C808 122.2(6) . . ?
F807 C809 C810 119.0(5) . . ?
C808 C809 C810 118.8(5) . . ?
C811 C810 F808 120.9(5) . . ?
C811 C810 C809 118.6(5) . . ?
F808 C810 C809 120.5(5) . . ?
C810 C811 C812 121.1(6) . . ?
C810 C811 F809 119.2(5) . . ?
C812 C811 F809 119.5(5) . . ?
F810 C812 C811 116.1(6) . . ?
F810 C812 C807 120.2(5) . . ?
C811 C812 C807 123.7(6) . . ?
C814 C813 C818 120.0 . . ?
C814 C813 B801 124.4(4) . . ?
C818 C813 B801 115.5(4) . . ?
F811 C814 C815 117.0(4) . . ?
F811 C814 C813 122.9(4) . . ?
C815 C814 C813 120.0 . . ?
F812 C815 C814 120.1(4) . . ?
F812 C815 C816 119.9(4) . . ?
C814 C815 C816 120.0 . . ?
F813 C816 C817 120.7(4) . . ?
F813 C816 C815 119.3(4) . . ?
C817 C816 C815 120.0 . . ?
F814 C817 C816 118.3(5) . . ?
F814 C817 C818 121.7(5) . . ?
C816 C817 C818 120.0 . . ?
F815 C818 C817 117.3(4) . . ?
F815 C818 C813 122.7(4) . . ?
C817 C818 C813 120.0 . . ?
C820 C819 C824 108.3(9) . . ?
C820 C819 B801 133.0(9) . . ?
C824 C819 B801 116.7(7) . . ?
C819 C820 F816 117.0(9) . . ?
C819 C820 C821 130.0(12) . . ?
F816 C820 C821 113.0(8) . . ?
F817 C821 C820 122.6(13) . . ?
F817 C821 C822 122.4(11) . . ?
C820 C821 C822 114.8(9) . . ?
C823 C822 F818 119.7(13) . . ?
C823 C822 C821 122.2(10) . . ?
F818 C822 C821 117.9(11) . . ?
C822 C823 C824 117.2(13) . . ?
C822 C823 F819 122.2(10) . . ?
C824 C823 F819 120.3(10) . . ?
F820 C824 C823 113.5(10) . . ?
F820 C824 C819 119.5(7) . . ?
C823 C824 C819 127.0(9) . . ?
C906 C901 C902 113.5(4) . . ?
C906 C901 B901 126.5(4) . . ?
C902 C901 B901 119.9(4) . . ?
C901 B901 C919 114.8(4) . . ?
C901 B901 C907 101.8(4) . . ?
C919 B901 C907 114.6(4) . . ?
C901 B901 C913 112.8(4) . . ?
C919 B901 C913 99.0(4) . . ?
C907 B901 C913 114.4(4) . . ?
C903 C902 F901 115.7(4) . . ?
C903 C902 C901 124.9(4) . . ?
F901 C902 C901 119.3(4) . . ?
F902 C903 C902 121.2(4) . . ?
F902 C903 C904 119.2(4) . . ?
C902 C903 C904 119.6(4) . . ?
F903 C904 C905 120.5(4) . . ?
F903 C904 C903 121.1(4) . . ?
C905 C904 C903 118.4(4) . . ?
F904 C905 C904 118.5(4) . . ?
F904 C905 C906 121.0(4) . . ?
C904 C905 C906 120.5(4) . . ?
F905 C906 C905 115.3(4) . . ?
F905 C906 C901 121.6(4) . . ?
C905 C906 C901 123.1(4) . . ?
C908 C907 C912 113.0(4) . . ?
C908 C907 B901 127.0(4) . . ?
C912 C907 B901 119.3(4) . . ?
F906 C908 C907 120.1(4) . . ?
F906 C908 C909 115.7(4) . . ?
C907 C908 C909 124.2(4) . . ?
F907 C909 C910 119.7(4) . . ?
F907 C909 C908 120.8(4) . . ?
C910 C909 C908 119.5(4) . . ?
F908 C910 C911 121.2(4) . . ?
F908 C910 C909 119.8(4) . . ?
C911 C910 C909 119.0(4) . . ?
F909 C911 C910 119.7(4) . . ?
F909 C911 C912 121.6(4) . . ?
C910 C911 C912 118.7(4) . . ?
F910 C912 C911 115.1(4) . . ?
F910 C912 C907 119.4(4) . . ?
C911 C912 C907 125.5(4) . . ?
C918 C913 C914 113.0(4) . . ?
C918 C913 B901 120.3(4) . . ?
C914 C913 B901 125.9(4) . . ?
F911 C914 C913 121.4(4) . . ?
F911 C914 C915 114.9(4) . . ?
C913 C914 C915 123.7(4) . . ?
C916 C915 F912 119.9(4) . . ?
C916 C915 C914 119.9(4) . . ?
F912 C915 C914 120.2(4) . . ?
C915 C916 F913 120.0(4) . . ?
C915 C916 C917 120.5(4) . . ?
F913 C916 C917 119.5(4) . . ?
F914 C917 C916 121.0(4) . . ?
F914 C917 C918 122.1(4) . . ?
C916 C917 C918 117.0(4) . . ?
F915 C918 C913 119.5(4) . . ?
F915 C918 C917 114.4(4) . . ?
C913 C918 C917 126.0(4) . . ?
C924 C919 C920 113.4(4) . . ?
C924 C919 B901 127.1(4) . . ?
C920 C919 B901 118.6(4) . . ?
F916 C920 C921 114.9(4) . . ?
F916 C920 C919 120.4(4) . . ?
C921 C920 C919 124.7(4) . . ?
F917 C921 C922 120.7(4) . . ?
F917 C921 C920 119.8(5) . . ?
C922 C921 C920 119.4(5) . . ?
F918 C922 C921 121.5(5) . . ?
F918 C922 C923 119.4(5) . . ?
C921 C922 C923 119.1(5) . . ?
F919 C923 C922 120.7(5) . . ?
F919 C923 C924 120.1(5) . . ?
C922 C923 C924 119.2(5) . . ?
F920 C924 C919 120.8(4) . . ?
F920 C924 C923 115.0(4) . . ?
C919 C924 C923 124.2(5) . . ?

loop_
_geom_bond_atom_site_label_1
_geom_bond_atom_site_label_2
_geom_bond_distance
_geom_bond_site_symmetry_2
_geom_bond_publ_flag
Cu1 N62 1.967(3) . ?
Cu1 N1 1.984(4) . ?
Cu1 N4 2.046(4) . ?
Cu1 N3 2.090(3) . ?
Cu1 N5 2.197(4) . ?
N1 C1 1.337(5) . ?
N1 C3 1.374(5) . ?
C1 N2 1.340(5) . ?
C1 H1A 0.9500 . ?
Cu2 N2 1.957(4) . ?
Cu2 N21 1.967(4) . ?
Cu2 N24 2.046(4) . ?
Cu2 N23 2.095(4) . ?
Cu2 N25 2.222(4) . ?
N2 C2 1.386(6) . ?
C2 C3 1.363(6) . ?
C2 H2A 0.9500 . ?
Cu3 N41 1.969(4) . ?
Cu3 N22 1.973(4) . ?
Cu3 N44 2.027(4) . ?
Cu3 N43 2.098(4) . ?
Cu3 N45 2.185(4) . ?
N3 C5 1.488(5) . ?
N3 C12 1.488(5) . ?
N3 C6 1.491(5) . ?
C3 C4 1.495(6) . ?
Cu4 N42 1.963(3) . ?
Cu4 N61 1.978(4) . ?
Cu4 N64 2.039(4) . ?
Cu4 N63 2.089(3) . ?
Cu4 N65 2.187(4) . ?
N4 C11 1.336(6) . ?
N4 C7 1.354(6) . ?
C4 C5 1.523(6) . ?
C4 H4A 0.9900 . ?
C4 H4B 0.9900 . ?
N5 C14 1.337(5) . ?
N5 C13 1.348(6) . ?
C5 H5A 0.9900 . ?
C5 H5B 0.9900 . ?
Cu5 N162 1.947(4) . ?
Cu5 N101 1.978(4) . ?
Cu5 N104 2.065(4) . ?
Cu5 N103 2.085(4) . ?
Cu5 N105 2.208(4) . ?
C6 C7 1.489(6) . ?
C6 H6A 0.9900 . ?
C6 H6B 0.9900 . ?
Cu6 N102 1.968(4) . ?
Cu6 N121 1.971(4) . ?
Cu6 N124 2.054(4) . ?
Cu6 N123 2.076(4) . ?
Cu6 N125 2.182(4) . ?
C7 C8 1.387(6) . ?
Cu7 N122 1.951(4) . ?
Cu7 N141 1.960(4) . ?
Cu7 N144 2.053(4) . ?
Cu7 N143 2.075(4) . ?
Cu7 N145 2.173(4) . ?
C8 C9 1.375(7) . ?
C8 H8A 0.9500 . ?
Cu8 N142 1.951(4) . ?
Cu8 N161 1.967(4) . ?
Cu8 N164 2.046(4) . ?
Cu8 N163 2.081(4) . ?
Cu8 N165 2.186(4) . ?
C9 C10 1.391(7) . ?
C9 H9A 0.9500 . ?
C10 C11 1.370(6) . ?
C10 H10A 0.9500 . ?
C11 H11A 0.9500 . ?
C12 C13 1.481(6) . ?
C12 H12A 0.9900 . ?
C12 H12B 0.9900 . ?
C13 C18 1.364(6) . ?
C14 C16 1.378(6) . ?
C14 H14A 0.9500 . ?
C16 C17 1.379(7) . ?
C16 H16A 0.9500 . ?
C17 C18 1.391(6) . ?
C17 H17A 0.9500 . ?
C18 H18A 0.9500 . ?
N21 C21 1.337(5) . ?
N21 C23 1.389(6) . ?
C21 N22 1.335(5) . ?
C21 H21A 0.9500 . ?
N22 C22 1.361(6) . ?
C22 C23 1.368(6) . ?
C22 H22A 0.9500 . ?
N23 C26 1.469(6) . ?
N23 C25 1.492(6) . ?
N23 C32 1.499(6) . ?
C23 C24 1.500(6) . ?
N24 C28 1.342(7) . ?
N24 C27 1.352(6) . ?
C24 C25 1.494(7) . ?
C24 H24A 0.9900 . ?
C24 H24B 0.9900 . ?
N25 C33 1.335(6) . ?
N25 C34 1.348(6) . ?
C25 H25A 0.9900 . ?
C25 H25B 0.9900 . ?
C26 C27 1.479(7) . ?
C26 H26A 0.9900 . ?
C26 H26B 0.9900 . ?
C27 C31 1.353(7) . ?
C28 C29 1.385(7) . ?
C28 H28A 0.9500 . ?
C29 C30 1.393(9) . ?
C29 H29A 0.9500 . ?
C30 C31 1.366(9) . ?
C30 H30A 0.9500 . ?
C31 H31A 0.9500 . ?
C32 C33 1.496(7) . ?
C32 H32A 0.9900 . ?
C32 H32B 0.9900 . ?
C33 C37 1.379(7) . ?
C34 C35 1.384(7) . ?
C34 H34A 0.9500 . ?
C35 C36 1.371(8) . ?
C35 H35A 0.9500 . ?
C36 C37 1.363(7) . ?
C36 H36A 0.9500 . ?
C37 H37A 0.9500 . ?
N41 C41 1.342(5) . ?
N41 C43 1.370(5) . ?
C41 N42 1.333(5) . ?
C41 H41A 0.9500 . ?
N42 C42 1.378(5) . ?
C42 C43 1.354(6) . ?
C42 H42A 0.9500 . ?
N43 C46 1.467(6) . ?
N43 C45 1.493(6) . ?
N43 C52 1.512(6) . ?
C43 C44 1.502(6) . ?
N44 C48 1.335(6) . ?
N44 C47 1.346(6) . ?
C44 C45 1.487(6) . ?
C44 H44A 0.9900 . ?
C44 H44B 0.9900 . ?
N45 C53 1.322(6) . ?
N45 C54 1.346(6) . ?
C45 H45A 0.9900 . ?
C45 H45B 0.9900 . ?
C46 C47 1.482(7) . ?
C46 H46A 0.9900 . ?
C46 H46B 0.9900 . ?
C47 C51 1.399(6) . ?
C48 C49 1.383(7) . ?
C48 H48A 0.9500 . ?
C49 C50 1.379(7) . ?
C49 H49A 0.9500 . ?
C50 C51 1.380(7) . ?
C50 H50A 0.9500 . ?
C51 H51A 0.9500 . ?
C52 C53 1.509(7) . ?
C52 H52A 0.9900 . ?
C52 H52B 0.9900 . ?
C53 C57 1.394(7) . ?
C54 C55 1.368(6) . ?
C54 H54A 0.9500 . ?
C55 C56 1.375(7) . ?
C55 H55A 0.9500 . ?
C56 C57 1.354(7) . ?
C56 H56A 0.9500 . ?
C57 H57A 0.9500 . ?
C61 N61 1.337(5) . ?
C61 N62 1.347(5) . ?
C61 H61A 0.9500 . ?
N61 C63 1.386(5) . ?
N62 C62 1.377(5) . ?
C62 C63 1.370(6) . ?
C62 H62A 0.9500 . ?
N63 C66 1.476(5) . ?
N63 C65 1.482(6) . ?
N63 C72 1.486(6) . ?
C63 C64 1.485(6) . ?
N64 C67 1.340(5) . ?
N64 C68 1.343(6) . ?
C64 C65 1.520(6) . ?
C64 H64A 0.9900 . ?
C64 H64B 0.9900 . ?
N65 C74 1.336(5) . ?
N65 C73 1.343(5) . ?
C65 H65A 0.9900 . ?
C65 H65B 0.9900 . ?
C66 C67 1.485(6) . ?
C66 H66A 0.9900 . ?
C66 H66B 0.9900 . ?
C67 C71 1.389(6) . ?
C68 C69 1.372(6) . ?
C68 H68A 0.9500 . ?
C69 C70 1.362(7) . ?
C69 H69A 0.9500 . ?
C70 C71 1.376(7) . ?
C70 H70A 0.9500 . ?
C71 H71A 0.9500 . ?
C72 C73 1.490(6) . ?
C72 H72A 0.9900 . ?
C72 H72B 0.9900 . ?
C73 C77 1.386(6) . ?
C74 C75 1.374(6) . ?
C74 H74A 0.9500 . ?
C75 C76 1.362(6) . ?
C75 H75A 0.9500 . ?
C76 C77 1.377(7) . ?
C76 H76A 0.9500 . ?
C77 H77A 0.9500 . ?
N101 C101 1.350(5) . ?
N101 C103 1.370(6) . ?
C101 N102 1.328(6) . ?
C101 H10B 0.9500 . ?
N102 C102 1.371(6) . ?
C102 C103 1.361(6) . ?
C102 H10C 0.9500 . ?
N103 C106 1.473(6) . ?
N103 C112 1.488(6) . ?
N103 C105 1.511(6) . ?
C103 C104 1.495(6) . ?
N104 C107 1.330(6) . ?
N104 C108 1.341(6) . ?
C104 C105 1.514(6) . ?
C104 H10D 0.9900 . ?
C104 H10E 0.9900 . ?
N105 C113 1.330(6) . ?
N105 C114 1.347(6) . ?
C105 H10F 0.9900 . ?
C105 H10G 0.9900 . ?
C106 C107 1.492(7) . ?
C106 H10H 0.9900 . ?
C106 H10I 0.9900 . ?
C107 C111 1.372(7) . ?
C108 C109 1.376(7) . ?
C108 H10J 0.9500 . ?
C109 C110 1.368(7) . ?
C109 H10K 0.9500 . ?
C110 C111 1.359(7) . ?
C110 H11B 0.9500 . ?
C111 H11C 0.9500 . ?
C112 C113 1.492(7) . ?
C112 H11D 0.9900 . ?
C112 H11E 0.9900 . ?
C113 C117 1.386(7) . ?
C114 C115 1.393(7) . ?
C114 H11F 0.9500 . ?
C115 C116 1.366(7) . ?
C115 H11G 0.9500 . ?
C116 C117 1.385(7) . ?
C116 H11H 0.9500 . ?
C117 H11I 0.9500 . ?
N121 C121 1.346(5) . ?
N121 C123 1.388(6) . ?
C121 N122 1.339(6) . ?
C121 H12C 0.9500 . ?
N122 C122 1.387(6) . ?
C122 C123 1.354(6) . ?
C122 H12D 0.9500 . ?
N123 C126 1.464(6) . ?
N123 C132 1.480(6) . ?
N123 C125 1.506(6) . ?
C123 C124 1.512(7) . ?
N124 C128 1.339(6) . ?
N124 C127 1.350(6) . ?
C124 C125 1.494(7) . ?
C124 H12E 0.9900 . ?
C124 H12F 0.9900 . ?
N125 C133 1.333(6) . ?
N125 C134 1.344(6) . ?
C125 H12G 0.9900 . ?
C125 H12H 0.9900 . ?
C126 C127 1.489(7) . ?
C126 H12I 0.9900 . ?
C126 H12J 0.9900 . ?
C127 C131 1.374(7) . ?
C128 C129 1.379(7) . ?
C128 H12K 0.9500 . ?
C129 C130 1.393(8) . ?
C129 H12L 0.9500 . ?
C130 C131 1.386(8) . ?
C130 H13A 0.9500 . ?
C131 H13B 0.9500 . ?
C132 C133 1.525(7) . ?
C132 H13C 0.9900 . ?
C132 H13D 0.9900 . ?
C133 C137 1.399(8) . ?
C134 C135 1.386(7) . ?
C134 H13E 0.9500 . ?
C135 C136 1.387(9) . ?
C135 H13F 0.9500 . ?
C136 C137 1.355(8) . ?
C136 H13G 0.9500 . ?
C137 H13H 0.9500 . ?
N141 C141 1.340(6) . ?
N141 C143 1.384(6) . ?
C141 N142 1.339(6) . ?
C141 H14B 0.9500 . ?
C142 N142 1.362(6) . ?
C142 C143 1.366(6) . ?
C142 H14C 0.9500 . ?
N143 C146 1.471(6) . ?
N143 C152 1.490(6) . ?
N143 C145 1.495(6) . ?
C143 C144 1.492(7) . ?
N144 C148 1.330(6) . ?
N144 C147 1.352(6) . ?
C144 C145 1.509(6) . ?
C144 H14D 0.9900 . ?
C144 H14E 0.9900 . ?
N145 C153 1.330(6) . ?
N145 C154 1.353(7) . ?
C145 H14F 0.9900 . ?
C145 H14G 0.9900 . ?
C146 C147 1.519(7) . ?
C146 H14H 0.9900 . ?
C146 H14I 0.9900 . ?
C147 C151 1.358(7) . ?
C148 C149 1.385(7) . ?
C148 H14J 0.9500 . ?
C149 C150 1.361(7) . ?
C149 H14K 0.9500 . ?
C150 C151 1.401(7) . ?
C150 H15A 0.9500 . ?
C151 H15B 0.9500 . ?
C152 C153 1.508(7) . ?
C152 H15C 0.9900 . ?
C152 H15D 0.9900 . ?
C153 C157 1.379(7) . ?
C154 C155 1.389(8) . ?
C154 H15E 0.9500 . ?
C155 C156 1.335(10) . ?
C155 H15F 0.9500 . ?
C156 C157 1.385(10) . ?
C156 H15G 0.9500 . ?
C157 H15H 0.9500 . ?
N161 C161 1.351(6) . ?
N161 C163 1.373(6) . ?
C161 N162 1.327(6) . ?
C161 H16B 0.9500 . ?
N162 C162 1.367(6) . ?
C162 C163 1.361(6) . ?
C162 H16C 0.9500 . ?
C163 C164 1.496(7) . ?
N163 C165 1.481(6) . ?
N163 C166 1.486(6) . ?
N163 C172 1.497(6) . ?
N164 C168 1.334(7) . ?
N164 C167 1.348(6) . ?
C164 C165 1.523(7) . ?
C164 H16D 0.9900 . ?
C164 H16E 0.9900 . ?
N165 C173 1.325(6) . ?
N165 C174 1.336(6) . ?
C165 H16F 0.9900 . ?
C165 H16G 0.9900 . ?
C166 C167 1.495(7) . ?
C166 H16H 0.9900 . ?
C166 H16I 0.9900 . ?
C167 C171 1.370(7) . ?
C168 C169 1.352(7) . ?
C168 H16J 0.9500 . ?
C169 C170 1.354(9) . ?
C169 H16K 0.9500 . ?
C170 C171 1.372(9) . ?
C170 H17B 0.9500 . ?
C171 H17C 0.9500 . ?
C172 C173 1.490(7) . ?
C172 H17D 0.9900 . ?
C172 H17E 0.9900 . ?
C173 C177 1.385(7) . ?
C174 C175 1.384(7) . ?
C174 H17F 0.9500 . ?
C175 C176 1.364(7) . ?
C175 H17G 0.9500 . ?
C176 C177 1.377(7) . ?
C176 H17H 0.9500 . ?
C177 H17I 0.9500 . ?
B201 C219 1.644(7) . ?
B201 C207 1.654(7) . ?
B201 C213 1.658(7) . ?
B201 C201 1.678(7) . ?
F201 C202 1.352(5) . ?
C201 C206 1.381(6) . ?
C201 C202 1.394(6) . ?
F202 C203 1.344(5) . ?
C202 C203 1.377(6) . ?
F203 C204 1.357(5) . ?
C203 C204 1.366(6) . ?
F204 C205 1.337(5) . ?
C204 C205 1.367(6) . ?
F205 C206 1.358(5) . ?
C205 C206 1.380(6) . ?
F206 C208 1.349(5) . ?
F207 C209 1.355(6) . ?
C207 C212 1.390(6) . ?
C207 C208 1.400(6) . ?
F208 C210 1.358(5) . ?
C208 C209 1.359(6) . ?
F209 C211 1.336(5) . ?
C209 C210 1.350(7) . ?
F210 C212 1.353(5) . ?
C210 C211 1.385(7) . ?
F211 C214 1.359(5) . ?
C211 C212 1.352(6) . ?
F212 C215 1.359(5) . ?
F213 C216 1.345(5) . ?
C213 C218 1.383(6) . ?
C213 C214 1.387(6) . ?
F214 C217 1.351(5) . ?
C214 C215 1.370(6) . ?
F215 C218 1.353(5) . ?
C215 C216 1.356(6) . ?
F216 C220 1.355(5) . ?
C216 C217 1.363(6) . ?
F217 C221 1.349(6) . ?
C217 C218 1.369(6) . ?
F218 C222 1.375(5) . ?
F219 C223 1.348(6) . ?
C219 C224 1.376(7) . ?
C219 C220 1.379(6) . ?
F220 C224 1.352(5) . ?
C220 C221 1.373(7) . ?
C221 C222 1.372(8) . ?
C222 C223 1.373(7) . ?
C223 C224 1.369(7) . ?
F301 C302 1.342(6) . ?
C301 C302 1.395(7) . ?
C301 C306 1.400(7) . ?
C301 B301 1.660(8) . ?
B301 C313 1.620(8) . ?
B301 C319 1.642(8) . ?
B301 C307 1.646(8) . ?
F302 C303 1.343(6) . ?
C302 C303 1.371(7) . ?
F303 C304 1.362(6) . ?
C303 C304 1.375(9) . ?
F304 C305 1.347(6) . ?
C304 C305 1.345(8) . ?
F305 C306 1.349(6) . ?
C305 C306 1.346(7) . ?
F306 C308 1.366(5) . ?
F307 C309 1.340(5) . ?
C307 C308 1.386(7) . ?
C307 C312 1.402(7) . ?
F308 C310 1.342(5) . ?
C308 C309 1.366(7) . ?
F309 C311 1.340(5) . ?
C309 C310 1.367(7) . ?
F310 C312 1.370(5) . ?
C310 C311 1.375(7) . ?
F311 C314 1.353(6) . ?
C311 C312 1.356(7) . ?
F312 C315 1.352(6) . ?
F313 C316 1.344(6) . ?
C313 C314 1.393(7) . ?
C313 C318 1.396(7) . ?
F314 C317 1.349(6) . ?
C314 C315 1.378(7) . ?
F315 C318 1.350(6) . ?
C315 C316 1.368(8) . ?
F316 C320 1.377(6) . ?
C316 C317 1.377(8) . ?
F317 C321 1.350(6) . ?
C317 C318 1.369(7) . ?
F318 C322 1.336(6) . ?
F319 C323 1.352(6) . ?
C319 C324 1.385(7) . ?
C319 C320 1.387(7) . ?
F320 C324 1.354(5) . ?
C320 C321 1.374(7) . ?
C321 C322 1.361(7) . ?
C322 C323 1.370(7) . ?
C323 C324 1.383(7) . ?
F401 C402 1.360(5) . ?
C401 C406 1.381(6) . ?
C401 C402 1.397(6) . ?
C401 B401 1.652(7) . ?
B401 C407 1.644(7) . ?
B401 C419 1.659(7) . ?
B401 C413 1.672(7) . ?
F402 C403 1.341(5) . ?
C402 C403 1.359(6) . ?
F403 C404 1.344(5) . ?
C403 C404 1.378(7) . ?
F404 C405 1.330(5) . ?
C404 C405 1.369(7) . ?
F405 C406 1.357(5) . ?
C405 C406 1.388(6) . ?
F406 C408 1.345(5) . ?
F407 C409 1.360(5) . ?
C407 C408 1.367(6) . ?
C407 C412 1.386(6) . ?
F408 C410 1.352(5) . ?
C408 C409 1.398(6) . ?
F409 C411 1.338(5) . ?
C409 C410 1.352(7) . ?
F410 C412 1.358(5) . ?
C410 C411 1.376(6) . ?
F411 C414 1.366(5) . ?
C411 C412 1.371(6) . ?
F412 C415 1.351(5) . ?
F413 C416 1.341(5) . ?
C413 C418 1.382(6) . ?
C413 C414 1.382(6) . ?
F414 C417 1.346(5) . ?
C414 C415 1.361(6) . ?
F415 C418 1.358(5) . ?
C415 C416 1.387(6) . ?
F416 C420 1.372(5) . ?
C416 C417 1.355(6) . ?
F417 C421 1.351(6) . ?
C417 C418 1.375(7) . ?
F418 C422 1.343(6) . ?
C419 C424 1.378(6) . ?
C419 C420 1.379(6) . ?
F419 C423 1.364(6) . ?
F420 C424 1.358(5) . ?
C420 C421 1.382(7) . ?
C421 C422 1.352(7) . ?
C422 C423 1.368(8) . ?
C423 C424 1.364(7) . ?
F501 C502 1.349(5) . ?
C501 C506 1.369(6) . ?
C501 C502 1.373(6) . ?
C501 B501 1.649(7) . ?
B501 C513 1.648(7) . ?
B501 C507 1.649(7) . ?
B501 C519 1.656(7) . ?
F502 C503 1.354(5) . ?
C502 C503 1.371(6) . ?
F503 C504 1.347(5) . ?
C503 C504 1.357(7) . ?
F504 C505 1.342(5) . ?
C504 C505 1.382(7) . ?
F505 C506 1.360(5) . ?
C505 C506 1.374(6) . ?
F506 C508 1.347(5) . ?
F507 C509 1.351(5) . ?
C507 C512 1.382(6) . ?
C507 C508 1.404(6) . ?
F508 C510 1.344(5) . ?
C508 C509 1.382(6) . ?
F509 C511 1.331(5) . ?
C509 C510 1.363(7) . ?
F510 C512 1.355(5) . ?
C510 C511 1.368(7) . ?
F511 C514 1.356(5) . ?
C511 C512 1.383(6) . ?
F512 C515 1.357(5) . ?
F513 C516 1.347(5) . ?
C513 C514 1.381(6) . ?
C513 C518 1.383(6) . ?
F514 C517 1.362(5) . ?
C514 C515 1.383(6) . ?
F515 C518 1.355(5) . ?
C515 C516 1.356(6) . ?
F516 C520 1.364(6) . ?
C516 C517 1.360(7) . ?
F517 C521 1.355(5) . ?
C517 C518 1.386(6) . ?
F518 C522 1.342(5) . ?
F519 C523 1.340(5) . ?
C519 C524 1.392(6) . ?
C519 C520 1.399(6) . ?
F520 C524 1.346(5) . ?
C520 C521 1.367(7) . ?
C521 C522 1.377(7) . ?
C522 C523 1.360(7) . ?
C523 C524 1.389(6) . ?
F601 C602 1.363(5) . ?
C601 C602 1.387(6) . ?
C601 C606 1.397(6) . ?
C601 B601 1.644(7) . ?
B601 C607 1.631(7) . ?
B601 C619 1.649(7) . ?
B601 C613 1.662(7) . ?
F602 C603 1.339(5) . ?
C602 C603 1.368(6) . ?
F603 C604 1.344(5) . ?
C603 C604 1.373(6) . ?
F604 C605 1.347(5) . ?
C604 C605 1.375(6) . ?
F605 C606 1.359(5) . ?
C605 C606 1.379(6) . ?
F606 C608 1.351(5) . ?
F607 C609 1.344(5) . ?
C607 C612 1.388(6) . ?
C607 C608 1.390(6) . ?
F608 C610 1.347(5) . ?
C608 C609 1.383(6) . ?
F609 C611 1.341(5) . ?
C609 C610 1.386(6) . ?
F610 C612 1.359(5) . ?
C610 C611 1.364(6) . ?
F611 C614 1.352(5) . ?
C611 C612 1.370(6) . ?
F612 C615 1.329(5) . ?
F613 C616 1.354(5) . ?
C613 C614 1.389(6) . ?
C613 C618 1.398(6) . ?
F614 C617 1.348(5) . ?
C614 C615 1.394(6) . ?
F615 C618 1.347(5) . ?
C615 C616 1.385(7) . ?
F616 C620 1.358(5) . ?
C616 C617 1.362(7) . ?
F617 C621 1.341(5) . ?
C617 C618 1.380(6) . ?
F618 C622 1.336(5) . ?
F619 C623 1.346(5) . ?
C619 C620 1.377(6) . ?
C619 C624 1.389(6) . ?
F620 C624 1.355(5) . ?
C620 C621 1.371(6) . ?
C621 C622 1.389(6) . ?
C622 C623 1.360(6) . ?
C623 C624 1.378(6) . ?
F701 C702 1.341(6) . ?
C701 C702 1.393(7) . ?
C701 C706 1.403(7) . ?
C701 B701 1.635(8) . ?
B701 C707 1.636(7) . ?
B701 C713 1.650(8) . ?
B701 C719 1.699(6) . ?
F702 C703 1.349(6) . ?
C702 C703 1.370(8) . ?
F703 C704 1.329(6) . ?
C703 C704 1.366(8) . ?
F704 C705 1.350(6) . ?
C704 C705 1.356(8) . ?
F705 C706 1.353(6) . ?
C705 C706 1.380(7) . ?
F706 C708 1.371(5) . ?
F707 C709 1.342(5) . ?
C707 C708 1.383(7) . ?
C707 C712 1.391(7) . ?
F708 C710 1.340(5) . ?
C708 C709 1.370(6) . ?
F709 C711 1.367(5) . ?
C709 C710 1.355(7) . ?
F710 C712 1.357(5) . ?
C710 C711 1.365(7) . ?
F711 C714 1.353(5) . ?
C711 C712 1.379(7) . ?
F712 C715 1.349(6) . ?
F713 C716 1.335(6) . ?
C713 C714 1.372(7) . ?
C713 C718 1.402(7) . ?
F714 C717 1.342(5) . ?
C714 C715 1.389(7) . ?
F715 C718 1.361(5) . ?
C715 C716 1.360(7) . ?
F716 C720 1.312(4) . ?
C716 C717 1.381(7) . ?
C717 C718 1.359(7) . ?
F717 C721 1.350(5) . ?
F718 C722 1.369(4) . ?
C719 C720 1.3900 . ?
C719 C724 1.3900 . ?
C720 C721 1.3900 . ?
C721 C722 1.3900 . ?
C722 C723 1.3900 . ?
C723 F719 1.344(5) . ?
C723 C724 1.3900 . ?
C724 F720 1.315(5) . ?
F801 C802 1.371(7) . ?
C801 C802 1.378(8) . ?
C801 C806 1.384(8) . ?
C801 B801 1.662(10) . ?
B801 C819 1.606(11) . ?
B801 C807 1.638(9) . ?
B801 C813 1.714(10) . ?
F802 C803 1.351(7) . ?
C802 C803 1.342(8) . ?
F803 C804 1.360(7) . ?
C803 C804 1.341(8) . ?
F804 C805 1.351(6) . ?
C804 C805 1.368(8) . ?
F805 C806 1.370(6) . ?
C805 C806 1.369(8) . ?
F806 C808 1.378(6) . ?
F807 C809 1.354(6) . ?
C807 C808 1.387(8) . ?
C807 C812 1.394(8) . ?
F808 C810 1.355(6) . ?
C808 C809 1.356(8) . ?
F809 C811 1.368(6) . ?
C809 C810 1.368(8) . ?
F810 C812 1.343(7) . ?
C810 C811 1.345(8) . ?
F811 C814 1.304(4) . ?
C811 C812 1.367(8) . ?
F812 C815 1.314(5) . ?
C813 C814 1.3900 . ?
C813 C818 1.3900 . ?
C814 C815 1.3900 . ?
C815 C816 1.3900 . ?
C816 F813 1.339(6) . ?
C816 C817 1.3900 . ?
C817 F814 1.331(5) . ?
C817 C818 1.3900 . ?
C818 F815 1.332(5) . ?
F816 C820 1.370(11) . ?
F817 C821 1.318(10) . ?
F818 C822 1.380(10) . ?
F819 C823 1.407(14) . ?
F820 C824 1.379(8) . ?
C819 C820 1.342(10) . ?
C819 C824 1.420(12) . ?
C820 C821 1.396(13) . ?
C821 C822 1.398(15) . ?
C822 C823 1.308(14) . ?
C823 C824 1.402(12) . ?
F901 C902 1.357(5) . ?
C901 C906 1.392(6) . ?
C901 C902 1.396(6) . ?
C901 B901 1.637(7) . ?
B901 C919 1.654(7) . ?
B901 C907 1.664(7) . ?
B901 C913 1.669(7) . ?
F902 C903 1.349(5) . ?
C902 C903 1.354(6) . ?
F903 C904 1.351(5) . ?
C903 C904 1.384(6) . ?
F904 C905 1.350(5) . ?
C904 C905 1.374(6) . ?
F905 C906 1.334(5) . ?
C905 C906 1.381(6) . ?
F906 C908 1.364(5) . ?
F907 C909 1.344(5) . ?
C907 C908 1.379(6) . ?
C907 C912 1.380(6) . ?
F908 C910 1.341(5) . ?
C908 C909 1.380(6) . ?
F909 C911 1.336(5) . ?
C909 C910 1.374(6) . ?
F910 C912 1.360(5) . ?
C910 C911 1.372(6) . ?
F911 C914 1.361(5) . ?
C911 C912 1.373(6) . ?
F912 C915 1.356(5) . ?
F913 C916 1.366(5) . ?
C913 C918 1.371(6) . ?
C913 C914 1.378(6) . ?
F914 C917 1.335(5) . ?
C914 C915 1.380(7) . ?
F915 C918 1.367(5) . ?
C915 C916 1.345(7) . ?
F916 C920 1.353(5) . ?
C916 C917 1.369(7) . ?
F917 C921 1.349(5) . ?
C917 C918 1.386(6) . ?
F918 C922 1.347(6) . ?
F919 C923 1.339(6) . ?
C919 C924 1.363(6) . ?
C919 C920 1.385(6) . ?
F920 C924 1.358(5) . ?
C920 C921 1.383(7) . ?
C921 C922 1.357(7) . ?
C922 C923 1.372(7) . ?
C923 C924 1.403(7) . ?

loop_
_geom_torsion_atom_site_label_1
_geom_torsion_atom_site_label_2
_geom_torsion_atom_site_label_3
_geom_torsion_atom_site_label_4
_geom_torsion
_geom_torsion_site_symmetry_1
_geom_torsion_site_symmetry_2
_geom_torsion_site_symmetry_3
_geom_torsion_site_symmetry_4
_geom_torsion_publ_flag
N62 Cu1 N1 C1 -24.0(4) . . . . ?
N4 Cu1 N1 C1 -122.8(4) . . . . ?
N3 Cu1 N1 C1 157.7(4) . . . . ?
N5 Cu1 N1 C1 78.7(4) . . . . ?
N62 Cu1 N1 C3 174.2(4) . . . . ?
N4 Cu1 N1 C3 75.5(4) . . . . ?
N3 Cu1 N1 C3 -4.1(4) . . . . ?
N5 Cu1 N1 C3 -83.1(4) . . . . ?
C3 N1 C1 N2 0.9(5) . . . . ?
Cu1 N1 C1 N2 -164.0(3) . . . . ?
N1 C1 N2 C2 -0.1(5) . . . . ?
N1 C1 N2 Cu2 178.0(3) . . . . ?
N21 Cu2 N2 C1 65.6(4) . . . . ?
N24 Cu2 N2 C1 -84.2(4) . . . . ?
N25 Cu2 N2 C1 165.0(3) . . . . ?
N21 Cu2 N2 C2 -116.7(4) . . . . ?
N24 Cu2 N2 C2 93.5(4) . . . . ?
N25 Cu2 N2 C2 -17.4(4) . . . . ?
C1 N2 C2 C3 -0.7(5) . . . . ?
Cu2 N2 C2 C3 -178.7(3) . . . . ?
N1 Cu1 N3 C5 -11.4(3) . . . . ?
N4 Cu1 N3 C5 -156.5(3) . . . . ?
N5 Cu1 N3 C5 86.5(3) . . . . ?
N1 Cu1 N3 C12 -131.3(3) . . . . ?
N4 Cu1 N3 C12 83.7(3) . . . . ?
N5 Cu1 N3 C12 -33.3(2) . . . . ?
N1 Cu1 N3 C6 113.3(3) . . . . ?
N4 Cu1 N3 C6 -31.8(3) . . . . ?
N5 Cu1 N3 C6 -148.8(3) . . . . ?
N2 C2 C3 N1 1.3(5) . . . . ?
N2 C2 C3 C4 -179.2(4) . . . . ?
C1 N1 C3 C2 -1.3(5) . . . . ?
Cu1 N1 C3 C2 163.7(3) . . . . ?
C1 N1 C3 C4 179.1(4) . . . . ?
Cu1 N1 C3 C4 -15.9(6) . . . . ?
N62 Cu1 N4 C11 13.7(4) . . . . ?
N1 Cu1 N4 C11 113.2(4) . . . . ?
N3 Cu1 N4 C11 -162.6(4) . . . . ?
N5 Cu1 N4 C11 -90.1(4) . . . . ?
N62 Cu1 N4 C7 -165.3(3) . . . . ?
N1 Cu1 N4 C7 -65.9(4) . . . . ?
N3 Cu1 N4 C7 18.4(3) . . . . ?
N5 Cu1 N4 C7 90.9(3) . . . . ?
C2 C3 C4 C5 -126.4(5) . . . . ?
N1 C3 C4 C5 53.0(6) . . . . ?
N62 Cu1 N5 C14 35.7(4) . . . . ?
N1 Cu1 N5 C14 -60.2(4) . . . . ?
N4 Cu1 N5 C14 133.1(4) . . . . ?
N3 Cu1 N5 C14 -153.4(4) . . . . ?
N62 Cu1 N5 C13 -157.7(3) . . . . ?
N1 Cu1 N5 C13 106.4(3) . . . . ?
N4 Cu1 N5 C13 -60.4(3) . . . . ?
N3 Cu1 N5 C13 13.1(3) . . . . ?
C12 N3 C5 C4 164.6(3) . . . . ?
C6 N3 C5 C4 -75.5(5) . . . . ?
Cu1 N3 C5 C4 46.4(4) . . . . ?
C3 C4 C5 N3 -69.5(5) . . . . ?
C5 N3 C6 C7 169.2(4) . . . . ?
C12 N3 C6 C7 -71.7(4) . . . . ?
Cu1 N3 C6 C7 40.6(4) . . . . ?
C11 N4 C7 C8 -1.6(6) . . . . ?
Cu1 N4 C7 C8 177.6(4) . . . . ?
C11 N4 C7 C6 -178.7(4) . . . . ?
Cu1 N4 C7 C6 0.4(5) . . . . ?
N3 C6 C7 N4 -28.4(5) . . . . ?
N3 C6 C7 C8 154.5(4) . . . . ?
N4 C7 C8 C9 0.8(7) . . . . ?
C6 C7 C8 C9 177.7(4) . . . . ?
C7 C8 C9 C10 -0.5(7) . . . . ?
C8 C9 C10 C11 0.9(7) . . . . ?
C7 N4 C11 C10 2.1(7) . . . . ?
Cu1 N4 C11 C10 -176.9(3) . . . . ?
C9 C10 C11 N4 -1.8(7) . . . . ?
C5 N3 C12 C13 -75.7(4) . . . . ?
C6 N3 C12 C13 163.3(3) . . . . ?
Cu1 N3 C12 C13 50.4(4) . . . . ?
C14 N5 C13 C18 -0.5(6) . . . . ?
Cu1 N5 C13 C18 -168.4(3) . . . . ?
C14 N5 C13 C12 179.7(4) . . . . ?
Cu1 N5 C13 C12 11.7(4) . . . . ?
N3 C12 C13 N5 -42.1(5) . . . . ?
N3 C12 C13 C18 138.0(4) . . . . ?
C13 N5 C14 C16 0.3(7) . . . . ?
Cu1 N5 C14 C16 166.0(3) . . . . ?
N5 C14 C16 C17 -0.2(7) . . . . ?
C14 C16 C17 C18 0.1(7) . . . . ?
N5 C13 C18 C17 0.4(7) . . . . ?
C12 C13 C18 C17 -179.8(4) . . . . ?
C16 C17 C18 C13 -0.2(7) . . . . ?
N2 Cu2 N21 C21 25.0(4) . . . . ?
N24 Cu2 N21 C21 126.4(4) . . . . ?
N23 Cu2 N21 C21 -158.0(4) . . . . ?
N25 Cu2 N21 C21 -78.9(4) . . . . ?
N2 Cu2 N21 C23 -170.6(4) . . . . ?
N24 Cu2 N21 C23 -69.1(5) . . . . ?
N23 Cu2 N21 C23 6.5(4) . . . . ?
N25 Cu2 N21 C23 85.6(4) . . . . ?
C23 N21 C21 N22 0.3(5) . . . . ?
Cu2 N21 C21 N22 167.6(3) . . . . ?
N21 C21 N22 C22 -0.7(5) . . . . ?
N21 C21 N22 Cu3 -175.2(3) . . . . ?
N41 Cu3 N22 C21 -69.5(3) . . . . ?
N44 Cu3 N22 C21 77.9(3) . . . . ?
N45 Cu3 N22 C21 -167.9(3) . . . . ?
N41 Cu3 N22 C22 117.3(4) . . . . ?
N44 Cu3 N22 C22 -95.2(4) . . . . ?
N45 Cu3 N22 C22 19.0(4) . . . . ?
C21 N22 C22 C23 0.8(5) . . . . ?
Cu3 N22 C22 C23 174.9(3) . . . . ?
N21 Cu2 N23 C26 -117.2(3) . . . . ?
N24 Cu2 N23 C26 32.5(3) . . . . ?
N25 Cu2 N23 C26 145.0(3) . . . . ?
N21 Cu2 N23 C25 8.3(4) . . . . ?
N24 Cu2 N23 C25 158.0(4) . . . . ?
N25 Cu2 N23 C25 -89.4(3) . . . . ?
N21 Cu2 N23 C32 128.2(3) . . . . ?
N24 Cu2 N23 C32 -82.1(3) . . . . ?
N25 Cu2 N23 C32 30.5(3) . . . . ?
N22 C22 C23 N21 -0.6(5) . . . . ?
N22 C22 C23 C24 177.6(5) . . . . ?
C21 N21 C23 C22 0.2(5) . . . . ?
Cu2 N21 C23 C22 -167.0(3) . . . . ?
C21 N21 C23 C24 -178.3(4) . . . . ?
Cu2 N21 C23 C24 14.5(6) . . . . ?
N2 Cu2 N24 C28 -18.0(4) . . . . ?
N21 Cu2 N24 C28 -119.5(5) . . . . ?
N23 Cu2 N24 C28 161.0(5) . . . . ?
N25 Cu2 N24 C28 87.2(4) . . . . ?
N2 Cu2 N24 C27 162.3(3) . . . . ?
N21 Cu2 N24 C27 60.8(5) . . . . ?
N23 Cu2 N24 C27 -18.7(3) . . . . ?
N25 Cu2 N24 C27 -92.5(3) . . . . ?
C22 C23 C24 C25 128.6(6) . . . . ?
N21 C23 C24 C25 -53.3(6) . . . . ?
N2 Cu2 N25 C33 163.0(3) . . . . ?
N21 Cu2 N25 C33 -101.7(3) . . . . ?
N24 Cu2 N25 C33 64.8(3) . . . . ?
N23 Cu2 N25 C33 -9.4(3) . . . . ?
N2 Cu2 N25 C34 -34.1(4) . . . . ?
N21 Cu2 N25 C34 61.2(4) . . . . ?
N24 Cu2 N25 C34 -132.2(4) . . . . ?
N23 Cu2 N25 C34 153.5(4) . . . . ?
C26 N23 C25 C24 78.6(5) . . . . ?
C32 N23 C25 C24 -163.4(4) . . . . ?
Cu2 N23 C25 C24 -44.2(5) . . . . ?
C23 C24 C25 N23 68.7(6) . . . . ?
C25 N23 C26 C27 -171.7(4) . . . . ?
C32 N23 C26 C27 71.0(5) . . . . ?
Cu2 N23 C26 C27 -41.7(4) . . . . ?
C28 N24 C27 C31 0.3(8) . . . . ?
Cu2 N24 C27 C31 -179.9(4) . . . . ?
C28 N24 C27 C26 -180.0(5) . . . . ?
Cu2 N24 C27 C26 -0.2(5) . . . . ?
N23 C26 C27 N24 29.1(6) . . . . ?
N23 C26 C27 C31 -151.2(5) . . . . ?
C27 N24 C28 C29 -0.4(8) . . . . ?
Cu2 N24 C28 C29 179.9(4) . . . . ?
N24 C28 C29 C30 -0.2(10) . . . . ?
C28 C29 C30 C31 0.8(10) . . . . ?
N24 C27 C31 C30 0.2(9) . . . . ?
C26 C27 C31 C30 -179.4(6) . . . . ?
C29 C30 C31 C27 -0.8(10) . . . . ?
C26 N23 C32 C33 -161.0(4) . . . . ?
C25 N23 C32 C33 79.1(5) . . . . ?
Cu2 N23 C32 C33 -48.3(4) . . . . ?
C34 N25 C33 C37 1.7(7) . . . . ?
Cu2 N25 C33 C37 166.7(4) . . . . ?
C34 N25 C33 C32 179.6(4) . . . . ?
Cu2 N25 C33 C32 -15.4(5) . . . . ?
N23 C32 C33 N25 43.3(6) . . . . ?
N23 C32 C33 C37 -138.8(5) . . . . ?
C33 N25 C34 C35 -1.0(7) . . . . ?
Cu2 N25 C34 C35 -163.0(4) . . . . ?
N25 C34 C35 C36 1.5(7) . . . . ?
C34 C35 C36 C37 -2.7(8) . . . . ?
C35 C36 C37 C33 3.5(8) . . . . ?
N25 C33 C37 C36 -3.0(8) . . . . ?
C32 C33 C37 C36 179.3(5) . . . . ?
N22 Cu3 N41 C41 -25.8(4) . . . . ?
N44 Cu3 N41 C41 -126.1(4) . . . . ?
N43 Cu3 N41 C41 155.2(4) . . . . ?
N45 Cu3 N41 C41 75.6(4) . . . . ?
N22 Cu3 N41 C43 176.5(4) . . . . ?
N44 Cu3 N41 C43 76.2(5) . . . . ?
N43 Cu3 N41 C43 -2.6(4) . . . . ?
N45 Cu3 N41 C43 -82.2(4) . . . . ?
C43 N41 C41 N42 -1.1(5) . . . . ?
Cu3 N41 C41 N42 -162.7(3) . . . . ?
N41 C41 N42 C42 1.3(5) . . . . ?
N41 C41 N42 Cu4 176.8(3) . . . . ?
N61 Cu4 N42 C41 65.1(4) . . . . ?
N64 Cu4 N42 C41 -80.6(4) . . . . ?
N65 Cu4 N42 C41 165.9(3) . . . . ?
N61 Cu4 N42 C42 -120.7(4) . . . . ?
N64 Cu4 N42 C42 93.6(4) . . . . ?
N65 Cu4 N42 C42 -19.9(4) . . . . ?
C41 N42 C42 C43 -0.9(5) . . . . ?
Cu4 N42 C42 C43 -176.0(3) . . . . ?
N41 Cu3 N43 C46 115.6(3) . . . . ?
N44 Cu3 N43 C46 -31.4(3) . . . . ?
N45 Cu3 N43 C46 -147.7(3) . . . . ?
N41 Cu3 N43 C45 -10.1(3) . . . . ?
N44 Cu3 N43 C45 -157.1(3) . . . . ?
N45 Cu3 N43 C45 86.6(3) . . . . ?
N41 Cu3 N43 C52 -130.4(3) . . . . ?
N44 Cu3 N43 C52 82.5(3) . . . . ?
N45 Cu3 N43 C52 -33.7(3) . . . . ?
N42 C42 C43 N41 0.3(5) . . . . ?
N42 C42 C43 C44 -178.4(4) . . . . ?
C41 N41 C43 C42 0.5(5) . . . . ?
Cu3 N41 C43 C42 162.0(3) . . . . ?
C41 N41 C43 C44 179.3(4) . . . . ?
Cu3 N41 C43 C44 -19.1(6) . . . . ?
N41 Cu3 N44 C48 113.8(4) . . . . ?
N22 Cu3 N44 C48 13.1(4) . . . . ?
N43 Cu3 N44 C48 -163.1(4) . . . . ?
N45 Cu3 N44 C48 -89.7(4) . . . . ?
N41 Cu3 N44 C47 -63.4(4) . . . . ?
N22 Cu3 N44 C47 -164.1(3) . . . . ?
N43 Cu3 N44 C47 19.7(3) . . . . ?
N45 Cu3 N44 C47 93.2(3) . . . . ?
C42 C43 C44 C45 -124.5(5) . . . . ?
N41 C43 C44 C45 56.9(6) . . . . ?
N41 Cu3 N45 C53 109.0(3) . . . . ?
N22 Cu3 N45 C53 -155.8(3) . . . . ?
N44 Cu3 N45 C53 -58.3(3) . . . . ?
N43 Cu3 N45 C53 15.5(3) . . . . ?
N41 Cu3 N45 C54 -60.9(4) . . . . ?
N22 Cu3 N45 C54 34.3(4) . . . . ?
N44 Cu3 N45 C54 131.7(4) . . . . ?
N43 Cu3 N45 C54 -154.4(4) . . . . ?
C43 C44 C45 N43 -69.8(5) . . . . ?
C46 N43 C45 C44 -78.4(5) . . . . ?
C52 N43 C45 C44 162.4(4) . . . . ?
Cu3 N43 C45 C44 44.4(5) . . . . ?
C45 N43 C46 C47 168.1(4) . . . . ?
C52 N43 C46 C47 -72.5(5) . . . . ?
Cu3 N43 C46 C47 38.5(4) . . . . ?
C48 N44 C47 C51 -0.7(7) . . . . ?
Cu3 N44 C47 C51 176.7(4) . . . . ?
C48 N44 C47 C46 179.8(4) . . . . ?
Cu3 N44 C47 C46 -2.8(5) . . . . ?
N43 C46 C47 N44 -25.2(6) . . . . ?
N43 C46 C47 C51 155.3(4) . . . . ?
C47 N44 C48 C49 0.0(8) . . . . ?
Cu3 N44 C48 C49 -177.0(4) . . . . ?
N44 C48 C49 C50 1.1(9) . . . . ?
C48 C49 C50 C51 -1.7(9) . . . . ?
C49 C50 C51 C47 1.1(9) . . . . ?
N44 C47 C51 C50 0.1(8) . . . . ?
C46 C47 C51 C50 179.6(5) . . . . ?
C46 N43 C52 C53 160.4(4) . . . . ?
C45 N43 C52 C53 -78.3(4) . . . . ?
Cu3 N43 C52 C53 48.2(4) . . . . ?
C54 N45 C53 C57 -1.9(7) . . . . ?
Cu3 N45 C53 C57 -173.1(4) . . . . ?
C54 N45 C53 C52 179.6(4) . . . . ?
Cu3 N45 C53 C52 8.3(5) . . . . ?
N43 C52 C53 N45 -38.8(5) . . . . ?
N43 C52 C53 C57 142.6(5) . . . . ?
C53 N45 C54 C55 1.9(7) . . . . ?
Cu3 N45 C54 C55 171.4(3) . . . . ?
N45 C54 C55 C56 -1.6(7) . . . . ?
C54 C55 C56 C57 1.2(8) . . . . ?
C55 C56 C57 C53 -1.1(8) . . . . ?
N45 C53 C57 C56 1.5(8) . . . . ?
C52 C53 C57 C56 180.0(5) . . . . ?
N62 C61 N61 C63 0.3(5) . . . . ?
N62 C61 N61 Cu4 164.9(3) . . . . ?
N42 Cu4 N61 C61 21.5(4) . . . . ?
N64 Cu4 N61 C61 121.9(4) . . . . ?
N63 Cu4 N61 C61 -159.6(3) . . . . ?
N65 Cu4 N61 C61 -80.2(4) . . . . ?
N42 Cu4 N61 C63 -177.0(3) . . . . ?
N64 Cu4 N61 C63 -76.6(4) . . . . ?
N63 Cu4 N61 C63 1.9(4) . . . . ?
N65 Cu4 N61 C63 81.3(3) . . . . ?
N61 C61 N62 C62 0.0(5) . . . . ?
N61 C61 N62 Cu1 -172.2(3) . . . . ?
N1 Cu1 N62 C61 -67.3(3) . . . . ?
N4 Cu1 N62 C61 78.2(3) . . . . ?
N5 Cu1 N62 C61 -167.1(3) . . . . ?
N1 Cu1 N62 C62 122.9(4) . . . . ?
N4 Cu1 N62 C62 -91.7(4) . . . . ?
N5 Cu1 N62 C62 23.1(4) . . . . ?
C61 N62 C62 C63 -0.3(5) . . . . ?
Cu1 N62 C62 C63 170.9(3) . . . . ?
N61 Cu4 N63 C66 -112.6(3) . . . . ?
N64 Cu4 N63 C66 32.6(3) . . . . ?
N65 Cu4 N63 C66 148.4(3) . . . . ?
N61 Cu4 N63 C65 12.8(3) . . . . ?
N64 Cu4 N63 C65 157.9(3) . . . . ?
N65 Cu4 N63 C65 -86.3(3) . . . . ?
N61 Cu4 N63 C72 133.5(3) . . . . ?
N64 Cu4 N63 C72 -81.3(3) . . . . ?
N65 Cu4 N63 C72 34.5(3) . . . . ?
N62 C62 C63 N61 0.4(5) . . . . ?
N62 C62 C63 C64 177.7(4) . . . . ?
C61 N61 C63 C62 -0.4(5) . . . . ?
Cu4 N61 C63 C62 -165.0(3) . . . . ?
C61 N61 C63 C64 -178.0(4) . . . . ?
Cu4 N61 C63 C64 17.4(6) . . . . ?
N42 Cu4 N64 C67 164.4(3) . . . . ?
N61 Cu4 N64 C67 63.7(4) . . . . ?
N63 Cu4 N64 C67 -19.9(3) . . . . ?
N65 Cu4 N64 C67 -92.6(3) . . . . ?
N42 Cu4 N64 C68 -15.1(4) . . . . ?
N61 Cu4 N64 C68 -115.9(4) . . . . ?
N63 Cu4 N64 C68 160.6(4) . . . . ?
N65 Cu4 N64 C68 87.8(4) . . . . ?
C62 C63 C64 C65 130.6(5) . . . . ?
N61 C63 C64 C65 -52.4(6) . . . . ?
N42 Cu4 N65 C74 -31.6(4) . . . . ?
N61 Cu4 N65 C74 64.3(4) . . . . ?
N64 Cu4 N65 C74 -129.2(4) . . . . ?
N63 Cu4 N65 C74 157.8(4) . . . . ?
N42 Cu4 N65 C73 153.1(3) . . . . ?
N61 Cu4 N65 C73 -111.0(3) . . . . ?
N64 Cu4 N65 C73 55.4(3) . . . . ?
N63 Cu4 N65 C73 -17.6(3) . . . . ?
C66 N63 C65 C64 76.1(5) . . . . ?
C72 N63 C65 C64 -164.7(4) . . . . ?
Cu4 N63 C65 C64 -46.6(5) . . . . ?
C63 C64 C65 N63 68.7(5) . . . . ?
C65 N63 C66 C67 -169.2(3) . . . . ?
C72 N63 C66 C67 70.8(4) . . . . ?
Cu4 N63 C66 C67 -40.5(4) . . . . ?
C68 N64 C67 C71 0.6(6) . . . . ?
Cu4 N64 C67 C71 -179.0(4) . . . . ?
C68 N64 C67 C66 -178.7(4) . . . . ?
Cu4 N64 C67 C66 1.7(5) . . . . ?
N63 C66 C67 N64 26.9(5) . . . . ?
N63 C66 C67 C71 -152.4(4) . . . . ?
C67 N64 C68 C69 0.3(7) . . . . ?
Cu4 N64 C68 C69 179.8(3) . . . . ?
N64 C68 C69 C70 0.1(7) . . . . ?
C68 C69 C70 C71 -1.2(7) . . . . ?
C69 C70 C71 C67 2.0(7) . . . . ?
N64 C67 C71 C70 -1.7(7) . . . . ?
C66 C67 C71 C70 177.6(4) . . . . ?
C66 N63 C72 C73 -161.3(4) . . . . ?
C65 N63 C72 C73 77.3(4) . . . . ?
Cu4 N63 C72 C73 -48.7(4) . . . . ?
C74 N65 C73 C77 1.3(6) . . . . ?
Cu4 N65 C73 C77 177.2(3) . . . . ?
C74 N65 C73 C72 178.9(4) . . . . ?
Cu4 N65 C73 C72 -5.2(5) . . . . ?
N63 C72 C73 N65 36.7(5) . . . . ?
N63 C72 C73 C77 -145.7(4) . . . . ?
C73 N65 C74 C75 -1.4(6) . . . . ?
Cu4 N65 C74 C75 -176.4(3) . . . . ?
N65 C74 C75 C76 0.5(7) . . . . ?
C74 C75 C76 C77 0.4(7) . . . . ?
C75 C76 C77 C73 -0.5(7) . . . . ?
N65 C73 C77 C76 -0.3(7) . . . . ?
C72 C73 C77 C76 -177.7(5) . . . . ?
N162 Cu5 N101 C101 25.4(4) . . . . ?
N104 Cu5 N101 C101 125.4(4) . . . . ?
N103 Cu5 N101 C101 -155.5(4) . . . . ?
N105 Cu5 N101 C101 -75.8(4) . . . . ?
N162 Cu5 N101 C103 -173.0(4) . . . . ?
N104 Cu5 N101 C103 -73.0(5) . . . . ?
N103 Cu5 N101 C103 6.2(4) . . . . ?
N105 Cu5 N101 C103 85.9(4) . . . . ?
C103 N101 C101 N102 -0.1(5) . . . . ?
Cu5 N101 C101 N102 164.7(3) . . . . ?
N101 C101 N102 C102 -0.3(5) . . . . ?
N101 C101 N102 Cu6 -172.6(3) . . . . ?
N121 Cu6 N102 C101 -68.7(4) . . . . ?
N124 Cu6 N102 C101 75.3(4) . . . . ?
N125 Cu6 N102 C101 -173.7(3) . . . . ?
N121 Cu6 N102 C102 121.2(4) . . . . ?
N124 Cu6 N102 C102 -94.8(4) . . . . ?
N125 Cu6 N102 C102 16.3(4) . . . . ?
C101 N102 C102 C103 0.6(5) . . . . ?
Cu6 N102 C102 C103 171.9(3) . . . . ?
N101 Cu5 N103 C106 -116.9(3) . . . . ?
N104 Cu5 N103 C106 30.3(3) . . . . ?
N105 Cu5 N103 C106 144.8(3) . . . . ?
N101 Cu5 N103 C112 128.6(3) . . . . ?
N104 Cu5 N103 C112 -84.2(3) . . . . ?
N105 Cu5 N103 C112 30.3(3) . . . . ?
N101 Cu5 N103 C105 8.1(3) . . . . ?
N104 Cu5 N103 C105 155.3(3) . . . . ?
N105 Cu5 N103 C105 -90.1(3) . . . . ?
N102 C102 C103 N101 -0.7(5) . . . . ?
N102 C102 C103 C104 179.1(5) . . . . ?
C101 N101 C103 C102 0.5(5) . . . . ?
Cu5 N101 C103 C102 -164.3(3) . . . . ?
C101 N101 C103 C104 -179.3(4) . . . . ?
Cu5 N101 C103 C104 15.8(6) . . . . ?
N162 Cu5 N104 C107 169.0(3) . . . . ?
N101 Cu5 N104 C107 68.6(5) . . . . ?
N103 Cu5 N104 C107 -14.9(3) . . . . ?
N105 Cu5 N104 C107 -88.8(3) . . . . ?
N162 Cu5 N104 C108 -13.6(4) . . . . ?
N101 Cu5 N104 C108 -113.9(4) . . . . ?
N103 Cu5 N104 C108 162.5(4) . . . . ?
N105 Cu5 N104 C108 88.6(4) . . . . ?
C102 C103 C104 C105 125.6(5) . . . . ?
N101 C103 C104 C105 -54.6(6) . . . . ?
N162 Cu5 N105 C113 158.9(3) . . . . ?
N101 Cu5 N105 C113 -105.7(3) . . . . ?
N104 Cu5 N105 C113 62.1(4) . . . . ?
N103 Cu5 N105 C113 -12.4(3) . . . . ?
N162 Cu5 N105 C114 -32.5(4) . . . . ?
N101 Cu5 N105 C114 62.8(4) . . . . ?
N104 Cu5 N105 C114 -129.3(4) . . . . ?
N103 Cu5 N105 C114 156.2(4) . . . . ?
C106 N103 C105 C104 78.3(5) . . . . ?
C112 N103 C105 C104 -163.2(4) . . . . ?
Cu5 N103 C105 C104 -43.9(5) . . . . ?
C103 C104 C105 N103 69.2(5) . . . . ?
C112 N103 C106 C107 71.5(5) . . . . ?
C105 N103 C106 C107 -170.1(4) . . . . ?
Cu5 N103 C106 C107 -41.3(4) . . . . ?
C108 N104 C107 C111 -1.2(7) . . . . ?
Cu5 N104 C107 C111 176.5(4) . . . . ?
C108 N104 C107 C106 177.4(4) . . . . ?
Cu5 N104 C107 C106 -4.9(5) . . . . ?
N103 C106 C107 N104 31.9(6) . . . . ?
N103 C106 C107 C111 -149.5(5) . . . . ?
C107 N104 C108 C109 0.7(7) . . . . ?
Cu5 N104 C108 C109 -176.6(4) . . . . ?
N104 C108 C109 C110 0.0(8) . . . . ?
C108 C109 C110 C111 -0.4(8) . . . . ?
C109 C110 C111 C107 0.0(8) . . . . ?
N104 C107 C111 C110 0.8(8) . . . . ?
C106 C107 C111 C110 -177.7(5) . . . . ?
C106 N103 C112 C113 -158.4(4) . . . . ?
C105 N103 C112 C113 81.0(5) . . . . ?
Cu5 N103 C112 C113 -45.6(5) . . . . ?
C114 N105 C113 C117 3.0(7) . . . . ?
Cu5 N105 C113 C117 173.0(4) . . . . ?
C114 N105 C113 C112 179.9(4) . . . . ?
Cu5 N105 C113 C112 -10.0(5) . . . . ?
N103 C112 C113 N105 38.0(6) . . . . ?
N103 C112 C113 C117 -145.1(5) . . . . ?
C113 N105 C114 C115 -5.0(7) . . . . ?
Cu5 N105 C114 C115 -172.9(4) . . . . ?
N105 C114 C115 C116 4.1(8) . . . . ?
C114 C115 C116 C117 -1.2(8) . . . . ?
C115 C116 C117 C113 -0.7(8) . . . . ?
N105 C113 C117 C116 -0.2(8) . . . . ?
C112 C113 C117 C116 -176.9(5) . . . . ?
N102 Cu6 N121 C121 -17.3(4) . . . . ?
N124 Cu6 N121 C121 -115.9(4) . . . . ?
N123 Cu6 N121 C121 166.4(4) . . . . ?
N125 Cu6 N121 C121 86.5(4) . . . . ?
N102 Cu6 N121 C123 174.2(4) . . . . ?
N124 Cu6 N121 C123 75.6(5) . . . . ?
N123 Cu6 N121 C123 -2.1(4) . . . . ?
N125 Cu6 N121 C123 -82.0(4) . . . . ?
C123 N121 C121 N122 0.3(5) . . . . ?
Cu6 N121 C121 N122 -170.2(3) . . . . ?
N121 C121 N122 C122 0.1(5) . . . . ?
N121 C121 N122 Cu7 167.2(3) . . . . ?
N141 Cu7 N122 C121 69.3(4) . . . . ?
N144 Cu7 N122 C121 -73.1(4) . . . . ?
N145 Cu7 N122 C121 173.3(4) . . . . ?
N141 Cu7 N122 C122 -127.0(4) . . . . ?
N144 Cu7 N122 C122 90.6(4) . . . . ?
N145 Cu7 N122 C122 -23.0(4) . . . . ?
C121 N122 C122 C123 -0.5(5) . . . . ?
Cu7 N122 C122 C123 -166.7(4) . . . . ?
N121 Cu6 N123 C126 108.4(3) . . . . ?
N124 Cu6 N123 C126 -35.3(3) . . . . ?
N125 Cu6 N123 C126 -148.7(3) . . . . ?
N121 Cu6 N123 C132 -136.0(3) . . . . ?
N124 Cu6 N123 C132 80.3(3) . . . . ?
N125 Cu6 N123 C132 -33.1(3) . . . . ?
N121 Cu6 N123 C125 -17.3(4) . . . . ?
N124 Cu6 N123 C125 -161.0(4) . . . . ?
N125 Cu6 N123 C125 85.7(3) . . . . ?
N122 C122 C123 N121 0.7(6) . . . . ?
N122 C122 C123 C124 -177.8(5) . . . . ?
C121 N121 C123 C122 -0.6(5) . . . . ?
Cu6 N121 C123 C122 170.0(3) . . . . ?
C121 N121 C123 C124 178.1(5) . . . . ?
Cu6 N121 C123 C124 -11.4(7) . . . . ?
N102 Cu6 N124 C128 17.5(4) . . . . ?
N121 Cu6 N124 C128 117.0(4) . . . . ?
N123 Cu6 N124 C128 -160.1(5) . . . . ?
N125 Cu6 N124 C128 -86.3(4) . . . . ?
N102 Cu6 N124 C127 -160.1(3) . . . . ?
N121 Cu6 N124 C127 -60.5(4) . . . . ?
N123 Cu6 N124 C127 22.3(3) . . . . ?
N125 Cu6 N124 C127 96.2(3) . . . . ?
C122 C123 C124 C125 -135.9(6) . . . . ?
N121 C123 C124 C125 45.8(7) . . . . ?
N102 Cu6 N125 C133 -154.4(3) . . . . ?
N121 Cu6 N125 C133 108.0(3) . . . . ?
N124 Cu6 N125 C133 -58.1(4) . . . . ?
N123 Cu6 N125 C133 15.6(3) . . . . ?
N102 Cu6 N125 C134 31.9(4) . . . . ?
N121 Cu6 N125 C134 -65.8(4) . . . . ?
N124 Cu6 N125 C134 128.2(4) . . . . ?
N123 Cu6 N125 C134 -158.2(4) . . . . ?
C123 C124 C125 N123 -67.5(6) . . . . ?
C126 N123 C125 C124 -70.5(5) . . . . ?
C132 N123 C125 C124 170.0(4) . . . . ?
Cu6 N123 C125 C124 51.7(5) . . . . ?
C132 N123 C126 C127 -70.0(5) . . . . ?
C125 N123 C126 C127 171.9(4) . . . . ?
Cu6 N123 C126 C127 43.4(4) . . . . ?
C128 N124 C127 C131 -2.0(7) . . . . ?
Cu6 N124 C127 C131 175.8(4) . . . . ?
C128 N124 C127 C126 178.8(4) . . . . ?
Cu6 N124 C127 C126 -3.4(5) . . . . ?
N123 C126 C127 N124 -27.5(6) . . . . ?
N123 C126 C127 C131 153.3(5) . . . . ?
C127 N124 C128 C129 1.4(8) . . . . ?
Cu6 N124 C128 C129 -176.0(4) . . . . ?
N124 C128 C129 C130 -0.9(9) . . . . ?
C128 C129 C130 C131 0.8(9) . . . . ?
N124 C127 C131 C130 2.0(8) . . . . ?
C126 C127 C131 C130 -178.9(5) . . . . ?
C129 C130 C131 C127 -1.3(8) . . . . ?
C126 N123 C132 C133 159.5(4) . . . . ?
C125 N123 C132 C133 -79.0(5) . . . . ?
Cu6 N123 C132 C133 46.3(5) . . . . ?
C134 N125 C133 C137 -2.8(8) . . . . ?
Cu6 N125 C133 C137 -177.4(4) . . . . ?
C134 N125 C133 C132 -179.1(4) . . . . ?
Cu6 N125 C133 C132 6.3(5) . . . . ?
N123 C132 C133 N125 -35.6(6) . . . . ?
N123 C132 C133 C137 148.2(5) . . . . ?
C133 N125 C134 C135 4.7(8) . . . . ?
Cu6 N125 C134 C135 178.2(4) . . . . ?
N125 C134 C135 C136 -2.9(9) . . . . ?
C134 C135 C136 C137 -0.9(10) . . . . ?
C135 C136 C137 C133 2.7(11) . . . . ?
N125 C133 C137 C136 -0.9(10) . . . . ?
C132 C133 C137 C136 175.1(6) . . . . ?
N122 Cu7 N141 C141 21.2(4) . . . . ?
N144 Cu7 N141 C141 119.4(4) . . . . ?
N143 Cu7 N141 C141 -163.0(4) . . . . ?
N145 Cu7 N141 C141 -83.8(4) . . . . ?
N122 Cu7 N141 C143 -175.1(4) . . . . ?
N144 Cu7 N141 C143 -76.9(5) . . . . ?
N143 Cu7 N141 C143 0.7(4) . . . . ?
N145 Cu7 N141 C143 79.9(4) . . . . ?
C143 N141 C141 N142 1.1(5) . . . . ?
Cu7 N141 C141 N142 168.0(3) . . . . ?
N141 C141 N142 C142 -1.1(5) . . . . ?
N141 C141 N142 Cu8 -170.0(3) . . . . ?
C143 C142 N142 C141 0.7(5) . . . . ?
C143 C142 N142 Cu8 167.9(3) . . . . ?
N161 Cu8 N142 C141 -67.8(4) . . . . ?
N164 Cu8 N142 C141 76.1(4) . . . . ?
N165 Cu8 N142 C141 -170.5(3) . . . . ?
N161 Cu8 N142 C142 126.8(4) . . . . ?
N164 Cu8 N142 C142 -89.3(4) . . . . ?
N165 Cu8 N142 C142 24.1(4) . . . . ?
N141 Cu7 N143 C146 -107.7(3) . . . . ?
N144 Cu7 N143 C146 34.5(3) . . . . ?
N145 Cu7 N143 C146 150.3(3) . . . . ?
N141 Cu7 N143 C152 137.4(3) . . . . ?
N144 Cu7 N143 C152 -80.3(3) . . . . ?
N145 Cu7 N143 C152 35.5(3) . . . . ?
N141 Cu7 N143 C145 16.9(3) . . . . ?
N144 Cu7 N143 C145 159.2(3) . . . . ?
N145 Cu7 N143 C145 -85.0(3) . . . . ?
N142 C142 C143 N141 -0.1(5) . . . . ?
N142 C142 C143 C144 178.8(5) . . . . ?
C141 N141 C143 C142 -0.6(5) . . . . ?
Cu7 N141 C143 C142 -167.0(3) . . . . ?
C141 N141 C143 C144 -179.6(4) . . . . ?
Cu7 N141 C143 C144 14.0(6) . . . . ?
N122 Cu7 N144 C148 -14.9(4) . . . . ?
N141 Cu7 N144 C148 -114.2(4) . . . . ?
N143 Cu7 N144 C148 163.2(4) . . . . ?
N145 Cu7 N144 C148 90.5(4) . . . . ?
N122 Cu7 N144 C147 157.4(3) . . . . ?
N141 Cu7 N144 C147 58.1(4) . . . . ?
N143 Cu7 N144 C147 -24.5(3) . . . . ?
N145 Cu7 N144 C147 -97.2(3) . . . . ?
C142 C143 C144 C145 134.3(5) . . . . ?
N141 C143 C144 C145 -46.9(6) . . . . ?
N122 Cu7 N145 C153 150.7(4) . . . . ?
N141 Cu7 N145 C153 -111.4(4) . . . . ?
N144 Cu7 N145 C153 53.4(4) . . . . ?
N143 Cu7 N145 C153 -19.9(4) . . . . ?
N122 Cu7 N145 C154 -33.5(5) . . . . ?
N141 Cu7 N145 C154 64.5(5) . . . . ?
N144 Cu7 N145 C154 -130.8(5) . . . . ?
N143 Cu7 N145 C154 155.9(5) . . . . ?
C146 N143 C145 C144 71.9(5) . . . . ?
C152 N143 C145 C144 -169.0(4) . . . . ?
Cu7 N143 C145 C144 -50.3(5) . . . . ?
C143 C144 C145 N143 66.5(6) . . . . ?
C152 N143 C146 C147 72.1(5) . . . . ?
C145 N143 C146 C147 -169.0(4) . . . . ?
Cu7 N143 C146 C147 -40.1(4) . . . . ?
C148 N144 C147 C151 1.0(7) . . . . ?
Cu7 N144 C147 C151 -172.0(4) . . . . ?
C148 N144 C147 C146 -179.1(4) . . . . ?
Cu7 N144 C147 C146 7.9(5) . . . . ?
N143 C146 C147 N144 22.3(6) . . . . ?
N143 C146 C147 C151 -157.8(4) . . . . ?
C147 N144 C148 C149 -0.2(7) . . . . ?
Cu7 N144 C148 C149 171.8(3) . . . . ?
N144 C148 C149 C150 -0.9(7) . . . . ?
C148 C149 C150 C151 1.3(8) . . . . ?
N144 C147 C151 C150 -0.6(7) . . . . ?
C146 C147 C151 C150 179.5(5) . . . . ?
C149 C150 C151 C147 -0.6(8) . . . . ?
C146 N143 C152 C153 -160.4(4) . . . . ?
C145 N143 C152 C153 79.1(5) . . . . ?
Cu7 N143 C152 C153 -47.5(5) . . . . ?
C154 N145 C153 C157 3.0(8) . . . . ?
Cu7 N145 C153 C157 179.4(4) . . . . ?
C154 N145 C153 C152 -178.2(5) . . . . ?
Cu7 N145 C153 C152 -1.9(6) . . . . ?
N143 C152 C153 N145 33.3(6) . . . . ?
N143 C152 C153 C157 -147.9(5) . . . . ?
C153 N145 C154 C155 -2.4(8) . . . . ?
Cu7 N145 C154 C155 -178.0(4) . . . . ?
N145 C154 C155 C156 1.5(10) . . . . ?
C154 C155 C156 C157 -1.1(11) . . . . ?
N145 C153 C157 C156 -2.7(9) . . . . ?
C152 C153 C157 C156 178.6(6) . . . . ?
C155 C156 C157 C153 1.7(11) . . . . ?
N142 Cu8 N161 C161 -25.6(4) . . . . ?
N164 Cu8 N161 C161 -122.1(4) . . . . ?
N163 Cu8 N161 C161 158.0(4) . . . . ?
N165 Cu8 N161 C161 78.3(4) . . . . ?
N142 Cu8 N161 C163 175.3(4) . . . . ?
N164 Cu8 N161 C163 78.9(5) . . . . ?
N163 Cu8 N161 C163 -1.0(4) . . . . ?
N165 Cu8 N161 C163 -80.8(4) . . . . ?
C163 N161 C161 N162 -0.4(5) . . . . ?
Cu8 N161 C161 N162 -163.4(3) . . . . ?
N161 C161 N162 C162 0.5(5) . . . . ?
N161 C161 N162 Cu5 175.6(3) . . . . ?
N101 Cu5 N162 C161 66.2(4) . . . . ?
N104 Cu5 N162 C161 -81.5(4) . . . . ?
N105 Cu5 N162 C161 166.1(4) . . . . ?
N101 Cu5 N162 C162 -119.9(4) . . . . ?
N104 Cu5 N162 C162 92.4(4) . . . . ?
N105 Cu5 N162 C162 -20.0(4) . . . . ?
C161 N162 C162 C163 -0.3(5) . . . . ?
Cu5 N162 C162 C163 -175.1(3) . . . . ?
N162 C162 C163 N161 0.1(5) . . . . ?
N162 C162 C163 C164 -178.2(5) . . . . ?
C161 N161 C163 C162 0.2(5) . . . . ?
Cu8 N161 C163 C162 163.0(3) . . . . ?
C161 N161 C163 C164 178.7(4) . . . . ?
Cu8 N161 C163 C164 -18.6(6) . . . . ?
N161 Cu8 N163 C165 -13.7(3) . . . . ?
N164 Cu8 N163 C165 -157.4(4) . . . . ?
N165 Cu8 N163 C165 87.1(3) . . . . ?
N161 Cu8 N163 C166 110.2(3) . . . . ?
N164 Cu8 N163 C166 -33.5(3) . . . . ?
N165 Cu8 N163 C166 -149.0(3) . . . . ?
N161 Cu8 N163 C172 -134.1(3) . . . . ?
N164 Cu8 N163 C172 82.2(3) . . . . ?
N165 Cu8 N163 C172 -33.3(3) . . . . ?
N142 Cu8 N164 C168 15.8(5) . . . . ?
N161 Cu8 N164 C168 113.3(5) . . . . ?
N163 Cu8 N164 C168 -162.1(5) . . . . ?
N165 Cu8 N164 C168 -88.3(5) . . . . ?
N142 Cu8 N164 C167 -161.9(4) . . . . ?
N161 Cu8 N164 C167 -64.4(5) . . . . ?
N163 Cu8 N164 C167 20.2(4) . . . . ?
N165 Cu8 N164 C167 94.0(4) . . . . ?
C162 C163 C164 C165 -128.9(5) . . . . ?
N161 C163 C164 C165 53.0(6) . . . . ?
N142 Cu8 N165 C173 -153.8(3) . . . . ?
N161 Cu8 N165 C173 109.4(3) . . . . ?
N164 Cu8 N165 C173 -57.8(4) . . . . ?
N163 Cu8 N165 C173 16.8(3) . . . . ?
N142 Cu8 N165 C174 33.4(5) . . . . ?
N161 Cu8 N165 C174 -63.4(5) . . . . ?
N164 Cu8 N165 C174 129.5(4) . . . . ?
N163 Cu8 N165 C174 -155.9(5) . . . . ?
C166 N163 C165 C164 -72.7(5) . . . . ?
C172 N163 C165 C164 165.8(4) . . . . ?
Cu8 N163 C165 C164 47.8(5) . . . . ?
C163 C164 C165 N163 -68.8(6) . . . . ?
C165 N163 C166 C167 170.3(4) . . . . ?
C172 N163 C166 C167 -69.1(5) . . . . ?
Cu8 N163 C166 C167 42.2(4) . . . . ?
C168 N164 C167 C171 0.2(8) . . . . ?
Cu8 N164 C167 C171 178.1(5) . . . . ?
C168 N164 C167 C166 -178.8(5) . . . . ?
Cu8 N164 C167 C166 -0.8(6) . . . . ?
N163 C166 C167 N164 -28.9(6) . . . . ?
N163 C166 C167 C171 152.2(5) . . . . ?
C167 N164 C168 C169 0.8(9) . . . . ?
Cu8 N164 C168 C169 -176.8(5) . . . . ?
N164 C168 C169 C170 -1.7(11) . . . . ?
C168 C169 C170 C171 1.4(13) . . . . ?
N164 C167 C171 C170 -0.3(10) . . . . ?
C166 C167 C171 C170 178.5(6) . . . . ?
C169 C170 C171 C167 -0.5(12) . . . . ?
C165 N163 C172 C173 -78.9(5) . . . . ?
C166 N163 C172 C173 159.0(4) . . . . ?
Cu8 N163 C172 C173 47.4(5) . . . . ?
C174 N165 C173 C177 -0.6(7) . . . . ?
Cu8 N165 C173 C177 -174.3(4) . . . . ?
C174 N165 C173 C172 179.4(5) . . . . ?
Cu8 N165 C173 C172 5.7(5) . . . . ?
N163 C172 C173 N165 -36.3(6) . . . . ?
N163 C172 C173 C177 143.7(5) . . . . ?
C173 N165 C174 C175 0.3(7) . . . . ?
Cu8 N165 C174 C175 172.7(4) . . . . ?
N165 C174 C175 C176 0.2(8) . . . . ?
C174 C175 C176 C177 -0.5(8) . . . . ?
C175 C176 C177 C173 0.2(8) . . . . ?
N165 C173 C177 C176 0.4(8) . . . . ?
C172 C173 C177 C176 -179.7(5) . . . . ?
C219 B201 C201 C206 140.1(4) . . . . ?
C207 B201 C201 C206 -98.7(5) . . . . ?
C213 B201 C201 C206 22.8(6) . . . . ?
C219 B201 C201 C202 -50.2(6) . . . . ?
C207 B201 C201 C202 71.0(5) . . . . ?
C213 B201 C201 C202 -167.5(4) . . . . ?
C206 C201 C202 F201 176.3(4) . . . . ?
B201 C201 C202 F201 5.3(6) . . . . ?
C206 C201 C202 C203 -2.7(6) . . . . ?
B201 C201 C202 C203 -173.7(4) . . . . ?
F201 C202 C203 F202 3.3(6) . . . . ?
C201 C202 C203 F202 -177.7(4) . . . . ?
F201 C202 C203 C204 -176.5(4) . . . . ?
C201 C202 C203 C204 2.5(7) . . . . ?
F202 C203 C204 F203 2.0(7) . . . . ?
C202 C203 C204 F203 -178.2(4) . . . . ?
F202 C203 C204 C205 178.9(4) . . . . ?
C202 C203 C204 C205 -1.3(7) . . . . ?
F203 C204 C205 F204 -3.1(7) . . . . ?
C203 C204 C205 F204 -180.0(4) . . . . ?
F203 C204 C205 C206 177.5(4) . . . . ?
C203 C204 C205 C206 0.7(7) . . . . ?
F204 C205 C206 F205 1.8(6) . . . . ?
C204 C205 C206 F205 -178.8(4) . . . . ?
F204 C205 C206 C201 179.5(4) . . . . ?
C204 C205 C206 C201 -1.1(7) . . . . ?
C202 C201 C206 F205 179.6(4) . . . . ?
B201 C201 C206 F205 -10.1(7) . . . . ?
C202 C201 C206 C205 2.0(7) . . . . ?
B201 C201 C206 C205 172.3(4) . . . . ?
C219 B201 C207 C212 -167.6(4) . . . . ?
C213 B201 C207 C212 -48.5(6) . . . . ?
C201 B201 C207 C212 70.2(5) . . . . ?
C219 B201 C207 C208 23.2(6) . . . . ?
C213 B201 C207 C208 142.4(4) . . . . ?
C201 B201 C207 C208 -98.9(5) . . . . ?
C212 C207 C208 F206 -176.9(4) . . . . ?
B201 C207 C208 F206 -6.9(7) . . . . ?
C212 C207 C208 C209 1.4(7) . . . . ?
B201 C207 C208 C209 171.3(5) . . . . ?
F206 C208 C209 C210 -179.8(4) . . . . ?
C207 C208 C209 C210 1.9(8) . . . . ?
F206 C208 C209 F207 -1.1(7) . . . . ?
C207 C208 C209 F207 -179.4(4) . . . . ?
F207 C209 C210 F208 -1.0(7) . . . . ?
C208 C209 C210 F208 177.7(4) . . . . ?
F207 C209 C210 C211 178.5(4) . . . . ?
C208 C209 C210 C211 -2.9(8) . . . . ?
C209 C210 C211 F209 -178.3(4) . . . . ?
F208 C210 C211 F209 1.1(7) . . . . ?
C209 C210 C211 C212 0.6(8) . . . . ?
F208 C210 C211 C212 180.0(4) . . . . ?
F209 C211 C212 F210 2.5(7) . . . . ?
C210 C211 C212 F210 -176.3(4) . . . . ?
F209 C211 C212 C207 -178.1(4) . . . . ?
C210 C211 C212 C207 3.1(8) . . . . ?
C208 C207 C212 C211 -3.9(7) . . . . ?
B201 C207 C212 C211 -174.3(5) . . . . ?
C208 C207 C212 F210 175.5(4) . . . . ?
B201 C207 C212 F210 5.0(6) . . . . ?
C219 B201 C213 C218 109.7(5) . . . . ?
C207 B201 C213 C218 -14.5(7) . . . . ?
C201 B201 C213 C218 -126.7(5) . . . . ?
C219 B201 C213 C214 -67.8(5) . . . . ?
C207 B201 C213 C214 168.0(4) . . . . ?
C201 B201 C213 C214 55.8(5) . . . . ?
C218 C213 C214 F211 -179.1(4) . . . . ?
B201 C213 C214 F211 -1.2(6) . . . . ?
C218 C213 C214 C215 3.6(6) . . . . ?
B201 C213 C214 C215 -178.5(4) . . . . ?
F211 C214 C215 C216 -177.0(4) . . . . ?
C213 C214 C215 C216 0.3(7) . . . . ?
F211 C214 C215 F212 1.5(6) . . . . ?
C213 C214 C215 F212 178.8(4) . . . . ?
F212 C215 C216 F213 -2.0(7) . . . . ?
C214 C215 C216 F213 176.5(4) . . . . ?
F212 C215 C216 C217 179.1(4) . . . . ?
C214 C215 C216 C217 -2.4(7) . . . . ?
F213 C216 C217 F214 1.7(7) . . . . ?
C215 C216 C217 F214 -179.4(4) . . . . ?
F213 C216 C217 C218 -178.6(4) . . . . ?
C215 C216 C217 C218 0.4(7) . . . . ?
F214 C217 C218 F215 3.0(6) . . . . ?
C216 C217 C218 F215 -176.7(4) . . . . ?
F214 C217 C218 C213 -176.2(4) . . . . ?
C216 C217 C218 C213 4.1(7) . . . . ?
C214 C213 C218 F215 175.0(4) . . . . ?
B201 C213 C218 F215 -2.6(7) . . . . ?
C214 C213 C218 C217 -5.8(6) . . . . ?
B201 C213 C218 C217 176.7(4) . . . . ?
C207 B201 C219 C224 54.7(6) . . . . ?
C213 B201 C219 C224 -70.6(5) . . . . ?
C201 B201 C219 C224 168.2(4) . . . . ?
C207 B201 C219 C220 -133.2(5) . . . . ?
C213 B201 C219 C220 101.5(5) . . . . ?
C201 B201 C219 C220 -19.7(7) . . . . ?
C224 C219 C220 F216 178.0(4) . . . . ?
B201 C219 C220 F216 5.5(7) . . . . ?
C224 C219 C220 C221 -3.1(7) . . . . ?
B201 C219 C220 C221 -175.6(5) . . . . ?
F216 C220 C221 F217 -0.1(7) . . . . ?
C219 C220 C221 F217 -179.1(4) . . . . ?
F216 C220 C221 C222 179.9(4) . . . . ?
C219 C220 C221 C222 0.9(8) . . . . ?
F217 C221 C222 C223 -179.1(4) . . . . ?
C220 C221 C222 C223 0.9(8) . . . . ?
F217 C221 C222 F218 -1.0(7) . . . . ?
C220 C221 C222 F218 179.0(4) . . . . ?
C221 C222 C223 F219 178.0(4) . . . . ?
F218 C222 C223 F219 -0.1(7) . . . . ?
C221 C222 C223 C224 -0.3(7) . . . . ?
F218 C222 C223 C224 -178.4(4) . . . . ?
F219 C223 C224 F220 0.6(7) . . . . ?
C222 C223 C224 F220 178.9(4) . . . . ?
F219 C223 C224 C219 179.5(4) . . . . ?
C222 C223 C224 C219 -2.2(8) . . . . ?
C220 C219 C224 F220 -177.4(4) . . . . ?
B201 C219 C224 F220 -4.3(7) . . . . ?
C220 C219 C224 C223 3.8(7) . . . . ?
B201 C219 C224 C223 176.9(4) . . . . ?
C302 C301 B301 C313 -59.7(6) . . . . ?
C306 C301 B301 C313 128.9(6) . . . . ?
C302 C301 B301 C319 63.8(6) . . . . ?
C306 C301 B301 C319 -107.7(6) . . . . ?
C302 C301 B301 C307 -177.1(5) . . . . ?
C306 C301 B301 C307 11.4(8) . . . . ?
C306 C301 C302 F301 -180.0(5) . . . . ?
B301 C301 C302 F301 7.2(7) . . . . ?
C306 C301 C302 C303 -1.3(8) . . . . ?
B301 C301 C302 C303 -174.1(5) . . . . ?
F301 C302 C303 F302 0.3(8) . . . . ?
C301 C302 C303 F302 -178.4(5) . . . . ?
F301 C302 C303 C304 -179.2(6) . . . . ?
C301 C302 C303 C304 2.2(9) . . . . ?
F302 C303 C304 C305 178.2(6) . . . . ?
C302 C303 C304 C305 -2.3(10) . . . . ?
F302 C303 C304 F303 0.5(10) . . . . ?
C302 C303 C304 F303 180.0(5) . . . . ?
F303 C304 C305 C306 179.4(6) . . . . ?
C303 C304 C305 C306 1.8(10) . . . . ?
F303 C304 C305 F304 -1.6(9) . . . . ?
C303 C304 C305 F304 -179.3(6) . . . . ?
C304 C305 C306 F305 178.5(5) . . . . ?
F304 C305 C306 F305 -0.4(8) . . . . ?
C304 C305 C306 C301 -1.0(9) . . . . ?
F304 C305 C306 C301 -179.9(5) . . . . ?
C302 C301 C306 C305 0.7(8) . . . . ?
B301 C301 C306 C305 172.6(5) . . . . ?
C302 C301 C306 F305 -178.8(5) . . . . ?
B301 C301 C306 F305 -6.9(9) . . . . ?
C313 B301 C307 C308 109.5(6) . . . . ?
C319 B301 C307 C308 -15.8(7) . . . . ?
C301 B301 C307 C308 -128.1(5) . . . . ?
C313 B301 C307 C312 -64.9(6) . . . . ?
C319 B301 C307 C312 169.8(4) . . . . ?
C301 B301 C307 C312 57.5(6) . . . . ?
C312 C307 C308 C309 -3.4(7) . . . . ?
B301 C307 C308 C309 -178.2(5) . . . . ?
C312 C307 C308 F306 176.8(4) . . . . ?
B301 C307 C308 F306 2.0(8) . . . . ?
F306 C308 C309 F307 -0.6(7) . . . . ?
C307 C308 C309 F307 179.6(5) . . . . ?
F306 C308 C309 C310 -180.0(4) . . . . ?
C307 C308 C309 C310 0.2(8) . . . . ?
F307 C309 C310 F308 3.5(7) . . . . ?
C308 C309 C310 F308 -177.1(4) . . . . ?
F307 C309 C310 C311 -176.6(4) . . . . ?
C308 C309 C310 C311 2.8(7) . . . . ?
F308 C310 C311 F309 -2.9(7) . . . . ?
C309 C310 C311 F309 177.2(4) . . . . ?
F308 C310 C311 C312 177.7(4) . . . . ?
C309 C310 C311 C312 -2.2(7) . . . . ?
F309 C311 C312 F310 0.6(7) . . . . ?
C310 C311 C312 F310 180.0(4) . . . . ?
F309 C311 C312 C307 179.1(5) . . . . ?
C310 C311 C312 C307 -1.5(8) . . . . ?
C308 C307 C312 C311 4.1(8) . . . . ?
B301 C307 C312 C311 179.4(5) . . . . ?
C308 C307 C312 F310 -177.4(4) . . . . ?
B301 C307 C312 F310 -2.1(7) . . . . ?
C319 B301 C313 C314 56.5(6) . . . . ?
C307 B301 C313 C314 -66.4(6) . . . . ?
C301 B301 C313 C314 171.0(5) . . . . ?
C319 B301 C313 C318 -126.4(6) . . . . ?
C307 B301 C313 C318 110.7(6) . . . . ?
C301 B301 C313 C318 -11.9(8) . . . . ?
C318 C313 C314 F311 -177.1(4) . . . . ?
B301 C313 C314 F311 0.5(7) . . . . ?
C318 C313 C314 C315 2.6(8) . . . . ?
B301 C313 C314 C315 -179.9(5) . . . . ?
F311 C314 C315 F312 -0.3(7) . . . . ?
C313 C314 C315 F312 -180.0(5) . . . . ?
F311 C314 C315 C316 179.5(5) . . . . ?
C313 C314 C315 C316 -0.2(9) . . . . ?
F312 C315 C316 F313 -1.5(8) . . . . ?
C314 C315 C316 F313 178.7(5) . . . . ?
F312 C315 C316 C317 177.8(5) . . . . ?
C314 C315 C316 C317 -1.9(8) . . . . ?
F313 C316 C317 F314 0.9(8) . . . . ?
C315 C316 C317 F314 -178.5(5) . . . . ?
F313 C316 C317 C318 -179.2(5) . . . . ?
C315 C316 C317 C318 1.4(8) . . . . ?
F314 C317 C318 F315 1.3(8) . . . . ?
C316 C317 C318 F315 -178.6(5) . . . . ?
F314 C317 C318 C313 -178.8(5) . . . . ?
C316 C317 C318 C313 1.3(9) . . . . ?
C314 C313 C318 F315 176.7(5) . . . . ?
B301 C313 C318 F315 -0.5(8) . . . . ?
C314 C313 C318 C317 -3.2(8) . . . . ?
B301 C313 C318 C317 179.6(5) . . . . ?
C313 B301 C319 C324 10.7(7) . . . . ?
C307 B301 C319 C324 129.3(5) . . . . ?
C301 B301 C319 C324 -110.8(5) . . . . ?
C313 B301 C319 C320 -176.2(4) . . . . ?
C307 B301 C319 C320 -57.6(6) . . . . ?
C301 B301 C319 C320 62.3(6) . . . . ?
C324 C319 C320 C321 -0.3(8) . . . . ?
B301 C319 C320 C321 -174.4(5) . . . . ?
C324 C319 C320 F316 -179.3(4) . . . . ?
B301 C319 C320 F316 6.5(7) . . . . ?
F316 C320 C321 F317 -1.6(7) . . . . ?
C319 C320 C321 F317 179.3(5) . . . . ?
F316 C320 C321 C322 -179.9(5) . . . . ?
C319 C320 C321 C322 0.9(9) . . . . ?
F317 C321 C322 F318 1.5(8) . . . . ?
C320 C321 C322 F318 179.9(5) . . . . ?
F317 C321 C322 C323 -179.8(5) . . . . ?
C320 C321 C322 C323 -1.4(8) . . . . ?
F318 C322 C323 F319 -0.6(8) . . . . ?
C321 C322 C323 F319 -179.3(5) . . . . ?
F318 C322 C323 C324 180.0(5) . . . . ?
C321 C322 C323 C324 1.4(8) . . . . ?
F319 C323 C324 F320 -1.8(7) . . . . ?
C322 C323 C324 F320 177.6(5) . . . . ?
F319 C323 C324 C319 179.9(5) . . . . ?
C322 C323 C324 C319 -0.7(8) . . . . ?
C320 C319 C324 F320 -178.1(4) . . . . ?
B301 C319 C324 F320 -4.5(8) . . . . ?
C320 C319 C324 C323 0.1(7) . . . . ?
B301 C319 C324 C323 173.7(5) . . . . ?
C406 C401 B401 C407 -111.5(5) . . . . ?
C402 C401 B401 C407 65.9(5) . . . . ?
C406 C401 B401 C419 124.6(5) . . . . ?
C402 C401 B401 C419 -58.0(6) . . . . ?
C406 C401 B401 C413 10.6(7) . . . . ?
C402 C401 B401 C413 -172.1(4) . . . . ?
C406 C401 C402 C403 -1.7(7) . . . . ?
B401 C401 C402 C403 -179.5(4) . . . . ?
C406 C401 C402 F401 179.4(4) . . . . ?
B401 C401 C402 F401 1.5(6) . . . . ?
F401 C402 C403 F402 0.6(7) . . . . ?
C401 C402 C403 F402 -178.3(4) . . . . ?
F401 C402 C403 C404 179.4(4) . . . . ?
C401 C402 C403 C404 0.4(7) . . . . ?
F402 C403 C404 F403 -1.7(7) . . . . ?
C402 C403 C404 F403 179.5(4) . . . . ?
F402 C403 C404 C405 178.8(4) . . . . ?
C402 C403 C404 C405 0.0(7) . . . . ?
F403 C404 C405 F404 1.1(7) . . . . ?
C403 C404 C405 F404 -179.4(4) . . . . ?
F403 C404 C405 C406 -178.5(4) . . . . ?
C403 C404 C405 C406 1.0(7) . . . . ?
C402 C401 C406 F405 -177.4(4) . . . . ?
B401 C401 C406 F405 0.1(7) . . . . ?
C402 C401 C406 C405 2.8(6) . . . . ?
B401 C401 C406 C405 -179.6(4) . . . . ?
F404 C405 C406 F405 -2.0(6) . . . . ?
C404 C405 C406 F405 177.6(4) . . . . ?
F404 C405 C406 C401 177.8(4) . . . . ?
C404 C405 C406 C401 -2.6(7) . . . . ?
C401 B401 C407 C408 -102.0(5) . . . . ?
C419 B401 C407 C408 21.5(7) . . . . ?
C413 B401 C407 C408 135.2(5) . . . . ?
C401 B401 C407 C412 71.1(5) . . . . ?
C419 B401 C407 C412 -165.4(4) . . . . ?
C413 B401 C407 C412 -51.6(6) . . . . ?
C412 C407 C408 F406 -178.2(4) . . . . ?
B401 C407 C408 F406 -4.7(7) . . . . ?
C412 C407 C408 C409 2.5(7) . . . . ?
B401 C407 C408 C409 176.0(4) . . . . ?
F406 C408 C409 C410 178.3(4) . . . . ?
C407 C408 C409 C410 -2.4(7) . . . . ?
F406 C408 C409 F407 0.5(6) . . . . ?
C407 C408 C409 F407 179.9(4) . . . . ?
F407 C409 C410 F408 -1.8(7) . . . . ?
C408 C409 C410 F408 -179.6(4) . . . . ?
F407 C409 C410 C411 178.8(4) . . . . ?
C408 C409 C410 C411 1.0(7) . . . . ?
C409 C410 C411 F409 179.6(4) . . . . ?
F408 C410 C411 F409 0.2(7) . . . . ?
C409 C410 C411 C412 -0.2(7) . . . . ?
F408 C410 C411 C412 -179.6(4) . . . . ?
F409 C411 C412 F410 1.8(6) . . . . ?
C410 C411 C412 F410 -178.4(4) . . . . ?
F409 C411 C412 C407 -179.3(4) . . . . ?
C410 C411 C412 C407 0.5(7) . . . . ?
C408 C407 C412 F410 177.2(4) . . . . ?
B401 C407 C412 F410 3.3(6) . . . . ?
C408 C407 C412 C411 -1.6(7) . . . . ?
B401 C407 C412 C411 -175.6(4) . . . . ?
C407 B401 C413 C418 -17.3(7) . . . . ?
C401 B401 C413 C418 -134.3(5) . . . . ?
C419 B401 C413 C418 104.2(5) . . . . ?
C407 B401 C413 C414 170.3(4) . . . . ?
C401 B401 C413 C414 53.3(6) . . . . ?
C419 B401 C413 C414 -68.2(5) . . . . ?
C418 C413 C414 C415 5.4(7) . . . . ?
B401 C413 C414 C415 179.0(4) . . . . ?
C418 C413 C414 F411 -174.9(4) . . . . ?
B401 C413 C414 F411 -1.3(6) . . . . ?
F411 C414 C415 F412 -1.0(6) . . . . ?
C413 C414 C415 F412 178.7(4) . . . . ?
F411 C414 C415 C416 176.5(4) . . . . ?
C413 C414 C415 C416 -3.8(8) . . . . ?
F412 C415 C416 F413 -1.6(7) . . . . ?
C414 C415 C416 F413 -179.2(4) . . . . ?
F412 C415 C416 C417 177.6(4) . . . . ?
C414 C415 C416 C417 0.1(7) . . . . ?
F413 C416 C417 F414 1.4(7) . . . . ?
C415 C416 C417 F414 -177.8(4) . . . . ?
F413 C416 C417 C418 -179.3(4) . . . . ?
C415 C416 C417 C418 1.4(7) . . . . ?
F414 C417 C418 F415 -0.9(6) . . . . ?
C416 C417 C418 F415 179.9(4) . . . . ?
F414 C417 C418 C413 179.8(4) . . . . ?
C416 C417 C418 C413 0.5(8) . . . . ?
C414 C413 C418 F415 177.0(4) . . . . ?
B401 C413 C418 F415 4.2(7) . . . . ?
C414 C413 C418 C417 -3.7(7) . . . . ?
B401 C413 C418 C417 -176.5(4) . . . . ?
C407 B401 C419 C424 53.9(6) . . . . ?
C401 B401 C419 C424 171.9(4) . . . . ?
C413 B401 C419 C424 -66.6(5) . . . . ?
C407 B401 C419 C420 -132.5(5) . . . . ?
C401 B401 C419 C420 -14.5(7) . . . . ?
C413 B401 C419 C420 107.0(5) . . . . ?
C424 C419 C420 F416 177.7(4) . . . . ?
B401 C419 C420 F416 3.8(7) . . . . ?
C424 C419 C420 C421 -0.8(7) . . . . ?
B401 C419 C420 C421 -174.8(5) . . . . ?
F416 C420 C421 F417 -0.3(7) . . . . ?
C419 C420 C421 F417 178.3(4) . . . . ?
F416 C420 C421 C422 -178.2(5) . . . . ?
C419 C420 C421 C422 0.4(9) . . . . ?
F417 C421 C422 F418 1.8(9) . . . . ?
C420 C421 C422 F418 179.8(5) . . . . ?
F417 C421 C422 C423 -176.9(5) . . . . ?
C420 C421 C422 C423 1.0(9) . . . . ?
F418 C422 C423 F419 0.3(9) . . . . ?
C421 C422 C423 F419 179.1(5) . . . . ?
F418 C422 C423 C424 179.3(5) . . . . ?
C421 C422 C423 C424 -1.9(9) . . . . ?
F419 C423 C424 F420 -1.7(8) . . . . ?
C422 C423 C424 F420 179.4(5) . . . . ?
F419 C423 C424 C419 -179.5(5) . . . . ?
C422 C423 C424 C419 1.5(9) . . . . ?
C420 C419 C424 F420 -178.0(4) . . . . ?
B401 C419 C424 F420 -3.5(7) . . . . ?
C420 C419 C424 C423 -0.1(8) . . . . ?
B401 C419 C424 C423 174.4(5) . . . . ?
C506 C501 B501 C513 54.3(6) . . . . ?
C502 C501 B501 C513 -133.6(5) . . . . ?
C506 C501 B501 C507 -69.1(5) . . . . ?
C502 C501 B501 C507 103.0(5) . . . . ?
C506 C501 B501 C519 169.1(4) . . . . ?
C502 C501 B501 C519 -18.8(7) . . . . ?
C506 C501 C502 F501 178.8(4) . . . . ?
B501 C501 C502 F501 6.3(7) . . . . ?
C506 C501 C502 C503 -1.7(7) . . . . ?
B501 C501 C502 C503 -174.2(5) . . . . ?
F501 C502 C503 F502 -0.2(6) . . . . ?
C501 C502 C503 F502 -179.8(4) . . . . ?
F501 C502 C503 C504 178.7(4) . . . . ?
C501 C502 C503 C504 -0.9(8) . . . . ?
F502 C503 C504 F503 -0.6(7) . . . . ?
C502 C503 C504 F503 -179.5(4) . . . . ?
F502 C503 C504 C505 -178.6(4) . . . . ?
C502 C503 C504 C505 2.5(8) . . . . ?
F503 C504 C505 F504 0.9(7) . . . . ?
C503 C504 C505 F504 178.9(5) . . . . ?
F503 C504 C505 C506 -179.6(4) . . . . ?
C503 C504 C505 C506 -1.6(7) . . . . ?
C502 C501 C506 F505 -176.5(4) . . . . ?
B501 C501 C506 F505 -3.3(6) . . . . ?
C502 C501 C506 C505 2.7(7) . . . . ?
B501 C501 C506 C505 175.9(4) . . . . ?
F504 C505 C506 F505 -2.4(7) . . . . ?
C504 C505 C506 F505 178.1(4) . . . . ?
F504 C505 C506 C501 178.3(4) . . . . ?
C504 C505 C506 C501 -1.2(7) . . . . ?
C513 B501 C507 C512 -17.8(6) . . . . ?
C501 B501 C507 C512 107.6(5) . . . . ?
C519 B501 C507 C512 -131.3(5) . . . . ?
C513 B501 C507 C508 169.6(4) . . . . ?
C501 B501 C507 C508 -64.9(5) . . . . ?
C519 B501 C507 C508 56.2(5) . . . . ?
C512 C507 C508 F506 -177.6(4) . . . . ?
B501 C507 C508 F506 -4.0(6) . . . . ?
C512 C507 C508 C509 1.9(6) . . . . ?
B501 C507 C508 C509 175.5(4) . . . . ?
F506 C508 C509 F507 0.2(6) . . . . ?
C507 C508 C509 F507 -179.3(4) . . . . ?
F506 C508 C509 C510 179.5(4) . . . . ?
C507 C508 C509 C510 0.0(7) . . . . ?
F507 C509 C510 F508 -2.1(7) . . . . ?
C508 C509 C510 F508 178.6(4) . . . . ?
F507 C509 C510 C511 178.4(4) . . . . ?
C508 C509 C510 C511 -0.9(7) . . . . ?
F508 C510 C511 F509 2.3(7) . . . . ?
C509 C510 C511 F509 -178.2(5) . . . . ?
F508 C510 C511 C512 -179.8(4) . . . . ?
C509 C510 C511 C512 -0.3(7) . . . . ?
C508 C507 C512 F510 176.5(4) . . . . ?
B501 C507 C512 F510 3.5(7) . . . . ?
C508 C507 C512 C511 -3.3(7) . . . . ?
B501 C507 C512 C511 -176.2(4) . . . . ?
F509 C511 C512 F510 0.7(7) . . . . ?
C510 C511 C512 F510 -177.1(4) . . . . ?
F509 C511 C512 C507 -179.5(5) . . . . ?
C510 C511 C512 C507 2.6(8) . . . . ?
C501 B501 C513 C514 15.8(7) . . . . ?
C507 B501 C513 C514 133.8(5) . . . . ?
C519 B501 C513 C514 -105.3(5) . . . . ?
C501 B501 C513 C518 -170.7(4) . . . . ?
C507 B501 C513 C518 -52.6(5) . . . . ?
C519 B501 C513 C518 68.2(5) . . . . ?
C518 C513 C514 F511 -179.7(4) . . . . ?
B501 C513 C514 F511 -5.8(7) . . . . ?
C518 C513 C514 C515 -0.3(6) . . . . ?
B501 C513 C514 C515 173.6(4) . . . . ?
F511 C514 C515 C516 -179.0(4) . . . . ?
C513 C514 C515 C516 1.6(7) . . . . ?
F511 C514 C515 F512 0.3(6) . . . . ?
C513 C514 C515 F512 -179.1(4) . . . . ?
F512 C515 C516 F513 -0.2(7) . . . . ?
C514 C515 C516 F513 179.1(4) . . . . ?
F512 C515 C516 C517 178.0(4) . . . . ?
C514 C515 C516 C517 -2.7(7) . . . . ?
F513 C516 C517 F514 -0.5(7) . . . . ?
C515 C516 C517 F514 -178.8(4) . . . . ?
F513 C516 C517 C518 -179.3(4) . . . . ?
C515 C516 C517 C518 2.4(7) . . . . ?
C514 C513 C518 F515 177.8(4) . . . . ?
B501 C513 C518 F515 3.3(6) . . . . ?
C514 C513 C518 C517 0.1(7) . . . . ?
B501 C513 C518 C517 -174.3(4) . . . . ?
C516 C517 C518 F515 -178.9(4) . . . . ?
F514 C517 C518 F515 2.3(6) . . . . ?
C516 C517 C518 C513 -1.2(8) . . . . ?
F514 C517 C518 C513 -180.0(4) . . . . ?
C513 B501 C519 C524 -104.2(5) . . . . ?
C501 B501 C519 C524 132.0(5) . . . . ?
C507 B501 C519 C524 16.3(7) . . . . ?
C513 B501 C519 C520 68.3(5) . . . . ?
C501 B501 C519 C520 -55.5(6) . . . . ?
C507 B501 C519 C520 -171.1(4) . . . . ?
C524 C519 C520 F516 178.1(4) . . . . ?
B501 C519 C520 F516 4.5(6) . . . . ?
C524 C519 C520 C521 -0.9(7) . . . . ?
B501 C519 C520 C521 -174.6(5) . . . . ?
F516 C520 C521 F517 1.4(7) . . . . ?
C519 C520 C521 F517 -179.6(4) . . . . ?
F516 C520 C521 C522 -178.1(4) . . . . ?
C519 C520 C521 C522 0.9(8) . . . . ?
F517 C521 C522 F518 -1.3(7) . . . . ?
C520 C521 C522 F518 178.2(4) . . . . ?
F517 C521 C522 C523 180.0(4) . . . . ?
C520 C521 C522 C523 -0.5(7) . . . . ?
F518 C522 C523 F519 -0.5(7) . . . . ?
C521 C522 C523 F519 178.2(4) . . . . ?
F518 C522 C523 C524 -178.4(4) . . . . ?
C521 C522 C523 C524 0.3(7) . . . . ?
F519 C523 C524 F520 0.8(6) . . . . ?
C522 C523 C524 F520 178.7(4) . . . . ?
F519 C523 C524 C519 -178.3(4) . . . . ?
C522 C523 C524 C519 -0.3(7) . . . . ?
C520 C519 C524 F520 -178.4(4) . . . . ?
B501 C519 C524 F520 -5.5(7) . . . . ?
C520 C519 C524 C523 0.6(7) . . . . ?
B501 C519 C524 C523 173.5(4) . . . . ?
C602 C601 B601 C607 -66.2(5) . . . . ?
C606 C601 B601 C607 107.9(5) . . . . ?
C602 C601 B601 C619 57.7(5) . . . . ?
C606 C601 B601 C619 -128.2(5) . . . . ?
C602 C601 B601 C613 170.4(4) . . . . ?
C606 C601 B601 C613 -15.5(6) . . . . ?
C606 C601 C602 F601 -177.4(3) . . . . ?
B601 C601 C602 F601 -2.5(6) . . . . ?
C606 C601 C602 C603 3.0(7) . . . . ?
B601 C601 C602 C603 178.0(4) . . . . ?
F601 C602 C603 F602 1.9(6) . . . . ?
C601 C602 C603 F602 -178.5(4) . . . . ?
F601 C602 C603 C604 -179.4(4) . . . . ?
C601 C602 C603 C604 0.2(7) . . . . ?
F602 C603 C604 F603 -3.8(6) . . . . ?
C602 C603 C604 F603 177.5(4) . . . . ?
F602 C603 C604 C605 175.0(4) . . . . ?
C602 C603 C604 C605 -3.7(6) . . . . ?
F603 C604 C605 F604 2.2(6) . . . . ?
C603 C604 C605 F604 -176.7(4) . . . . ?
F603 C604 C605 C606 -177.4(4) . . . . ?
C603 C604 C605 C606 3.8(7) . . . . ?
F604 C605 C606 F605 0.5(6) . . . . ?
C604 C605 C606 F605 -180.0(4) . . . . ?
F604 C605 C606 C601 -179.9(4) . . . . ?
C604 C605 C606 C601 -0.3(7) . . . . ?
C602 C601 C606 F605 176.7(4) . . . . ?
B601 C601 C606 F605 2.3(7) . . . . ?
C602 C601 C606 C605 -2.9(6) . . . . ?
B601 C601 C606 C605 -177.4(4) . . . . ?
C601 B601 C607 C612 -66.1(5) . . . . ?
C619 B601 C607 C612 170.9(4) . . . . ?
C613 B601 C607 C612 56.6(5) . . . . ?
C601 B601 C607 C608 106.7(5) . . . . ?
C619 B601 C607 C608 -16.3(6) . . . . ?
C613 B601 C607 C608 -130.6(4) . . . . ?
C612 C607 C608 F606 177.9(4) . . . . ?
B601 C607 C608 F606 4.6(7) . . . . ?
C612 C607 C608 C609 -2.3(6) . . . . ?
B601 C607 C608 C609 -175.6(4) . . . . ?
F606 C608 C609 F607 0.9(6) . . . . ?
C607 C608 C609 F607 -178.9(4) . . . . ?
F606 C608 C609 C610 -178.7(4) . . . . ?
C607 C608 C609 C610 1.5(7) . . . . ?
F607 C609 C610 F608 0.4(6) . . . . ?
C608 C609 C610 F608 -180.0(4) . . . . ?
F607 C609 C610 C611 -179.4(4) . . . . ?
C608 C609 C610 C611 0.2(7) . . . . ?
F608 C610 C611 F609 -1.3(7) . . . . ?
C609 C610 C611 F609 178.5(4) . . . . ?
F608 C610 C611 C612 179.4(4) . . . . ?
C609 C610 C611 C612 -0.7(7) . . . . ?
F609 C611 C612 F610 0.3(6) . . . . ?
C610 C611 C612 F610 179.6(4) . . . . ?
F609 C611 C612 C607 -179.5(4) . . . . ?
C610 C611 C612 C607 -0.3(7) . . . . ?
C608 C607 C612 F610 -178.2(4) . . . . ?
B601 C607 C612 F610 -4.4(6) . . . . ?
C608 C607 C612 C611 1.7(7) . . . . ?
B601 C607 C612 C611 175.5(4) . . . . ?
C607 B601 C613 C614 18.6(6) . . . . ?
C601 B601 C613 C614 135.6(4) . . . . ?
C619 B601 C613 C614 -104.0(5) . . . . ?
C607 B601 C613 C618 -172.6(4) . . . . ?
C601 B601 C613 C618 -55.7(5) . . . . ?
C619 B601 C613 C618 64.7(5) . . . . ?
C618 C613 C614 F611 -178.8(4) . . . . ?
B601 C613 C614 F611 -9.5(6) . . . . ?
C618 C613 C614 C615 1.3(6) . . . . ?
B601 C613 C614 C615 170.7(4) . . . . ?
F611 C614 C615 F612 0.7(6) . . . . ?
C613 C614 C615 F612 -179.5(4) . . . . ?
F611 C614 C615 C616 179.3(4) . . . . ?
C613 C614 C615 C616 -0.9(7) . . . . ?
F612 C615 C616 F613 -2.0(6) . . . . ?
C614 C615 C616 F613 179.4(4) . . . . ?
F612 C615 C616 C617 178.8(4) . . . . ?
C614 C615 C616 C617 0.2(7) . . . . ?
F613 C616 C617 F614 0.5(6) . . . . ?
C615 C616 C617 F614 179.7(4) . . . . ?
F613 C616 C617 C618 -179.3(4) . . . . ?
C615 C616 C617 C618 -0.1(7) . . . . ?
F614 C617 C618 F615 1.6(6) . . . . ?
C616 C617 C618 F615 -178.6(4) . . . . ?
F614 C617 C618 C613 -179.1(4) . . . . ?
C616 C617 C618 C613 0.7(7) . . . . ?
C614 C613 C618 F615 178.1(4) . . . . ?
B601 C613 C618 F615 7.8(6) . . . . ?
C614 C613 C618 C617 -1.2(6) . . . . ?
B601 C613 C618 C617 -171.5(4) . . . . ?
C607 B601 C619 C620 -55.6(5) . . . . ?
C601 B601 C619 C620 -172.9(4) . . . . ?
C613 B601 C619 C620 66.7(5) . . . . ?
C607 B601 C619 C624 133.0(5) . . . . ?
C601 B601 C619 C624 15.7(6) . . . . ?
C613 B601 C619 C624 -104.8(5) . . . . ?
C624 C619 C620 F616 178.3(4) . . . . ?
B601 C619 C620 F616 5.8(6) . . . . ?
C624 C619 C620 C621 0.0(6) . . . . ?
B601 C619 C620 C621 -172.4(4) . . . . ?
F616 C620 C621 F617 0.9(6) . . . . ?
C619 C620 C621 F617 179.2(4) . . . . ?
F616 C620 C621 C622 -179.3(4) . . . . ?
C619 C620 C621 C622 -1.0(7) . . . . ?
F617 C621 C622 F618 2.2(7) . . . . ?
C620 C621 C622 F618 -177.6(4) . . . . ?
F617 C621 C622 C623 -179.1(4) . . . . ?
C620 C621 C622 C623 1.1(7) . . . . ?
F618 C622 C623 F619 -1.8(7) . . . . ?
C621 C622 C623 F619 179.4(4) . . . . ?
F618 C622 C623 C624 178.3(4) . . . . ?
C621 C622 C623 C624 -0.4(7) . . . . ?
F619 C623 C624 F620 -1.1(6) . . . . ?
C622 C623 C624 F620 178.7(4) . . . . ?
F619 C623 C624 C619 179.6(4) . . . . ?
C622 C623 C624 C619 -0.6(7) . . . . ?
C620 C619 C624 F620 -178.5(4) . . . . ?
B601 C619 C624 F620 -6.6(7) . . . . ?
C620 C619 C624 C623 0.7(6) . . . . ?
B601 C619 C624 C623 172.6(4) . . . . ?
C702 C701 B701 C707 67.2(6) . . . . ?
C706 C701 B701 C707 -104.9(5) . . . . ?
C702 C701 B701 C713 -170.1(4) . . . . ?
C706 C701 B701 C713 17.8(7) . . . . ?
C702 C701 B701 C719 -55.5(6) . . . . ?
C706 C701 B701 C719 132.4(5) . . . . ?
C706 C701 C702 F701 178.4(4) . . . . ?
B701 C701 C702 F701 5.3(7) . . . . ?
C706 C701 C702 C703 -4.7(8) . . . . ?
B701 C701 C702 C703 -177.9(5) . . . . ?
F701 C702 C703 F702 3.1(8) . . . . ?
C701 C702 C703 F702 -173.8(5) . . . . ?
F701 C702 C703 C704 -178.2(5) . . . . ?
C701 C702 C703 C704 4.9(9) . . . . ?
F702 C703 C704 F703 -3.2(8) . . . . ?
C702 C703 C704 F703 178.0(5) . . . . ?
F702 C703 C704 C705 177.9(5) . . . . ?
C702 C703 C704 C705 -0.9(9) . . . . ?
F703 C704 C705 F704 -0.5(8) . . . . ?
C703 C704 C705 F704 178.5(5) . . . . ?
F703 C704 C705 C706 178.4(5) . . . . ?
C703 C704 C705 C706 -2.7(8) . . . . ?
F704 C705 C706 F705 -0.1(7) . . . . ?
C704 C705 C706 F705 -179.0(5) . . . . ?
F704 C705 C706 C701 -178.5(4) . . . . ?
C704 C705 C706 C701 2.7(8) . . . . ?
C702 C701 C706 F705 -177.3(4) . . . . ?
B701 C701 C706 F705 -4.7(7) . . . . ?
C702 C701 C706 C705 0.9(7) . . . . ?
B701 C701 C706 C705 173.5(5) . . . . ?
C701 B701 C707 C708 -108.7(6) . . . . ?
C713 B701 C707 C708 128.8(5) . . . . ?
C719 B701 C707 C708 14.0(7) . . . . ?
C701 B701 C707 C712 67.2(5) . . . . ?
C713 B701 C707 C712 -55.3(6) . . . . ?
C719 B701 C707 C712 -170.1(4) . . . . ?
C712 C707 C708 C709 2.9(7) . . . . ?
B701 C707 C708 C709 179.1(5) . . . . ?
C712 C707 C708 F706 -176.0(4) . . . . ?
B701 C707 C708 F706 0.1(8) . . . . ?
F706 C708 C709 F707 -4.9(7) . . . . ?
C707 C708 C709 F707 176.1(4) . . . . ?
F706 C708 C709 C710 177.3(4) . . . . ?
C707 C708 C709 C710 -1.7(8) . . . . ?
F707 C709 C710 F708 1.4(7) . . . . ?
C708 C709 C710 F708 179.3(4) . . . . ?
F707 C709 C710 C711 -178.6(4) . . . . ?
C708 C709 C710 C711 -0.7(7) . . . . ?
F708 C710 C711 F709 -1.4(7) . . . . ?
C709 C710 C711 F709 178.6(4) . . . . ?
F708 C710 C711 C712 -178.5(4) . . . . ?
C709 C710 C711 C712 1.5(7) . . . . ?
C710 C711 C712 F710 179.0(4) . . . . ?
F709 C711 C712 F710 1.9(7) . . . . ?
C710 C711 C712 C707 0.0(8) . . . . ?
F709 C711 C712 C707 -177.2(4) . . . . ?
C708 C707 C712 F710 178.9(4) . . . . ?
B701 C707 C712 F710 2.4(7) . . . . ?
C708 C707 C712 C711 -2.1(7) . . . . ?
B701 C707 C712 C711 -178.6(5) . . . . ?
C701 B701 C713 C714 -128.0(5) . . . . ?
C707 B701 C713 C714 -11.4(7) . . . . ?
C719 B701 C713 C714 110.4(5) . . . . ?
C701 B701 C713 C718 56.8(6) . . . . ?
C707 B701 C713 C718 173.5(4) . . . . ?
C719 B701 C713 C718 -64.8(5) . . . . ?
C718 C713 C714 F711 176.1(4) . . . . ?
B701 C713 C714 F711 0.6(8) . . . . ?
C718 C713 C714 C715 -3.3(7) . . . . ?
B701 C713 C714 C715 -178.7(5) . . . . ?
F711 C714 C715 F712 0.7(7) . . . . ?
C713 C714 C715 F712 -179.9(5) . . . . ?
F711 C714 C715 C716 -177.6(5) . . . . ?
C713 C714 C715 C716 1.8(8) . . . . ?
F712 C715 C716 F713 2.7(8) . . . . ?
C714 C715 C716 F713 -179.1(5) . . . . ?
F712 C715 C716 C717 -177.7(5) . . . . ?
C714 C715 C716 C717 0.6(8) . . . . ?
F713 C716 C717 F714 -0.7(8) . . . . ?
C715 C716 C717 F714 179.7(5) . . . . ?
F713 C716 C717 C718 178.5(5) . . . . ?
C715 C716 C717 C718 -1.1(8) . . . . ?
F714 C717 C718 F715 0.6(8) . . . . ?
C716 C717 C718 F715 -178.6(5) . . . . ?
F714 C717 C718 C713 178.5(5) . . . . ?
C716 C717 C718 C713 -0.7(9) . . . . ?
C714 C713 C718 C717 2.8(8) . . . . ?
B701 C713 C718 C717 178.7(5) . . . . ?
C714 C713 C718 F715 -179.4(4) . . . . ?
B701 C713 C718 F715 -3.5(7) . . . . ?
C701 B701 C719 C720 171.7(3) . . . . ?
C707 B701 C719 C720 55.0(5) . . . . ?
C713 B701 C719 C720 -66.8(4) . . . . ?
C701 B701 C719 C724 -7.9(5) . . . . ?
C707 B701 C719 C724 -124.6(4) . . . . ?
C713 B701 C719 C724 113.6(4) . . . . ?
C724 C719 C720 F716 177.7(4) . . . . ?
B701 C719 C720 F716 -1.9(4) . . . . ?
C724 C719 C720 C721 0.0 . . . . ?
B701 C719 C720 C721 -179.6(4) . . . . ?
F716 C720 C721 F717 4.4(4) . . . . ?
C719 C720 C721 F717 -177.8(4) . . . . ?
F716 C720 C721 C722 -177.8(4) . . . . ?
C719 C720 C721 C722 0.0 . . . . ?
F717 C721 C722 F718 -3.9(5) . . . . ?
C720 C721 C722 F718 178.3(5) . . . . ?
F717 C721 C722 C723 177.8(4) . . . . ?
C720 C721 C722 C723 0.0 . . . . ?
F718 C722 C723 F719 1.1(5) . . . . ?
C721 C722 C723 F719 179.4(4) . . . . ?
F718 C722 C723 C724 -178.3(5) . . . . ?
C721 C722 C723 C724 0.0 . . . . ?
F719 C723 C724 F720 6.5(4) . . . . ?
C722 C723 C724 F720 -174.1(4) . . . . ?
F719 C723 C724 C719 -179.4(4) . . . . ?
C722 C723 C724 C719 0.0 . . . . ?
C720 C719 C724 F720 173.5(4) . . . . ?
B701 C719 C724 F720 -7.0(5) . . . . ?
C720 C719 C724 C723 0.0 . . . . ?
B701 C719 C724 C723 179.6(4) . . . . ?
C802 C801 B801 C819 -55.4(9) . . . . ?
C806 C801 B801 C819 113.3(7) . . . . ?
C802 C801 B801 C807 -178.0(6) . . . . ?
C806 C801 B801 C807 -9.3(10) . . . . ?
C802 C801 B801 C813 64.3(8) . . . . ?
C806 C801 B801 C813 -127.0(7) . . . . ?
C806 C801 C802 C803 0.2(11) . . . . ?
B801 C801 C802 C803 170.8(7) . . . . ?
C806 C801 C802 F801 -179.0(6) . . . . ?
B801 C801 C802 F801 -8.4(10) . . . . ?
F801 C802 C803 C804 177.3(6) . . . . ?
C801 C802 C803 C804 -1.9(12) . . . . ?
F801 C802 C803 F802 2.8(10) . . . . ?
C801 C802 C803 F802 -176.4(7) . . . . ?
C802 C803 C804 F803 -175.6(6) . . . . ?
F802 C803 C804 F803 -0.9(10) . . . . ?
C802 C803 C804 C805 2.7(10) . . . . ?
F802 C803 C804 C805 177.4(6) . . . . ?
C803 C804 C805 F804 -177.8(6) . . . . ?
F803 C804 C805 F804 0.5(10) . . . . ?
C803 C804 C805 C806 -1.9(10) . . . . ?
F803 C804 C805 C806 176.5(6) . . . . ?
F804 C805 C806 F805 -1.0(9) . . . . ?
C804 C805 C806 F805 -176.9(6) . . . . ?
F804 C805 C806 C801 176.0(6) . . . . ?
C804 C805 C806 C801 0.1(11) . . . . ?
C802 C801 C806 C805 0.8(10) . . . . ?
B801 C801 C806 C805 -169.0(7) . . . . ?
C802 C801 C806 F805 177.6(6) . . . . ?
B801 C801 C806 F805 7.9(10) . . . . ?
C819 B801 C807 C808 -175.7(7) . . . . ?
C801 B801 C807 C808 -61.3(9) . . . . ?
C813 B801 C807 C808 61.5(7) . . . . ?
C819 B801 C807 C812 8.0(11) . . . . ?
C801 B801 C807 C812 122.4(7) . . . . ?
C813 B801 C807 C812 -114.8(7) . . . . ?
C812 C807 C808 C809 -3.3(10) . . . . ?
B801 C807 C808 C809 179.8(6) . . . . ?
C812 C807 C808 F806 179.1(5) . . . . ?
B801 C807 C808 F806 2.2(9) . . . . ?
F806 C808 C809 F807 -0.8(9) . . . . ?
C807 C808 C809 F807 -178.5(6) . . . . ?
F806 C808 C809 C810 179.0(5) . . . . ?
C807 C808 C809 C810 1.3(10) . . . . ?
F807 C809 C810 C811 -178.5(5) . . . . ?
C808 C809 C810 C811 1.7(9) . . . . ?
F807 C809 C810 F808 1.5(9) . . . . ?
C808 C809 C810 F808 -178.2(5) . . . . ?
F808 C810 C811 C812 177.6(6) . . . . ?
C809 C810 C811 C812 -2.3(10) . . . . ?
F808 C810 C811 F809 1.3(9) . . . . ?
C809 C810 C811 F809 -178.6(5) . . . . ?
C810 C811 C812 F810 178.6(6) . . . . ?
F809 C811 C812 F810 -5.1(10) . . . . ?
C810 C811 C812 C807 0.0(11) . . . . ?
F809 C811 C812 C807 176.3(6) . . . . ?
C808 C807 C812 F810 -175.9(6) . . . . ?
B801 C807 C812 F810 0.7(11) . . . . ?
C808 C807 C812 C811 2.6(10) . . . . ?
B801 C807 C812 C811 179.2(7) . . . . ?
C819 B801 C813 C814 117.6(5) . . . . ?
C807 B801 C813 C814 -117.8(5) . . . . ?
C801 B801 C813 C814 4.5(7) . . . . ?
C819 B801 C813 C818 -65.0(6) . . . . ?
C807 B801 C813 C818 59.5(5) . . . . ?
C801 B801 C813 C818 -178.2(4) . . . . ?
C818 C813 C814 F811 -175.7(5) . . . . ?
B801 C813 C814 F811 1.5(6) . . . . ?
C818 C813 C814 C815 0.0 . . . . ?
B801 C813 C814 C815 177.3(5) . . . . ?
F811 C814 C815 F812 -6.4(5) . . . . ?
C813 C814 C815 F812 177.6(5) . . . . ?
F811 C814 C815 C816 176.0(5) . . . . ?
C813 C814 C815 C816 0.0 . . . . ?
F812 C815 C816 F813 1.9(5) . . . . ?
C814 C815 C816 F813 179.5(5) . . . . ?
F812 C815 C816 C817 -177.6(5) . . . . ?
C814 C815 C816 C817 0.0 . . . . ?
F813 C816 C817 F814 3.6(6) . . . . ?
C815 C816 C817 F814 -176.9(6) . . . . ?
F813 C816 C817 C818 -179.5(5) . . . . ?
C815 C816 C817 C818 0.0 . . . . ?
F814 C817 C818 F815 -5.4(6) . . . . ?
C816 C817 C818 F815 177.9(5) . . . . ?
F814 C817 C818 C813 176.8(6) . . . . ?
C816 C817 C818 C813 0.0 . . . . ?
C814 C813 C818 F815 -177.7(5) . . . . ?
B801 C813 C818 F815 4.8(5) . . . . ?
C814 C813 C818 C817 0.0 . . . . ?
B801 C813 C818 C817 -177.5(4) . . . . ?
C807 B801 C819 C820 -135.4(9) . . . . ?
C801 B801 C819 C820 103.6(10) . . . . ?
C813 B801 C819 C820 -16.9(12) . . . . ?
C807 B801 C819 C824 62.9(9) . . . . ?
C801 B801 C819 C824 -58.0(8) . . . . ?
C813 B801 C819 C824 -178.6(6) . . . . ?
C824 C819 C820 F816 -178.9(7) . . . . ?
B801 C819 C820 F816 18.4(13) . . . . ?
C824 C819 C820 C821 -1.6(12) . . . . ?
B801 C819 C820 C821 -164.4(8) . . . . ?
C819 C820 C821 F817 178.6(8) . . . . ?
F816 C820 C821 F817 -4.0(11) . . . . ?
C819 C820 C821 C822 4.4(14) . . . . ?
F816 C820 C821 C822 -178.3(7) . . . . ?
F817 C821 C822 C823 177.8(7) . . . . ?
C820 C821 C822 C823 -7.9(13) . . . . ?
F817 C821 C822 F818 2.3(13) . . . . ?
C820 C821 C822 F818 176.6(6) . . . . ?
F818 C822 C823 C824 -176.0(7) . . . . ?
C821 C822 C823 C824 8.5(13) . . . . ?
F818 C822 C823 F819 -2.6(12) . . . . ?
C821 C822 C823 F819 -178.1(8) . . . . ?
C822 C823 C824 F820 175.8(7) . . . . ?
F819 C823 C824 F820 2.3(10) . . . . ?
C822 C823 C824 C819 -5.7(13) . . . . ?
F819 C823 C824 C819 -179.2(7) . . . . ?
C820 C819 C824 F820 -179.6(6) . . . . ?
B801 C819 C824 F820 -13.6(10) . . . . ?
C820 C819 C824 C823 2.1(11) . . . . ?
B801 C819 C824 C823 168.0(7) . . . . ?
C906 C901 B901 C919 20.5(6) . . . . ?
C902 C901 B901 C919 -164.4(4) . . . . ?
C906 C901 B901 C907 -104.0(5) . . . . ?
C902 C901 B901 C907 71.2(5) . . . . ?
C906 C901 B901 C913 132.9(5) . . . . ?
C902 C901 B901 C913 -52.0(6) . . . . ?
C906 C901 C902 C903 -2.9(7) . . . . ?
B901 C901 C902 C903 -178.7(4) . . . . ?
C906 C901 C902 F901 178.2(4) . . . . ?
B901 C901 C902 F901 2.5(6) . . . . ?
F901 C902 C903 F902 -2.1(6) . . . . ?
C901 C902 C903 F902 179.0(4) . . . . ?
F901 C902 C903 C904 -178.7(4) . . . . ?
C901 C902 C903 C904 2.4(7) . . . . ?
F902 C903 C904 F903 2.8(7) . . . . ?
C902 C903 C904 F903 179.5(4) . . . . ?
F902 C903 C904 C905 -178.1(4) . . . . ?
C902 C903 C904 C905 -1.4(7) . . . . ?
F903 C904 C905 F904 0.1(7) . . . . ?
C903 C904 C905 F904 -179.0(4) . . . . ?
F903 C904 C905 C906 -179.6(4) . . . . ?
C903 C904 C905 C906 1.3(7) . . . . ?
F904 C905 C906 F905 -2.0(6) . . . . ?
C904 C905 C906 F905 177.7(4) . . . . ?
F904 C905 C906 C901 178.2(4) . . . . ?
C904 C905 C906 C901 -2.1(7) . . . . ?
C902 C901 C906 F905 -177.1(4) . . . . ?
B901 C901 C906 F905 -1.7(7) . . . . ?
C902 C901 C906 C905 2.8(7) . . . . ?
B901 C901 C906 C905 178.1(4) . . . . ?
C901 B901 C907 C908 -100.1(5) . . . . ?
C919 B901 C907 C908 135.3(5) . . . . ?
C913 B901 C907 C908 21.9(7) . . . . ?
C901 B901 C907 C912 69.6(5) . . . . ?
C919 B901 C907 C912 -55.0(6) . . . . ?
C913 B901 C907 C912 -168.4(4) . . . . ?
C912 C907 C908 F906 -177.8(4) . . . . ?
B901 C907 C908 F906 -7.6(7) . . . . ?
C912 C907 C908 C909 1.1(7) . . . . ?
B901 C907 C908 C909 171.3(4) . . . . ?
F906 C908 C909 F907 1.2(6) . . . . ?
C907 C908 C909 F907 -177.8(4) . . . . ?
F906 C908 C909 C910 -179.3(4) . . . . ?
C907 C908 C909 C910 1.7(7) . . . . ?
F907 C909 C910 F908 -2.0(6) . . . . ?
C908 C909 C910 F908 178.5(4) . . . . ?
F907 C909 C910 C911 176.8(4) . . . . ?
C908 C909 C910 C911 -2.7(7) . . . . ?
F908 C910 C911 F909 1.3(7) . . . . ?
C909 C910 C911 F909 -177.5(4) . . . . ?
F908 C910 C911 C912 179.7(4) . . . . ?
C909 C910 C911 C912 0.9(7) . . . . ?
F909 C911 C912 F910 0.5(6) . . . . ?
C910 C911 C912 F910 -177.8(4) . . . . ?
F909 C911 C912 C907 -179.5(4) . . . . ?
C910 C911 C912 C907 2.2(7) . . . . ?
C908 C907 C912 F910 176.9(4) . . . . ?
B901 C907 C912 F910 5.8(6) . . . . ?
C908 C907 C912 C911 -3.1(7) . . . . ?
B901 C907 C912 C911 -174.2(4) . . . . ?
C901 B901 C913 C918 167.8(4) . . . . ?
C919 B901 C913 C918 -70.4(5) . . . . ?
C907 B901 C913 C918 52.0(6) . . . . ?
C901 B901 C913 C914 -23.6(6) . . . . ?
C919 B901 C913 C914 98.2(5) . . . . ?
C907 B901 C913 C914 -139.5(5) . . . . ?
C918 C913 C914 F911 -179.9(4) . . . . ?
B901 C913 C914 F911 10.8(7) . . . . ?
C918 C913 C914 C915 2.1(7) . . . . ?
B901 C913 C914 C915 -167.1(5) . . . . ?
F911 C914 C915 C916 -179.3(4) . . . . ?
C913 C914 C915 C916 -1.2(8) . . . . ?
F911 C914 C915 F912 -1.1(7) . . . . ?
C913 C914 C915 F912 177.0(4) . . . . ?
F912 C915 C916 F913 0.4(7) . . . . ?
C914 C915 C916 F913 178.7(4) . . . . ?
F912 C915 C916 C917 -179.1(4) . . . . ?
C914 C915 C916 C917 -0.9(8) . . . . ?
C915 C916 C917 F914 -178.6(4) . . . . ?
F913 C916 C917 F914 1.9(7) . . . . ?
C915 C916 C917 C918 1.7(7) . . . . ?
F913 C916 C917 C918 -177.8(4) . . . . ?
C914 C913 C918 F915 -178.1(4) . . . . ?
B901 C913 C918 F915 -8.1(6) . . . . ?
C914 C913 C918 C917 -1.2(7) . . . . ?
B901 C913 C918 C917 168.7(5) . . . . ?
F914 C917 C918 F915 -3.4(7) . . . . ?
C916 C917 C918 F915 176.3(4) . . . . ?
F914 C917 C918 C913 179.6(4) . . . . ?
C916 C917 C918 C913 -0.7(8) . . . . ?
C901 B901 C919 C924 -141.1(5) . . . . ?
C907 B901 C919 C924 -23.8(7) . . . . ?
C913 B901 C919 C924 98.5(5) . . . . ?
C901 B901 C919 C920 50.4(6) . . . . ?
C907 B901 C919 C920 167.8(4) . . . . ?
C913 B901 C919 C920 -70.0(5) . . . . ?
C924 C919 C920 F916 -177.5(4) . . . . ?
B901 C919 C920 F916 -7.5(6) . . . . ?
C924 C919 C920 C921 2.7(7) . . . . ?
B901 C919 C920 C921 172.7(4) . . . . ?
F916 C920 C921 F917 0.3(6) . . . . ?
C919 C920 C921 F917 -179.9(4) . . . . ?
F916 C920 C921 C922 176.3(4) . . . . ?
C919 C920 C921 C922 -3.9(8) . . . . ?
F917 C921 C922 F918 -1.0(7) . . . . ?
C920 C921 C922 F918 -177.0(4) . . . . ?
F917 C921 C922 C923 179.1(4) . . . . ?
C920 C921 C922 C923 3.1(8) . . . . ?
F918 C922 C923 F919 -0.7(8) . . . . ?
C921 C922 C923 F919 179.3(5) . . . . ?
F918 C922 C923 C924 178.6(4) . . . . ?
C921 C922 C923 C924 -1.4(8) . . . . ?
C920 C919 C924 F920 179.0(4) . . . . ?
B901 C919 C924 F920 10.1(7) . . . . ?
C920 C919 C924 C923 -0.9(7) . . . . ?
B901 C919 C924 C923 -169.9(5) . . . . ?
F919 C923 C924 F920 -0.3(7) . . . . ?
C922 C923 C924 F920 -179.6(4) . . . . ?
F919 C923 C924 C919 179.7(4) . . . . ?
C922 C923 C924 C919 0.4(8) . . . . ?

loop_
_platon_squeeze_void_nr
_platon_squeeze_void_average_x
_platon_squeeze_void_average_y
_platon_squeeze_void_average_z
_platon_squeeze_void_volume
_platon_squeeze_void_count_electrons
_platon_squeeze_void_content
1 0.500 0.000 0.500 1741 256 ' '
2 0.129 0.247 0.346 13 1 ' '
3 0.500 0.500 1.000 415 61 ' '
4 0.000 0.500 0.000 324 48 ' '
5 0.145 0.435 0.452 68 7 ' '
6 0.503 0.500 0.500 232 31 ' '
7 0.861 0.568 0.550 66 6 ' '
8 0.871 0.753 0.654 13 1 ' '
